data_4131880
loop_
_publ_author_name
'Teng, Peng'
'Niu, Zheng'
'She, Fengyu'
'Zhou, Mi'
'Sang, Peng'
'Gray, Geoffrey M.'
'Verma, Gaurav'
'Wojtas, Lukasz'
'van der Vaart, Arjan'
'Ma, Shengqian'
'Cai, Jianfeng'

_publ_section_title
;
 Hydrogen-Bonding-Driven 3D Supramolecular Assembly of Peptidomimetic
 Zipper.
;
_journal_issue 17
_journal_name_full 'Journal of the American Chemical Society'
_journal_page_first 5661
_journal_page_last 5665
_journal_paper_doi 10.1021/jacs.7b11997
_journal_volume 140
_journal_year 2018
_chemical_absolute_configuration syn
_chemical_formula_sum 'C260 H378 Cl12 N56 O71.5 S14'
_chemical_formula_weight 6306.40
_space_group_crystal_system monoclinic
_space_group_IT_number 3
_space_group_name_Hall 'P 2y'
_space_group_name_H-M_alt 'P 1 2 1'
_atom_sites_solution_hydrogens mixed
_audit_creation_method SHELXL-2017/1
_cell_angle_alpha 90
_cell_angle_beta 110.983(4)
_cell_angle_gamma 90
_cell_formula_units_Z 1
_cell_length_a 18.981(5)
_cell_length_b 25.970(7)
_cell_length_c 21.424(6)
_cell_measurement_reflns_used 9996
_cell_measurement_temperature 100(2)
_cell_measurement_theta_max 11.37
_cell_measurement_theta_min 2.15
_cell_volume 9860(5)
_computing_structure_refinement 'SHELXL-2017/1 (Sheldrick, 2017)'
_diffrn_ambient_temperature 100(2)
_diffrn_measured_fraction_theta_full 0.996
_diffrn_measured_fraction_theta_max 0.996
_diffrn_measurement_device_type 'Pilatus3 X CdTe 1M'
_diffrn_measurement_method 'phi scans'
_diffrn_radiation_type synchrotron
_diffrn_radiation_wavelength 0.44281
_diffrn_reflns_av_R_equivalents 0.0810
_diffrn_reflns_av_unetI/netI 0.0743
_diffrn_reflns_Laue_measured_fraction_full 0.996
_diffrn_reflns_Laue_measured_fraction_max 0.996
_diffrn_reflns_limit_h_max 18
_diffrn_reflns_limit_h_min -18
_diffrn_reflns_limit_k_max 25
_diffrn_reflns_limit_k_min -25
_diffrn_reflns_limit_l_max 21
_diffrn_reflns_limit_l_min -21
_diffrn_reflns_number 128797
_diffrn_reflns_point_group_measured_fraction_full 0.994
_diffrn_reflns_point_group_measured_fraction_max 0.994
_diffrn_reflns_theta_full 12.795
_diffrn_reflns_theta_max 12.795
_diffrn_reflns_theta_min 0.867
_diffrn_source synchrotron
_exptl_absorpt_coefficient_mu 0.047
_exptl_absorpt_correction_T_max 1
_exptl_absorpt_correction_T_min 0.8077
_exptl_absorpt_correction_type multi-scan
_exptl_absorpt_process_details 'Sadabs (2016/2)'
_exptl_crystal_colour colorless
_exptl_crystal_density_diffrn 1.062
_exptl_crystal_description plate
_exptl_crystal_F_000 3330
_exptl_crystal_size_max 0.030
_exptl_crystal_size_mid 0.010
_exptl_crystal_size_min 0.004
_refine_diff_density_max 0.500
_refine_diff_density_min -0.315
_refine_diff_density_rms 0.097
_refine_ls_abs_structure_details
;
 Flack x determined using 4882 quotients [(I+)-(I-)]/[(I+)+(I-)]
 (Parsons, Flack and Wagner, Acta Cryst. B69 (2013) 249-259).
;
_refine_ls_abs_structure_Flack 0.11(8)
_refine_ls_extinction_method none
_refine_ls_goodness_of_fit_ref 1.029
_refine_ls_hydrogen_treatment constr
_refine_ls_matrix_type full
_refine_ls_number_parameters 2281
_refine_ls_number_reflns 20552
_refine_ls_number_restraints 5223
_refine_ls_restrained_S_all 0.963
_refine_ls_R_factor_all 0.1665
_refine_ls_R_factor_gt 0.1308
_refine_ls_shift/su_max 0.000
_refine_ls_shift/su_mean 0.000
_refine_ls_structure_factor_coef Fsqd
_refine_ls_weighting_details 'w=1/[\s^2^(Fo^2^)+(0.2939P)^2^+2.5700P] where P=(Fo^2^+2Fc^2^)/3'
_refine_ls_weighting_scheme calc
_refine_ls_wR_factor_gt 0.3394
_refine_ls_wR_factor_ref 0.3905
_reflns_Friedel_coverage 0.942
_reflns_Friedel_fraction_full 0.993
_reflns_Friedel_fraction_max 0.993
_reflns_number_gt 13363
_reflns_number_total 20552
_reflns_threshold_expression 'I > 2\s(I)'
_cod_data_source_file ja7b11997_si_003.cif
_cod_data_source_block HTP_H_011
_cod_original_cell_volume 9860(4)
_cod_original_sg_symbol_H-M 'P 2'
_cod_original_formula_sum 'C260 H378 Cl12 N56 O71.50 S14'
_cod_database_code 4131880
_shelx_shelxl_version_number 2017/1
_shelx_space_group_comment
;
The symmetry employed for this shelxl refinement is uniquely defined
by the following loop, which should always be used as a source of
symmetry information in preference to the above space-group names.
They are only intended as comments.
;
_shelx_estimated_absorpt_t_min 0.999
_shelx_estimated_absorpt_t_max 1.000

loop_
_space_group_symop_operation_xyz
'x, y, z'
'-x, y, -z'

loop_
_atom_site_label
_atom_site_type_symbol
_atom_site_fract_x
_atom_site_fract_y
_atom_site_fract_z
_atom_site_U_iso_or_equiv
_atom_site_adp_type
_atom_site_occupancy
_atom_site_site_symmetry_order
_atom_site_calc_flag
_atom_site_refinement_flags_posn
_atom_site_refinement_flags_adp
_atom_site_refinement_flags_occupancy
_atom_site_disorder_assembly
_atom_site_disorder_group
O_1 O 1.0367(9) 0.1643(5) 1.1960(8) 0.162(5) Uani 1 1 d D U . . .
C_1 C 1.0697(12) 0.1224(7) 1.2129(11) 0.150(7) Uani 1 1 d D U . . .
CA_1 C 1.1277(18) 0.1163(10) 1.2847(13) 0.225(15) Uani 1 1 d D U . . .
HA1_1 H 1.148862 0.081463 1.290427 0.338 Uiso 1 1 calc R U . . .
HA2_1 H 1.168408 0.141510 1.292121 0.338 Uiso 1 1 calc R U . . .
HA3_1 H 1.102760 0.122172 1.316915 0.338 Uiso 1 1 calc R U . . .
O_2 O 0.8642(7) 0.1128(5) 1.0656(8) 0.146(5) Uani 1 1 d D U . . .
N_2 N 1.0469(7) 0.0792(6) 1.1780(7) 0.124(4) Uani 1 1 d D U . . .
H0_2 H 1.067494 0.049743 1.195479 0.149 Uiso 1 1 calc R U . . .
C_2 C 0.9130(9) 0.0941(6) 1.1161(9) 0.118(4) Uani 1 1 d D U . . .
CA_2 C 0.9878(9) 0.0796(7) 1.1105(9) 0.126(4) Uani 1 1 d D U . . .
HA_2 H 1.001184 0.106432 1.083206 0.151 Uiso 1 1 calc R U . . .
CB_2 C 0.9830(15) 0.0277(9) 1.0757(13) 0.178(9) Uani 1 1 d D U . . .
HB1_2 H 0.943432 0.029066 1.031260 0.267 Uiso 1 1 calc R U . . .
HB2_2 H 1.031525 0.019954 1.071358 0.267 Uiso 1 1 calc R U . . .
HB3_2 H 0.970855 0.000706 1.102278 0.267 Uiso 1 1 calc R U . . .
N_3 N 0.9020(8) 0.0841(6) 1.1723(9) 0.133(4) Uani 1 1 d D U . . .
H0_3^a H 0.937749 0.065970 1.201797 0.159 Uiso 1 1 calc R U . A 1
O_3^a O 0.800(3) 0.279(2) 1.125(3) 0.157(19) Uani 0.5 1 d D U P B 1
C_3^a C 0.846(2) 0.246(2) 1.154(2) 0.144(11) Uani 0.5 1 d D U P B 1
CA_3^a C 0.838(2) 0.2176(16) 1.2123(19) 0.150(9) Uani 0.5 1 d D U P B 1
HA1_3^a H 0.834623 0.243510 1.245105 0.180 Uiso 0.5 1 calc R U P B 1
HA2_3^a H 0.788944 0.199009 1.195986 0.180 Uiso 0.5 1 calc R U P B 1
NT_3^a N 0.8968(16) 0.1806(11) 1.2475(15) 0.150(8) Uani 0.5 1 d D U P B 1
S1_3^a S 0.9634(12) 0.2039(7) 1.3144(8) 0.195(6) Uani 0.5 1 d D U P B 1
O3_3^a O 0.989(2) 0.2511(12) 1.2941(16) 0.250(17) Uani 0.5 1 d D U P B 1
O2_3^a O 1.015(2) 0.1616(14) 1.3390(16) 0.228(16) Uani 0.5 1 d D U P B 1
C4_3^a C 0.9250(18) 0.2198(12) 1.3753(13) 0.226(12) Uani 0.5 1 d D U P B 1
C9_3^a C 0.906(3) 0.2718(11) 1.3805(17) 0.254(17) Uani 0.5 1 d D U P B 1
H9_3^a H 0.908674 0.296292 1.348385 0.305 Uiso 0.5 1 calc R U P B 1
C8_3^a C 0.884(3) 0.2867(13) 1.4319(18) 0.274(19) Uani 0.5 1 d D U P B 1
H8_3^a H 0.871730 0.321592 1.436120 0.329 Uiso 0.5 1 calc R U P B 1
C7_3^a C 0.881(2) 0.2498(15) 1.4785(15) 0.296(19) Uani 0.5 1 d D U P B 1
C6_3^a C 0.899(3) 0.1989(13) 1.4739(17) 0.272(18) Uani 0.5 1 d D U P B 1
H6_3^a H 0.895897 0.174467 1.505933 0.326 Uiso 0.5 1 calc R U P B 1
C5_3^a C 0.921(2) 0.1837(11) 1.4213(16) 0.244(14) Uani 0.5 1 d D U P B 1
H5_3^a H 0.933917 0.148832 1.417203 0.293 Uiso 0.5 1 calc R U P B 1
Cl10_3^a Cl 0.856(3) 0.2703(17) 1.5448(15) 0.42(2) Uani 0.5 1 d D U P B 1
CB_3^a C 0.864(2) 0.1305(12) 1.257(2) 0.157(9) Uani 0.5 1 d D U P B 1
HB1_3^a H 0.820622 0.136569 1.270458 0.188 Uiso 0.5 1 calc R U P B 1
HB2_3^a H 0.902667 0.110925 1.292683 0.188 Uiso 0.5 1 calc R U P B 1
CG_3^a C 0.839(2) 0.0986(16) 1.192(2) 0.160(9) Uani 0.5 1 d D U P B 1
HG_3^a H 0.803547 0.119984 1.155933 0.192 Uiso 0.5 1 calc R U P B 1
CD_3^a C 0.795(4) 0.053(2) 1.204(4) 0.217(19) Uani 0.5 1 d D U P B 1
HD1_3^a H 0.753915 0.065194 1.217834 0.326 Uiso 0.5 1 calc R U P B 1
HD2_3^a H 0.774327 0.032510 1.163277 0.326 Uiso 0.5 1 calc R U P B 1
HD3_3^a H 0.829010 0.030997 1.240042 0.326 Uiso 0.5 1 calc R U P B 1
S1_3^b S 0.9027(9) 0.1937(7) 1.2963(7) 0.161(4) Uani 0.5 1 d D U P B 2
O_3^b O 0.787(3) 0.2676(18) 1.101(2) 0.135(13) Uani 0.5 1 d D U P B 2
O2_3^b O 0.9560(16) 0.1560(11) 1.3269(17) 0.193(13) Uani 0.5 1 d D U P B 2
O3_3^b O 0.9189(16) 0.2450(9) 1.2830(15) 0.169(9) Uani 0.5 1 d D U P B 2
NT_3^b N 0.8548(17) 0.1661(10) 1.2236(12) 0.138(7) Uani 0.5 1 d D U P B 2
C_3^b C 0.8310(18) 0.2342(17) 1.134(2) 0.137(11) Uani 0.5 1 d D U P B 2
CA_3^b C 0.8010(18) 0.1983(15) 1.1743(17) 0.141(9) Uani 0.5 1 d D U P B 2
HA3_3^b H 0.774465 0.219438 1.197495 0.170 Uiso 0.5 1 calc R U P B 2
HA4_3^b H 0.762829 0.175583 1.142657 0.170 Uiso 0.5 1 calc R U P B 2
C4_3^b C 0.8366(14) 0.1966(11) 1.3379(14) 0.208(11) Uani 0.5 1 d D U P B 2
C5_3^b C 0.8287(19) 0.1551(12) 1.3746(18) 0.233(15) Uani 0.5 1 d D U P B 2
H5A_3^b H 0.860999 0.126085 1.380321 0.280 Uiso 0.5 1 calc R U P B 2
C6_3^b C 0.773(2) 0.1553(14) 1.403(2) 0.270(18) Uani 0.5 1 d D U P B 2
H6A_3^b H 0.767271 0.126831 1.428909 0.324 Uiso 0.5 1 calc R U P B 2
C7_3^b C 0.7275(19) 0.1985(16) 1.3937(19) 0.30(2) Uani 0.5 1 d D U P B 2
C8_3^b C 0.735(2) 0.2404(14) 1.357(2) 0.280(19) Uani 0.5 1 d D U P B 2
H8A_3^b H 0.702817 0.269288 1.350920 0.336 Uiso 0.5 1 calc R U P B 2
C9_3^b C 0.790(2) 0.2400(12) 1.3283(19) 0.240(16) Uani 0.5 1 d D U P B 2
H9A_3^b H 0.796184 0.268530 1.302958 0.288 Uiso 0.5 1 calc R U P B 2
Cl10_3^b Cl 0.661(2) 0.2008(19) 1.4325(19) 0.45(3) Uani 0.5 1 d D U P B 2
CB_3^b C 0.826(3) 0.1139(12) 1.230(2) 0.159(9) Uani 0.5 1 d D U P B 2
HB3_3^b H 0.774793 0.116645 1.232101 0.190 Uiso 0.5 1 calc R U P B 2
HB4_3^b H 0.859442 0.097418 1.271735 0.190 Uiso 0.5 1 calc R U P B 2
CG_3^b C 0.8231(19) 0.0814(15) 1.170(3) 0.163(10) Uani 0.5 1 d D U P B 2
HG1_3^b H 0.789056 0.098232 1.127966 0.196 Uiso 0.5 1 calc R U P B 2
CD_3^b C 0.796(4) 0.0266(17) 1.173(4) 0.21(2) Uani 0.5 1 d D U P B 2
HD4_3^b H 0.743810 0.027385 1.171443 0.318 Uiso 0.5 1 calc R U P B 2
HD5_3^b H 0.798942 0.006760 1.135316 0.318 Uiso 0.5 1 calc R U P B 2
HD6_3^b H 0.828219 0.010501 1.215122 0.318 Uiso 0.5 1 calc R U P B 2
O_4 O 0.8660(6) 0.2909(4) 0.9762(6) 0.118(3) Uani 1 1 d D U . . .
N_4 N 0.9031(9) 0.2326(5) 1.1357(8) 0.133(5) Uani 1 1 d D U . . .
H0_4^a H 0.928683 0.204247 1.151369 0.159 Uiso 1 1 calc R U . B 1
C_4 C 0.8767(8) 0.2554(6) 1.0158(8) 0.106(4) Uani 1 1 d D U . . .
CA_4 C 0.9238(9) 0.2650(6) 1.0892(8) 0.120(4) Uani 1 1 d D U . . .
HA_4 H 0.914262 0.301468 1.099010 0.144 Uiso 1 1 calc R U . . .
CB_4 C 1.0065(9) 0.2616(8) 1.0977(11) 0.136(6) Uani 1 1 d D U . . .
HB1_4 H 1.016448 0.284178 1.065185 0.204 Uiso 1 1 calc R U . . .
HB2_4 H 1.037636 0.272387 1.143099 0.204 Uiso 1 1 calc R U . . .
HB3_4 H 1.018916 0.225996 1.090493 0.204 Uiso 1 1 calc R U . . .
O_5 O 0.6145(7) 0.3332(5) 0.8742(7) 0.138(4) Uani 1 1 d D U . . .
N_5 N 0.8524(7) 0.2082(5) 1.0010(7) 0.111(3) Uani 1 1 d D U . . .
H0_5 H 0.866105 0.184418 1.032326 0.134 Uiso 1 1 calc R U . . .
NT_5 N 0.6848(7) 0.2106(5) 0.9575(7) 0.126(4) Uani 1 1 d D U . . .
C_5 C 0.6516(10) 0.3032(6) 0.9183(10) 0.125(5) Uani 1 1 d D U . . .
S1_5^a S 0.6437(11) 0.1957(8) 1.0101(9) 0.140(5) Uani 0.5 1 d D U P C 1
O2_5^a O 0.6968(17) 0.1721(11) 1.0685(14) 0.150(10) Uani 0.5 1 d D U P C 1
O3_5^a O 0.6014(18) 0.2406(11) 1.016(2) 0.136(10) Uani 0.5 1 d D U P C 1
C4_5^a C 0.5776(14) 0.1482(10) 0.9670(13) 0.163(10) Uani 0.5 1 d D U P C 1
C5_5^a C 0.6006(15) 0.0968(9) 0.9735(16) 0.190(13) Uani 0.5 1 d D U P C 1
H5_5^a H 0.649990 0.087497 1.002342 0.228 Uiso 0.5 1 calc R U P C 1
C6_5^a C 0.5506(15) 0.0597(10) 0.9375(18) 0.216(15) Uani 0.5 1 d D U P C 1
H6_5^a H 0.565127 0.024460 0.941142 0.259 Uiso 0.5 1 calc R U P C 1
C7_5^a C 0.4791(16) 0.0743(11) 0.8959(16) 0.202(14) Uani 0.5 1 d D U P C 1
C8_5^a C 0.4556(14) 0.1255(11) 0.8890(17) 0.189(12) Uani 0.5 1 d D U P C 1
H8_5^a H 0.406204 0.134673 0.860139 0.227 Uiso 0.5 1 calc R U P C 1
C9_5^a C 0.5057(14) 0.1625(10) 0.9251(17) 0.163(11) Uani 0.5 1 d D U P C 1
H9_5^a H 0.491091 0.197700 0.921396 0.195 Uiso 0.5 1 calc R U P C 1
Cl10_5^a Cl 0.4148(17) 0.0269(12) 0.855(2) 0.39(2) Uani 0.5 1 d D U P C 1
S1_5^b S 0.6290(11) 0.1863(8) 0.9927(9) 0.136(5) Uani 0.5 1 d D U P C 2
O2_5^b O 0.673(2) 0.1507(11) 1.0406(15) 0.160(10) Uani 0.5 1 d D U P C 2
O3_5^b O 0.594(2) 0.2304(12) 1.011(2) 0.140(11) Uani 0.5 1 d D U P C 2
C4_5^b C 0.5570(14) 0.1520(10) 0.9303(12) 0.163(10) Uani 0.5 1 d D U P C 2
C5_5^b C 0.5702(15) 0.1009(9) 0.9185(14) 0.186(12) Uani 0.5 1 d D U P C 2
H5A_5^b H 0.616369 0.084718 0.944168 0.223 Uiso 0.5 1 calc R U P C 2
C6_5^b C 0.5153(14) 0.0739(10) 0.8688(15) 0.197(13) Uani 0.5 1 d D U P C 2
H6A_5^b H 0.523374 0.038918 0.860012 0.236 Uiso 0.5 1 calc R U P C 2
C7_5^b C 0.4485(15) 0.0985(11) 0.8322(14) 0.210(15) Uani 0.5 1 d D U P C 2
C8_5^b C 0.4350(15) 0.1498(10) 0.8438(16) 0.188(14) Uani 0.5 1 d D U P C 2
H8A_5^b H 0.388886 0.165990 0.818089 0.226 Uiso 0.5 1 calc R U P C 2
C9_5^b C 0.4898(15) 0.1765(10) 0.8934(16) 0.166(12) Uani 0.5 1 d D U P C 2
H9A_5^b H 0.481784 0.211423 0.902193 0.199 Uiso 0.5 1 calc R U P C 2
Cl10_5^b Cl 0.3798(11) 0.0644(12) 0.7706(15) 0.307(14) Uani 0.5 1 d D U P C 2
CA_5 C 0.6457(9) 0.2471(6) 0.9034(9) 0.124(4) Uani 1 1 d D U . . .
HA1_5 H 0.591487 0.238006 0.886193 0.149 Uiso 1 1 calc R U . . .
HA2_5 H 0.664710 0.241214 0.866553 0.149 Uiso 1 1 calc R U . . .
CB_5 C 0.7310(9) 0.1711(6) 0.9381(10) 0.122(5) Uani 1 1 d D U . . .
HB1_5 H 0.700242 0.155776 0.894561 0.146 Uiso 1 1 calc R U . . .
HB2_5 H 0.744990 0.143195 0.971854 0.146 Uiso 1 1 calc R U . . .
CD_5 C 0.8400(13) 0.1531(9) 0.9024(13) 0.155(8) Uani 1 1 d D U . . .
HD1_5 H 0.805871 0.144344 0.857167 0.233 Uiso 1 1 calc R U . . .
HD2_5 H 0.887287 0.166802 0.900403 0.233 Uiso 1 1 calc R U . . .
HD3_5 H 0.850731 0.122067 0.930336 0.233 Uiso 1 1 calc R U . . .
CG_5 C 0.8024(8) 0.1942(7) 0.9329(9) 0.120(4) Uani 1 1 d D U . . .
HG_5 H 0.789623 0.225528 0.903831 0.144 Uiso 1 1 calc R U . . .
O_6 O 0.7138(7) 0.4515(5) 0.9367(7) 0.129(4) Uani 1 1 d D U . . .
N_6 N 0.6953(9) 0.3204(5) 0.9782(8) 0.124(4) Uani 1 1 d D U . . .
H0_6 H 0.722869 0.298767 1.008934 0.149 Uiso 1 1 calc R U . . .
C_6 C 0.7325(9) 0.4061(6) 0.9505(8) 0.108(4) Uani 1 1 d D U . . .
CA_6 C 0.6970(12) 0.3750(6) 0.9924(10) 0.137(5) Uani 1 1 d D U . . .
HA_6 H 0.643756 0.387027 0.980922 0.165 Uiso 1 1 calc R U . . .
CB_6 C 0.7377(18) 0.3832(9) 1.0656(10) 0.179(10) Uani 1 1 d D U . . .
HB1_6 H 0.739090 0.420097 1.075618 0.268 Uiso 1 1 calc R U . . .
HB2_6 H 0.711291 0.364877 1.090685 0.268 Uiso 1 1 calc R U . . .
HB3_6 H 0.789310 0.370054 1.078352 0.268 Uiso 1 1 calc R U . . .
S1_7 S 0.7168(3) 0.3162(3) 0.7506(3) 0.1249(15) Uani 1 1 d D U . . .
O2_7 O 0.7339(7) 0.2774(5) 0.7995(7) 0.128(4) Uani 1 1 d D U . . .
O_7 O 0.6176(7) 0.4777(5) 0.7083(7) 0.133(4) Uani 1 1 d D U . . .
O3_7 O 0.6401(7) 0.3227(6) 0.7054(6) 0.138(4) Uani 1 1 d D U . . .
N_7 N 0.7858(7) 0.3841(5) 0.9364(7) 0.108(3) Uani 1 1 d D U . . .
H0_7 H 0.798851 0.352893 0.952455 0.130 Uiso 1 1 calc R U . . .
NT_7 N 0.7435(7) 0.3711(5) 0.7886(6) 0.111(4) Uani 1 1 d D U . . .
C_7 C 0.6394(9) 0.4384(7) 0.7448(9) 0.121(5) Uani 1 1 d D U . . .
CA_7 C 0.7173(9) 0.4174(7) 0.7492(9) 0.119(5) Uani 1 1 d D U . . .
HA1_7 H 0.715411 0.410501 0.703170 0.142 Uiso 1 1 calc R U . . .
HA2_7 H 0.755210 0.444856 0.767986 0.142 Uiso 1 1 calc DR U . . .
CD_7 C 0.9098(9) 0.4150(9) 0.9398(10) 0.138(6) Uani 1 1 d D U . . .
HD1_7 H 0.912647 0.436874 0.977826 0.206 Uiso 1 1 calc R U . . .
HD2_7 H 0.934109 0.381834 0.956118 0.206 Uiso 1 1 calc R U . . .
HD3_7 H 0.935619 0.431934 0.913122 0.206 Uiso 1 1 calc R U . . .
CB_7 C 0.8198(8) 0.3733(7) 0.8385(8) 0.113(4) Uani 1 1 d D U . . .
HB1_7 H 0.854447 0.386348 0.816865 0.135 Uiso 1 1 calc R U . . .
HB2_7 H 0.836077 0.337936 0.854519 0.135 Uiso 1 1 calc R U . . .
C5_7 C 0.7636(14) 0.2546(9) 0.6662(14) 0.191(8) Uani 1 1 d D U . . .
H5A_7^a H 0.800967 0.251281 0.643990 0.229 Uiso 1 1 calc R U . D 1
H5B_7^a H 0.773618 0.226845 0.700037 0.229 Uiso 1 1 calc R U . D 1
C4_7 C 0.7738(13) 0.3068(7) 0.7014(11) 0.156(6) Uani 1 1 d D U . . .
H4A_7 H 0.762144 0.334271 0.667157 0.187 Uiso 1 1 calc R U . . .
H4B_7 H 0.827405 0.310577 0.730527 0.187 Uiso 1 1 calc DR U . . .
CG_7 C 0.8269(8) 0.4060(7) 0.8963(8) 0.114(4) Uani 1 1 d D U . . .
HG_7 H 0.803872 0.440165 0.879036 0.136 Uiso 1 1 calc R U . . .
N6_7^a N 0.688(3) 0.2478(18) 0.617(3) 0.224(12) Uani 0.5 1 d D U P E 1
H6_7^a H 0.670457 0.272427 0.586866 0.269 Uiso 0.5 1 calc R U P E 1
C7_7^a C 0.643(2) 0.2073(16) 0.612(2) 0.239(12) Uani 0.5 1 d D U P E 1
O8_7^a O 0.665(3) 0.1716(17) 0.654(3) 0.273(19) Uani 0.5 1 d D U P E 1
C9_7^a C 0.5685(14) 0.207(2) 0.5545(14) 0.251(12) Uani 0.5 1 d D U P E 1
C10_7^a C 0.5341(10) 0.160(2) 0.5269(10) 0.256(15) Uani 0.5 1 d D U P E 1
H10_7^a H 0.557447 0.128579 0.545101 0.307 Uiso 0.5 1 calc R U P E 1
C11_7^a C 0.5338(10) 0.253(2) 0.5275(10) 0.256(15) Uani 0.5 1 d D U P E 1
H11_7^a H 0.556084 0.284337 0.546387 0.308 Uiso 0.5 1 calc R U P E 1
N6_7^b N 0.693(3) 0.2548(17) 0.609(3) 0.226(13) Uani 0.5 1 d D U P E 2
H6A_7^b H 0.675589 0.284582 0.590252 0.271 Uiso 0.5 1 calc R U P E 2
C7_7^b C 0.6546(17) 0.2131(14) 0.584(2) 0.236(12) Uani 0.5 1 d D U P E 2
O8_7^b O 0.677(3) 0.1676(14) 0.592(3) 0.260(19) Uani 0.5 1 d D U P E 2
C9_7^b C 0.5743(13) 0.2206(19) 0.5407(14) 0.250(12) Uani 0.5 1 d D U P E 2
C10_7^b C 0.5374(9) 0.1735(19) 0.5203(11) 0.258(15) Uani 0.5 1 d D U P E 2
H10B_7^b H 0.563503 0.141854 0.534333 0.310 Uiso 0.5 1 d R U P E 2
C11_7^b C 0.5378(9) 0.2669(19) 0.5212(11) 0.261(15) Uani 0.5 1 d D U P E 2
H11B_7^b H 0.563214 0.298536 0.536355 0.313 Uiso 0.5 1 d R U P E 2
O_8 O 0.4669(7) 0.5168(6) 0.7722(8) 0.153(5) Uani 1 1 d D U . . .
N_8 N 0.6015(7) 0.4183(6) 0.7766(7) 0.116(4) Uani 1 1 d D U . . .
H0_8 H 0.621611 0.393526 0.805457 0.139 Uiso 1 1 calc R U . . .
C_8 C 0.5236(9) 0.4889(6) 0.7969(10) 0.126(5) Uani 1 1 d D U . . .
CA_8 C 0.5243(9) 0.4357(6) 0.7660(10) 0.131(5) Uani 1 1 d D U . . .
HA_8 H 0.496958 0.438950 0.716644 0.157 Uiso 1 1 calc R U . . .
CB_8 C 0.4832(12) 0.3967(8) 0.7913(18) 0.192(12) Uani 1 1 d D U . . .
HB1_8 H 0.431993 0.409057 0.783740 0.288 Uiso 1 1 calc R U . . .
HB2_8 H 0.480499 0.364107 0.767490 0.288 Uiso 1 1 calc R U . . .
HB3_8 H 0.510085 0.391332 0.839260 0.288 Uiso 1 1 calc R U . . .
S1_9 S 0.7522(2) 0.5797(2) 0.8101(3) 0.1192(15) Uani 1 1 d D U . . .
O_9 O 0.5384(6) 0.6703(4) 0.6946(6) 0.106(3) Uani 1 1 d D U . . .
O2_9 O 0.7814(6) 0.5308(4) 0.8352(6) 0.129(4) Uani 1 1 d D U . . .
O3_9 O 0.7394(6) 0.5925(5) 0.7414(5) 0.148(4) Uani 1 1 d D U . . .
N_9 N 0.5828(8) 0.5029(6) 0.8466(8) 0.125(4) Uani 1 1 d D U . . .
H0_9 H 0.619812 0.480501 0.861416 0.149 Uiso 1 1 calc R U . . .
NT_9 N 0.6711(6) 0.5862(5) 0.8181(6) 0.108(3) Uani 1 1 d D U . . .
C_9 C 0.5722(8) 0.6298(6) 0.7196(7) 0.093(4) Uani 1 1 d D U . . .
C4_9^a C 0.8086(13) 0.6260(5) 0.8668(7) 0.151(9) Uani 0.5 1 d D U P F 1
C5_9^a C 0.8445(16) 0.6115(7) 0.9334(7) 0.176(13) Uani 0.5 1 d D U P F 1
H5_9^a H 0.843312 0.576418 0.945697 0.212 Uiso 0.5 1 calc R U P F 1
C6_9^a C 0.8821(16) 0.6473(8) 0.9820(9) 0.184(13) Uani 0.5 1 d D U P F 1
H6_9^a H 0.906691 0.637071 1.027159 0.221 Uiso 0.5 1 calc R U P F 1
C7_9^a C 0.8830(12) 0.6983(7) 0.9633(10) 0.207(14) Uani 0.5 1 d D U P F 1
C8_9^a C 0.848(2) 0.7134(7) 0.8973(11) 0.223(15) Uani 0.5 1 d D U P F 1
H8_9^a H 0.850143 0.748415 0.884973 0.268 Uiso 0.5 1 calc R U P F 1
C9_9^a C 0.8106(19) 0.6772(5) 0.8491(9) 0.184(13) Uani 0.5 1 d D U P F 1
H9_9^a H 0.786209 0.687522 0.803925 0.221 Uiso 0.5 1 calc R U P F 1
Cl10_9^a Cl 0.9258(9) 0.7441(9) 1.0258(11) 0.356(18) Uani 0.5 1 d D U P F 1
C4_9^b C 0.8203(12) 0.6293(6) 0.8471(7) 0.180(11) Uani 0.5 1 d D U P F 2
C5_9^b C 0.8586(16) 0.6321(9) 0.9146(7) 0.203(12) Uani 0.5 1 d D U P F 2
H5A_9^b H 0.849174 0.608414 0.944416 0.244 Uiso 0.5 1 calc R U P F 2
C6_9^b C 0.9121(16) 0.6713(10) 0.9378(9) 0.230(14) Uani 0.5 1 d D U P F 2
H6A_9^b H 0.940081 0.674996 0.984286 0.276 Uiso 0.5 1 calc R U P F 2
C7_9^b C 0.9236(12) 0.7047(7) 0.8919(10) 0.238(15) Uani 0.5 1 d D U P F 2
C8_9^b C 0.8842(17) 0.7018(10) 0.8234(10) 0.227(15) Uani 0.5 1 d D U P F 2
H8A_9^b H 0.893209 0.725606 0.793443 0.272 Uiso 0.5 1 calc R U P F 2
C9_9^b C 0.8318(16) 0.6631(9) 0.8008(9) 0.202(15) Uani 0.5 1 d D U P F 2
H9A_9^b H 0.803691 0.659438 0.754347 0.242 Uiso 0.5 1 calc R U P F 2
Cl10_9^b Cl 0.9904(11) 0.7523(7) 0.9168(7) 0.37(2) Uani 0.5 1 d D U P F 2
CA_9 C 0.6298(9) 0.6338(6) 0.7870(8) 0.112(5) Uani 1 1 d D U . . .
HA1_9 H 0.605117 0.647623 0.817060 0.135 Uiso 1 1 calc R U . . .
HA2_9 H 0.667525 0.659609 0.785344 0.135 Uiso 1 1 calc R U . . .
CB_9 C 0.6672(9) 0.5757(7) 0.8851(8) 0.123(4) Uani 1 1 d D U . . .
HB1_9 H 0.708207 0.551633 0.909689 0.148 Uiso 1 1 calc R U . . .
HB2_9 H 0.675385 0.608256 0.910810 0.148 Uiso 1 1 calc R U . . .
CD_9 C 0.5897(16) 0.5486(10) 0.9513(11) 0.179(9) Uani 1 1 d D U . . .
HD1_9 H 0.597069 0.582670 0.972472 0.269 Uiso 1 1 calc R U . . .
HD2_9 H 0.540189 0.535119 0.947824 0.269 Uiso 1 1 calc R U . . .
HD3_9 H 0.629266 0.525201 0.978490 0.269 Uiso 1 1 calc R U . . .
CG_9 C 0.5936(11) 0.5532(7) 0.8805(10) 0.144(5) Uani 1 1 d D U . . .
HG_9 H 0.552532 0.576926 0.853344 0.172 Uiso 1 1 calc R U . . .
O_10 O 0.3776(6) 0.6139(4) 0.5604(5) 0.098(3) Uani 1 1 d D U . . .
N_10 N 0.5558(6) 0.5853(5) 0.6882(5) 0.091(3) Uani 1 1 d D U . . .
H0_10 H 0.577197 0.556784 0.708327 0.109 Uiso 1 1 calc R U . . .
C_10 C 0.4208(7) 0.5961(5) 0.6131(7) 0.086(3) Uani 1 1 d D U . . .
CA_10 C 0.5014(7) 0.5839(6) 0.6191(7) 0.095(3) Uani 1 1 d D U . . .
HA_10 H 0.517338 0.609945 0.592410 0.114 Uiso 1 1 calc R U . . .
CB_10 C 0.5038(11) 0.5313(7) 0.5896(8) 0.121(6) Uani 1 1 d D U . . .
HB1_10 H 0.467647 0.530197 0.543540 0.182 Uiso 1 1 calc R U . . .
HB2_10 H 0.554735 0.524752 0.589783 0.182 Uiso 1 1 calc R U . . .
HB3_10 H 0.490631 0.505013 0.616302 0.182 Uiso 1 1 calc R U . . .
S1_11 S 0.4259(3) 0.6943(2) 0.8048(2) 0.1161(14) Uani 1 1 d D U . . .
O_11 O 0.2856(6) 0.7742(4) 0.6084(5) 0.102(3) Uani 1 1 d D U . . .
O2_11 O 0.4833(7) 0.6545(5) 0.8299(6) 0.144(4) Uani 1 1 d D U . . .
O3_11 O 0.4477(7) 0.7446(5) 0.7929(6) 0.137(4) Uani 1 1 d D U . . .
N_11 N 0.4019(6) 0.5849(5) 0.6656(6) 0.093(3) Uani 1 1 d D U . . .
H0_11 H 0.436299 0.571056 0.700874 0.112 Uiso 1 1 calc R U . . .
NT_11 N 0.3652(7) 0.6739(5) 0.7338(6) 0.106(3) Uani 1 1 d D U . . .
C_11 C 0.3331(9) 0.7419(6) 0.6417(7) 0.099(4) Uani 1 1 d D U . . .
C4_11^a C 0.3851(11) 0.6981(7) 0.8670(9) 0.123(7) Uani 0.5 1 d D U P G 1
C5_11^a C 0.4360(12) 0.6904(10) 0.9340(7) 0.148(9) Uani 0.5 1 d D U P G 1
H5A_11^a H 0.488229 0.684973 0.943299 0.178 Uiso 0.5 1 calc R U P G 1
C6_11^a C 0.4082(12) 0.6910(11) 0.9840(9) 0.162(11) Uani 0.5 1 d D U P G 1
H6A_11^a H 0.440844 0.685959 1.029003 0.194 Uiso 0.5 1 calc R U P G 1
C7_11^a C 0.3308(15) 0.6992(11) 0.9689(11) 0.166(10) Uani 0.5 1 d D U P G 1
C8_11^a C 0.2815(12) 0.7065(14) 0.9044(10) 0.167(10) Uani 0.5 1 d D U P G 1
H8A_11^a H 0.229262 0.711913 0.895135 0.200 Uiso 0.5 1 calc R U P G 1
C9_11^a C 0.3105(10) 0.7059(12) 0.8526(10) 0.152(8) Uani 0.5 1 d D U P G 1
H9A_11^a H 0.277759 0.710887 0.807668 0.183 Uiso 0.5 1 calc R U P G 1
Cl10_11^a Cl 0.2984(13) 0.7012(9) 1.0349(9) 0.223(8) Uani 0.5 1 d D U P G 1
C4_11^b C 0.3741(11) 0.6980(7) 0.8575(10) 0.121(7) Uani 0.5 1 d D U P G 2
C5_11^b C 0.3529(15) 0.6560(7) 0.8848(12) 0.134(8) Uani 0.5 1 d D U P G 2
H5_11^b H 0.369418 0.622757 0.877781 0.161 Uiso 0.5 1 calc R U P G 2
C6_11^b C 0.3071(16) 0.6614(8) 0.9233(14) 0.156(9) Uani 0.5 1 d D U P G 2
H6_11^b H 0.292570 0.632070 0.942252 0.187 Uiso 0.5 1 calc R U P G 2
C7_11^b C 0.2834(15) 0.7098(10) 0.9332(13) 0.166(9) Uani 0.5 1 d D U P G 2
C8_11^b C 0.3048(17) 0.7531(8) 0.9056(15) 0.162(9) Uani 0.5 1 d D U P G 2
H8_11^b H 0.288359 0.786328 0.913112 0.194 Uiso 0.5 1 calc R U P G 2
C9_11^b C 0.3487(16) 0.7482(7) 0.8684(13) 0.137(8) Uani 0.5 1 d D U P G 2
H9_11^b H 0.362708 0.777805 0.849480 0.164 Uiso 0.5 1 calc R U P G 2
Cl10_11^b Cl 0.2238(17) 0.7183(8) 0.9778(13) 0.269(12) Uani 0.5 1 d D U P G 2
CA_11 C 0.3127(9) 0.7127(6) 0.6940(8) 0.104(4) Uani 1 1 d D U . . .
HA1_11 H 0.304910 0.738226 0.725253 0.124 Uiso 1 1 calc R U . . .
HA2_11 H 0.263575 0.695545 0.671151 0.124 Uiso 1 1 calc R U . . .
CB_11 C 0.3361(9) 0.6219(6) 0.7325(8) 0.108(4) Uani 1 1 d D U . . .
HB1_11 H 0.286383 0.623440 0.737611 0.130 Uiso 1 1 calc DR U . . .
HB2_11 H 0.370834 0.602134 0.770665 0.130 Uiso 1 1 calc R U . . .
CD_11 C 0.2830(11) 0.5432(7) 0.6595(13) 0.147(7) Uani 1 1 d D U . . .
HD1_11 H 0.232969 0.550375 0.661091 0.221 Uiso 1 1 calc R U . . .
HD2_11 H 0.277415 0.527475 0.616391 0.221 Uiso 1 1 calc R U . . .
HD3_11 H 0.310185 0.519539 0.695726 0.221 Uiso 1 1 calc R U . . .
CG_11 C 0.3279(8) 0.5943(6) 0.6678(8) 0.103(4) Uani 1 1 d D U . . .
HG_11 H 0.300008 0.617456 0.629645 0.124 Uiso 1 1 calc R U . . .
O_12 O 0.3654(5) 0.7924(4) 0.4740(5) 0.093(3) Uani 1 1 d D U . . .
N_12 N 0.3983(7) 0.7339(5) 0.6336(6) 0.095(3) Uani 1 1 d D U . . .
H0_12 H 0.428575 0.708787 0.654840 0.114 Uiso 1 1 calc R U . . .
C_12 C 0.3749(8) 0.7582(5) 0.5163(7) 0.090(3) Uani 1 1 d D U . . .
CA_12 C 0.4184(8) 0.7683(5) 0.5882(7) 0.093(3) Uani 1 1 d D U . . .
HA_12 H 0.406154 0.804207 0.597820 0.112 Uiso 1 1 calc R U . . .
CB_12 C 0.5011(9) 0.7665(7) 0.6018(9) 0.114(5) Uani 1 1 d D U . . .
HB1_12 H 0.513213 0.789681 0.570990 0.171 Uiso 1 1 calc R U . . .
HB2_12 H 0.528657 0.777364 0.647957 0.171 Uiso 1 1 calc R U . . .
HB3_12 H 0.515723 0.731259 0.595460 0.171 Uiso 1 1 calc R U . . .
Cl10_13 Cl -0.0876(5) 0.5244(6) 0.3248(9) 0.337(9) Uani 1 1 d D U . . .
S1_13 S 0.1367(2) 0.6875(2) 0.5009(2) 0.1042(13) Uani 1 1 d D U . . .
O_13 O 0.1099(7) 0.8315(5) 0.3728(6) 0.129(4) Uani 1 1 d D U . . .
O2_13 O 0.1903(5) 0.6616(4) 0.5559(5) 0.115(3) Uani 1 1 d D U . . .
O3_13 O 0.0939(6) 0.7300(4) 0.5119(6) 0.114(3) Uani 1 1 d D U . . .
N_13 N 0.3479(6) 0.7110(4) 0.4995(5) 0.088(3) Uani 1 1 d D U . . .
H0_13 H 0.359685 0.687492 0.531103 0.106 Uiso 1 1 calc R U . . .
NT_13 N 0.1824(6) 0.7094(5) 0.4553(6) 0.096(3) Uani 1 1 d D U . . .
C_13 C 0.1470(10) 0.8026(6) 0.4179(8) 0.112(4) Uani 1 1 d D U . . .
C4_13 C 0.0710(7) 0.6412(5) 0.4532(7) 0.123(5) Uani 1 1 d D U . . .
C9_13 C -0.0004(6) 0.6554(6) 0.4150(8) 0.140(6) Uani 1 1 d D U . . .
H9_13 H -0.015499 0.690259 0.414838 0.168 Uiso 1 1 calc R U . . .
C8_13 C -0.0519(8) 0.6193(6) 0.3759(9) 0.197(10) Uani 1 1 d D U . . .
H8_13 H -0.101950 0.628937 0.349247 0.236 Uiso 1 1 calc R U . . .
C7_13 C -0.0273(9) 0.5686(7) 0.3776(10) 0.209(10) Uani 1 1 d D U . . .
C6_13 C 0.0449(8) 0.5536(6) 0.4164(10) 0.204(10) Uani 1 1 d D U . . .
H6_13 H 0.059771 0.518601 0.416820 0.245 Uiso 1 1 calc DR U . . .
C5_13 C 0.0952(8) 0.5896(5) 0.4547(9) 0.178(9) Uani 1 1 d D U . . .
H5_13 H 0.145121 0.579976 0.481623 0.214 Uiso 1 1 calc R U . . .
CA_13 C 0.1404(10) 0.7452(6) 0.4009(8) 0.109(4) Uani 1 1 d D U . . .
HA1_13 H 0.086338 0.735703 0.385177 0.131 Uiso 1 1 calc R U . . .
HA2_13 H 0.157948 0.739787 0.363085 0.131 Uiso 1 1 calc R U . . .
CB_13 C 0.2278(8) 0.6712(6) 0.4341(8) 0.098(4) Uani 1 1 d D U . . .
HB1_13 H 0.197683 0.657917 0.389122 0.118 Uiso 1 1 calc R U . . .
HB2_13 H 0.240600 0.641817 0.465604 0.118 Uiso 1 1 calc R U . . .
CD_13 C 0.3404(9) 0.6579(6) 0.4017(8) 0.103(4) Uani 1 1 d D U . . .
HD1_13 H 0.306595 0.648440 0.356676 0.154 Uiso 1 1 calc R U . . .
HD2_13 H 0.385900 0.674203 0.399184 0.154 Uiso 1 1 calc R U . . .
HD3_13 H 0.354548 0.626959 0.429580 0.154 Uiso 1 1 calc R U . . .
CG_13 C 0.3003(7) 0.6955(6) 0.4324(7) 0.092(3) Uani 1 1 d D U . . .
HG_13 H 0.286659 0.726975 0.403576 0.110 Uiso 1 1 calc R U . . .
O_14 O 0.2126(8) 0.9507(4) 0.4420(8) 0.153(5) Uani 1 1 d D U . . .
N_14 N 0.1910(7) 0.8194(5) 0.4778(7) 0.108(3) Uani 1 1 d D U . . .
H0_14 H 0.218850 0.797350 0.507585 0.130 Uiso 1 1 calc R U . . .
C_14 C 0.2325(10) 0.9054(6) 0.4570(9) 0.119(5) Uani 1 1 d D U . . .
CA_14 C 0.1938(11) 0.8747(6) 0.4951(8) 0.122(4) Uani 1 1 d D U . . .
HA_14 H 0.140584 0.887255 0.481186 0.147 Uiso 1 1 calc R U . . .
CB_14 C 0.2298(14) 0.8827(7) 0.5689(9) 0.146(7) Uani 1 1 d D U . . .
HB1_14 H 0.230876 0.919626 0.578831 0.219 Uiso 1 1 calc R U . . .
HB2_14 H 0.200701 0.864573 0.591694 0.219 Uiso 1 1 calc R U . . .
HB3_14 H 0.281490 0.869324 0.584454 0.219 Uiso 1 1 calc DR U . . .
Cl10_15 Cl 0.4114(7) 0.7975(6) 0.0763(4) 0.281(7) Uani 1 1 d D U . . .
S1_15 S 0.2095(3) 0.8195(2) 0.2509(2) 0.1146(14) Uani 1 1 d D U . . .
O_15 O 0.1211(8) 0.9831(6) 0.2146(8) 0.147(5) Uani 1 1 d D U . . .
O2_15 O 0.2288(6) 0.7779(4) 0.2982(5) 0.119(3) Uani 1 1 d D U . . .
O3_15 O 0.1331(6) 0.8283(5) 0.2080(6) 0.135(4) Uani 1 1 d D U . . .
N_15 N 0.2845(8) 0.8834(5) 0.4399(7) 0.108(3) Uani 1 1 d D U . . .
H0_15 H 0.295424 0.851316 0.452976 0.130 Uiso 1 1 calc R U . . .
NT_15 N 0.2379(7) 0.8733(4) 0.2927(6) 0.108(3) Uani 1 1 d D U . . .
C_15 C 0.1422(9) 0.9449(7) 0.2513(10) 0.125(5) Uani 1 1 d D U . . .
C4_15 C 0.2640(7) 0.8118(5) 0.1997(6) 0.117(4) Uani 1 1 d D U . . .
C9_15 C 0.2438(9) 0.8347(6) 0.1374(6) 0.161(8) Uani 1 1 d D U . . .
H9_15 H 0.198105 0.853777 0.120912 0.193 Uiso 1 1 calc R U . . .
C8_15 C 0.2874(9) 0.8308(7) 0.0990(7) 0.174(8) Uani 1 1 d D U . . .
H8_15 H 0.273025 0.846967 0.056511 0.209 Uiso 1 1 calc R U . . .
C7_15 C 0.3556(9) 0.8014(7) 0.1250(8) 0.166(8) Uani 1 1 d D U . . .
C6_15 C 0.3753(8) 0.7789(5) 0.1854(6) 0.134(5) Uani 1 1 d D U . . .
H6_15 H 0.420700 0.759499 0.201767 0.160 Uiso 1 1 calc R U . . .
C5_15 C 0.3313(6) 0.7832(5) 0.2241(6) 0.114(4) Uani 1 1 d D U . . .
H5_15 H 0.346197 0.767049 0.266634 0.137 Uiso 1 1 calc R U . . .
CA_15 C 0.2149(9) 0.9209(6) 0.2528(9) 0.115(5) Uani 1 1 d D U . . .
HA1_15 H 0.210262 0.913088 0.206234 0.137 Uiso 1 1 calc R U . . .
HA2_15 H 0.255727 0.946574 0.270514 0.137 Uiso 1 1 calc R U . . .
CB_15 C 0.3165(8) 0.8745(6) 0.3393(7) 0.108(4) Uani 1 1 d D U . . .
HB1_15 H 0.348633 0.889483 0.316387 0.130 Uiso 1 1 calc R U . . .
HB2_15 H 0.333842 0.838762 0.352277 0.130 Uiso 1 1 calc R U . . .
CD_15 C 0.4091(10) 0.9130(6) 0.4437(10) 0.131(6) Uani 1 1 d D U . . .
HD1_15 H 0.435106 0.928061 0.415987 0.196 Uiso 1 1 calc R U . . .
HD2_15 H 0.413749 0.936204 0.481116 0.196 Uiso 1 1 calc R U . . .
HD3_15 H 0.431847 0.879682 0.461142 0.196 Uiso 1 1 calc R U . . .
CG_15 C 0.3265(9) 0.9055(6) 0.4020(8) 0.115(4) Uani 1 1 d D U . . .
HG_15 H 0.304752 0.940447 0.387096 0.138 Uiso 1 1 calc R U . . .
O_16 O -0.0202(11) 1.0293(7) 0.2910(9) 0.199(8) Uani 1 1 d D U . . .
N_16 N 0.1036(8) 0.9270(6) 0.2883(9) 0.135(5) Uani 1 1 d D U . . .
H0_16 H 0.123434 0.902885 0.318350 0.162 Uiso 1 1 calc R U . . .
C_16 C 0.0347(13) 0.9993(7) 0.3132(11) 0.168(7) Uani 1 1 d D U . . .
CA_16 C 0.0298(10) 0.9469(7) 0.2790(11) 0.154(6) Uani 1 1 d D U . . .
HA_16 H 0.001242 0.951140 0.230027 0.184 Uiso 1 1 calc R U . . .
CB_16 C -0.0136(14) 0.9097(10) 0.3073(18) 0.207(12) Uani 1 1 d D U . . .
HB1_16 H -0.063591 0.923986 0.300479 0.310 Uiso 1 1 calc R U . . .
HB2_16 H -0.019144 0.876504 0.284328 0.310 Uiso 1 1 calc R U . . .
HB3_16 H 0.014173 0.904859 0.355221 0.310 Uiso 1 1 calc R U . . .
N_17 N 0.0920(14) 1.0095(7) 0.3697(11) 0.209(10) Uani 1 1 d D U . . .
H0A_17 H 0.091610 1.037800 0.392164 0.251 Uiso 1 1 calc R U . . .
H0B_17 H 0.130158 0.987962 0.384517 0.251 Uiso 1 1 calc R U . . .
C12_21^a C 0.681(4) 0.356(4) 0.490(4) 0.33(4) Uiso 0.5 1 d D U P H -1
H12A_21^a H 0.702265 0.322741 0.481550 0.394 Uiso 0.5 1 calc R U P H -1
H12B_21^a H 0.716643 0.383738 0.491845 0.394 Uiso 0.5 1 calc R U P H -1
C13_21^a C 0.605(6) 0.366(5) 0.436(3) 0.34(4) Uiso 0.5 1 d D U P H -1
H13A_21^a H 0.581678 0.333415 0.413855 0.404 Uiso 0.5 1 calc R U P H -1
H13B_21^a H 0.610538 0.389622 0.401645 0.404 Uiso 0.5 1 calc R U P H -1
C14_21^a C 0.560(4) 0.390(5) 0.474(4) 0.34(4) Uiso 0.5 1 d D U P H -1
H14A_21^a H 0.551475 0.427279 0.462649 0.403 Uiso 0.5 1 calc R U P H -1
H14B_21^a H 0.510234 0.373147 0.462178 0.403 Uiso 0.5 1 calc R U P H -1
C15_21^a C 0.604(4) 0.384(4) 0.546(3) 0.27(3) Uiso 0.5 1 d D U P H -1
H15A_21^a H 0.620700 0.417755 0.567137 0.326 Uiso 0.5 1 calc R U P H -1
H15B_21^a H 0.572883 0.366928 0.568532 0.326 Uiso 0.5 1 calc R U P H -1
O11_21^a O 0.667(3) 0.353(2) 0.550(2) 0.245(18) Uiso 0.5 1 d D U P H -1
C12_22^a C 0.688(5) -0.013(4) 0.866(3) 0.29(3) Uiso 0.5 1 d D U P I 1
H12A_22^a H 0.660598 0.013420 0.832428 0.345 Uiso 0.5 1 calc R U P I 1
H12B_22^a H 0.700390 -0.042152 0.843008 0.345 Uiso 0.5 1 calc R U P I 1
C13_22^a C 0.759(4) 0.010(4) 0.915(4) 0.26(3) Uiso 0.5 1 d D U P I 1
H13A_22^a H 0.803147 -0.011186 0.918947 0.313 Uiso 0.5 1 calc R U P I 1
H13B_22^a H 0.767262 0.045488 0.901049 0.313 Uiso 0.5 1 calc R U P I 1
C14_22^a C 0.747(5) 0.012(4) 0.981(3) 0.27(3) Uiso 0.5 1 d D U P I 1
H14A_22^a H 0.793042 0.001147 1.017786 0.321 Uiso 0.5 1 calc R U P I 1
H14B_22^a H 0.733991 0.047713 0.990235 0.321 Uiso 0.5 1 calc R U P I 1
C15_22^a C 0.684(5) -0.023(4) 0.973(4) 0.30(3) Uiso 0.5 1 d D U P I 1
H15A_22^a H 0.703945 -0.056994 0.992829 0.358 Uiso 0.5 1 calc R U P I 1
H15B_22^a H 0.651427 -0.009308 0.995809 0.358 Uiso 0.5 1 calc R U P I 1
O11_22^a O 0.642(3) -0.029(3) 0.903(4) 0.33(3) Uiso 0.5 1 d D U P I 1
O11_24^b O 0.334(5) 0.867(5) 0.860(7) 0.45(4) Uiso 0.5 1 d D U P J -2
C12_24^b C 0.294(8) 0.870(6) 0.789(6) 0.42(5) Uiso 0.5 1 d D U P J -2
H12A_24^b H 0.316486 0.847523 0.764142 0.500 Uiso 0.5 1 calc R U P J -2
H12B_24^b H 0.291335 0.905718 0.772741 0.500 Uiso 0.5 1 calc R U P J -2
C13_24^b C 0.217(7) 0.851(5) 0.784(5) 0.39(5) Uiso 0.5 1 d D U P J -2
H13A_24^b H 0.215293 0.812626 0.784572 0.472 Uiso 0.5 1 calc R U P J -2
H13B_24^b H 0.177203 0.863366 0.742612 0.472 Uiso 0.5 1 calc R U P J -2
C14_24^b C 0.207(6) 0.873(6) 0.846(7) 0.41(5) Uiso 0.5 1 d D U P J -2
H14A_24^b H 0.174293 0.904271 0.834347 0.498 Uiso 0.5 1 calc R U P J -2
H14B_24^b H 0.184428 0.847790 0.867493 0.498 Uiso 0.5 1 calc R U P J -2
C15_24^b C 0.284(8) 0.887(6) 0.890(5) 0.45(5) Uiso 0.5 1 d D U P J -2
H15A_24^b H 0.289167 0.924777 0.894727 0.535 Uiso 0.5 1 calc R U P J -2
H15B_24^b H 0.294791 0.871758 0.934943 0.535 Uiso 0.5 1 calc R U P J -2
C12_25^a C 0.276(4) 0.524(3) 0.414(3) 0.21(2) Uiso 0.5 1 d D U P K 1
H12A_25^a H 0.323561 0.509262 0.412904 0.248 Uiso 0.5 1 calc R U P K 1
H12B_25^a H 0.270686 0.559610 0.397180 0.248 Uiso 0.5 1 calc R U P K 1
C13_25^a C 0.210(5) 0.492(3) 0.372(3) 0.25(2) Uiso 0.5 1 d D U P K 1
H13A_25^a H 0.217546 0.479399 0.330690 0.303 Uiso 0.5 1 calc R U P K 1
H13B_25^a H 0.162287 0.511439 0.358923 0.303 Uiso 0.5 1 calc R U P K 1
C14_25^a C 0.213(6) 0.448(3) 0.420(4) 0.30(3) Uiso 0.5 1 d D U P K 1
H14A_25^a H 0.162695 0.432143 0.409171 0.362 Uiso 0.5 1 calc R U P K 1
H14B_25^a H 0.249731 0.421429 0.418827 0.362 Uiso 0.5 1 calc R U P K 1
C15_25^a C 0.237(5) 0.475(3) 0.485(3) 0.27(3) Uiso 0.5 1 d D U P K 1
H15A_25^a H 0.193002 0.482135 0.497555 0.326 Uiso 0.5 1 calc R U P K 1
H15B_25^a H 0.272442 0.452566 0.519837 0.326 Uiso 0.5 1 calc R U P K 1
O11_25^a O 0.274(4) 0.522(2) 0.480(3) 0.26(2) Uiso 0.5 1 d D U P K 1
O11_26^b O 0.909(7) 0.559(5) 1.049(5) 0.31(4) Uiso 0.25 1 d D U P L 2
C12_26^b C 0.982(6) 0.553(5) 1.099(6) 0.23(4) Uiso 0.25 1 d D U P L 2
H12A_26^b H 1.004320 0.587541 1.114574 0.272 Uiso 0.25 1 calc R U P L 2
H12B_26^b H 1.015521 0.534419 1.080684 0.272 Uiso 0.25 1 calc R U P L 2
C13_26^b C 0.972(6) 0.524(5) 1.156(5) 0.25(4) Uiso 0.25 1 d D U P L 2
H13C_26^b H 0.966121 0.547098 1.189923 0.303 Uiso 0.25 1 calc R U P L 2
H13D_26^b H 1.015522 0.500475 1.177161 0.303 Uiso 0.25 1 calc R U P L 2
C14_26^b C 0.901(7) 0.493(4) 1.121(6) 0.23(4) Uiso 0.25 1 d D U P L 2
H14C_26^b H 0.912746 0.459541 1.106207 0.274 Uiso 0.25 1 calc R U P L 2
H14D_26^b H 0.872744 0.487836 1.151597 0.274 Uiso 0.25 1 calc R U P L 2
C15_26^b C 0.856(5) 0.525(5) 1.064(6) 0.21(4) Uiso 0.25 1 d D U P L 2
H15C_26^b H 0.830433 0.502767 1.024497 0.253 Uiso 0.25 1 calc R U P L 2
H15D_26^b H 0.817968 0.545098 1.074328 0.253 Uiso 0.25 1 calc R U P L 2
O11_27^b O 0.323(5) 0.479(3) 0.809(4) 0.32(3) Uiso 0.5 1 d D U P M 2
C12_27^b C 0.355(4) 0.518(3) 0.859(4) 0.27(3) Uiso 0.5 1 d D U P M 2
H12A_27^b H 0.393662 0.538165 0.849063 0.324 Uiso 0.5 1 calc R U P M 2
H12B_27^b H 0.378488 0.501704 0.903882 0.324 Uiso 0.5 1 calc R U P M 2
C13_27^b C 0.288(5) 0.550(2) 0.855(3) 0.33(4) Uiso 0.5 1 d D U P M 2
H13A_27^b H 0.296229 0.567914 0.898458 0.391 Uiso 0.5 1 calc R U P M 2
H13B_27^b H 0.276942 0.576234 0.819436 0.391 Uiso 0.5 1 calc DR U P M 2
C14_27^b C 0.226(4) 0.511(2) 0.840(5) 0.36(4) Uiso 0.5 1 d D U P M 2
H14A_27^b H 0.222893 0.496678 0.882189 0.435 Uiso 0.5 1 calc DR U P M 2
H14B_27^b H 0.176282 0.527064 0.814350 0.435 Uiso 0.5 1 calc R U P M 2
C15_27^b C 0.246(5) 0.472(4) 0.801(5) 0.33(4) Uiso 0.5 1 d D U P M 2
H15A_27^b H 0.239324 0.436902 0.817182 0.399 Uiso 0.5 1 calc DR U P M 2
H15B_27^b H 0.213824 0.474482 0.753384 0.399 Uiso 0.5 1 calc R U P M 2
C12_29^b C 0.259(4) 0.507(4) 0.441(3) 0.25(2) Uiso 0.5 1 d D U P N 2
H12A_29^b H 0.304583 0.485833 0.464345 0.300 Uiso 0.5 1 calc R U P N 2
H12B_29^b H 0.263658 0.540040 0.464320 0.300 Uiso 0.5 1 calc R U P N 2
C13_29^b C 0.252(4) 0.515(3) 0.371(3) 0.24(2) Uiso 0.5 1 d D U P N 2
H13A_29^b H 0.290046 0.494793 0.359843 0.287 Uiso 0.5 1 calc R U P N 2
H13B_29^b H 0.258879 0.552062 0.362771 0.287 Uiso 0.5 1 calc R U P N 2
C14_29^b C 0.172(4) 0.498(4) 0.329(3) 0.28(3) Uiso 0.5 1 d D U P N 2
H14A_29^b H 0.135439 0.525830 0.321940 0.341 Uiso 0.5 1 calc R U P N 2
H14B_29^b H 0.169859 0.483356 0.285661 0.341 Uiso 0.5 1 calc R U P N 2
C15_29^b C 0.161(4) 0.457(3) 0.373(4) 0.26(3) Uiso 0.5 1 d D U P N 2
H15A_29^b H 0.106310 0.449523 0.360960 0.307 Uiso 0.5 1 calc DR U P N 2
H15B_29^b H 0.187574 0.425159 0.370175 0.307 Uiso 0.5 1 calc R U P N 2
O11_29^b O 0.192(4) 0.480(3) 0.439(3) 0.33(2) Uiso 0.5 1 d D U P N 2
C12_31^a C 0.467(5) 0.906(3) 0.690(3) 0.26(3) Uiso 0.5 1 d D U P O 1
H12A_31^a H 0.484699 0.891927 0.655256 0.309 Uiso 0.5 1 calc R U P O 1
H12B_31^a H 0.434951 0.936900 0.671090 0.309 Uiso 0.5 1 calc R U P O 1
C13_31^a C 0.423(4) 0.867(3) 0.713(2) 0.30(3) Uiso 0.5 1 d D U P O 1
H13A_31^a H 0.444749 0.831712 0.712688 0.355 Uiso 0.5 1 calc R U P O 1
H13B_31^a H 0.369542 0.866333 0.683484 0.355 Uiso 0.5 1 calc DR U P O 1
C14_31^a C 0.433(5) 0.883(5) 0.783(4) 0.33(4) Uiso 0.5 1 d D U P O 1
H14A_31^a H 0.394520 0.909036 0.782848 0.401 Uiso 0.5 1 calc R U P O 1
H14B_31^a H 0.431096 0.853786 0.811244 0.401 Uiso 0.5 1 calc R U P O 1
C15_31^a C 0.509(5) 0.907(5) 0.805(3) 0.34(4) Uiso 0.5 1 d D U P O 1
H15A_31^a H 0.510030 0.938028 0.831718 0.404 Uiso 0.5 1 calc R U P O 1
H15B_31^a H 0.546357 0.881936 0.834579 0.404 Uiso 0.5 1 calc R U P O 1
O11_31^a O 0.529(4) 0.919(3) 0.750(4) 0.33(3) Uiso 0.5 1 d D U P O 1
C12_34^a C 0.949(4) 0.397(4) 1.194(3) 0.29(3) Uiso 0.5 1 d D U P P 1
H12A_34^a H 0.915252 0.382533 1.150208 0.344 Uiso 0.5 1 calc R U P P 1
H12B_34^a H 0.945898 0.434719 1.192136 0.344 Uiso 0.5 1 calc R U P P 1
C13_34^a C 0.928(3) 0.376(4) 1.250(4) 0.26(3) Uiso 0.5 1 d D U P P 1
H13A_34^a H 0.906484 0.340728 1.240007 0.308 Uiso 0.5 1 calc R U P P 1
H13B_34^a H 0.892059 0.398456 1.260488 0.308 Uiso 0.5 1 calc R U P P 1
C14_34^a C 1.004(4) 0.374(5) 1.308(3) 0.33(4) Uiso 0.5 1 d D U P P 1
H14A_34^a H 1.004051 0.398985 1.343706 0.400 Uiso 0.5 1 calc R U P P 1
H14B_34^a H 1.014469 0.339505 1.327977 0.400 Uiso 0.5 1 calc R U P P 1
C15_34^a C 1.062(3) 0.389(2) 1.280(3) 0.27(3) Uiso 0.5 1 d D U P P 1
H15A_34^a H 1.074976 0.426115 1.288402 0.320 Uiso 0.5 1 calc R U P P 1
H15B_34^a H 1.108034 0.368230 1.299928 0.320 Uiso 0.5 1 calc R U P P 1
O11_34^a O 1.025(4) 0.379(3) 1.211(3) 0.30(3) Uiso 0.5 1 d D U P P 1
C12_35^b C 0.867(2) -0.092(2) 1.027(3) 0.28(3) Uiso 0.5 1 d D U P Q -2
H14A_35^b H 0.813418 -0.102250 1.007289 0.341 Uiso 0.5 1 calc DR U P Q -2
H14B_35^b H 0.869453 -0.055248 1.041418 0.341 Uiso 0.5 1 calc R U P Q -2
C13_35^b C 0.910(4) -0.126(4) 1.086(3) 0.30(3) Uiso 0.5 1 d D U P Q -2
H13A_35^b H 0.891710 -0.162081 1.077754 0.356 Uiso 0.5 1 calc R U P Q -2
H13B_35^b H 0.904893 -0.113587 1.127804 0.356 Uiso 0.5 1 calc R U P Q -2
C14_35^b C 0.990(3) -0.121(3) 1.088(2) 0.20(2) Uiso 0.5 1 d D U P Q -2
H12A_35^b H 1.018701 -0.095122 1.121324 0.239 Uiso 0.5 1 calc R U P Q -2
H12B_35^b H 1.017186 -0.154424 1.098875 0.239 Uiso 0.5 1 calc R U P Q -2
C15_35^b C 0.983(3) -0.105(3) 1.022(3) 0.22(2) Uiso 0.5 1 d D U P Q -2
H15A_35^b H 1.009335 -0.071605 1.024100 0.259 Uiso 0.5 1 calc R U P Q -2
H15B_35^b H 1.006907 -0.130622 1.001541 0.259 Uiso 0.5 1 calc R U P Q -2
O11_35^b O 0.906(3) -0.099(2) 0.981(2) 0.242(18) Uiso 0.5 1 d D U P Q -2
N1_41^a N 0.521(8) 0.173(4) 0.727(8) 0.30(6) Uiso 0.25 1 d D U P R 1
C2_41^a C 0.515(5) 0.217(4) 0.727(5) 0.23(5) Uiso 0.25 1 d D U P R 1
C3_41^a C 0.490(5) 0.270(4) 0.720(5) 0.22(5) Uiso 0.25 1 d D U P R 1
H3A_41^a H 0.466922 0.278400 0.672457 0.334 Uiso 0.25 1 d DR U P R 1
H3B_41^a H 0.452292 0.274610 0.741377 0.334 Uiso 0.25 1 d DR U P R 1
H3C_41^a H 0.532933 0.292580 0.741377 0.334 Uiso 0.25 1 d DR U P R 1
N1_42^a N 0.935(3) 0.649(2) 0.738(3) 0.22(2) Uiso 0.5 1 d D U P S 1
C2_42^a C 0.954(3) 0.691(2) 0.756(2) 0.19(2) Uiso 0.5 1 d D U P S 1
C3_42^a C 0.998(3) 0.738(2) 0.764(2) 0.23(3) Uiso 0.5 1 d D U P S 1
H3A_42^a H 0.991611 0.751703 0.719545 0.350 Uiso 0.5 1 d DR U P S 1
H3B_42^a H 0.980261 0.764122 0.788505 0.350 Uiso 0.5 1 d DR U P S 1
H3C_42^a H 1.051021 0.730623 0.788505 0.350 Uiso 0.5 1 d DR U P S 1
N1_43^b N 0.769(5) 0.091(4) 0.534(4) 0.34(4) Uiso 0.5 1 d D U P T 2
C2_43^b C 0.723(3) 0.074(2) 0.552(3) 0.24(3) Uiso 0.5 1 d D U P T 2
C3_43^b C 0.680(3) 0.054(2) 0.591(3) 0.24(3) Uiso 0.5 1 d D U P T 2
H3A_43^b H 0.630966 0.040940 0.560569 0.356 Uiso 0.5 1 d DR U P T 2
H3B_43^b H 0.708107 0.025590 0.619129 0.356 Uiso 0.5 1 d DR U P T 2
H3C_43^b H 0.671436 0.081080 0.619129 0.356 Uiso 0.5 1 d DR U P T 2
N1_44^b N 1.140(3) 0.7165(18) 0.724(2) 0.185(15) Uiso 0.5 1 d D U P U 2
C2_44^b C 1.130(3) 0.7533(18) 0.691(2) 0.19(2) Uiso 0.5 1 d D U P U 2
C3_44^b C 1.097(3) 0.7950(18) 0.645(2) 0.19(2) Uiso 0.5 1 d D U P U 2
H3A_44^b H 1.082397 0.782495 0.598705 0.290 Uiso 0.5 1 d DR U P U 2
H3B_44^b H 1.051866 0.807986 0.652156 0.290 Uiso 0.5 1 d DR U P U 2
H3C_44^b H 1.133677 0.822896 0.652156 0.290 Uiso 0.5 1 d DR U P U 2
N1_45^a N 0.361(3) 0.294(2) 0.843(3) 0.22(2) Uiso 0.5 1 d D U P V 1
C2_45^a C 0.316(3) 0.316(2) 0.800(3) 0.24(3) Uiso 0.5 1 d D U P V 1
C3_45^a C 0.251(3) 0.331(2) 0.742(3) 0.22(3) Uiso 0.5 1 d D U P V 1
H3A_45^a H 0.260489 0.321797 0.700847 0.329 Uiso 0.5 1 d DR U P V 1
H3B_45^a H 0.206561 0.312707 0.742637 0.329 Uiso 0.5 1 d DR U P V 1
H3C_45^a H 0.243441 0.368127 0.742637 0.329 Uiso 0.5 1 d DR U P V 1
N1_46^b N 0.400(6) 0.147(4) 1.218(5) 0.21(4) Uiso 0.25 1 d D U P W 2
C2_46^b C 0.370(7) 0.123(5) 1.246(5) 0.31(7) Uiso 0.25 1 d D U P W 2
C3_46^b C 0.327(7) 0.087(5) 1.270(6) 0.33(8) Uiso 0.25 1 d D U P W 2
H3A_46^b H 0.287951 0.070429 1.231969 0.492 Uiso 0.25 1 d DR U P W 2
H3B_46^b H 0.360991 0.060219 1.297281 0.492 Uiso 0.25 1 d DR U P W 2
H3C_46^b H 0.303171 0.105059 1.297281 0.492 Uiso 0.25 1 d DR U P W 2
N1_47 N 1.000000 0.885(3) 0.500000 0.30(3) Uiso 1 2 d DS U P . .
C2_47^a C 0.981(3) 0.8505(18) 0.464(2) 0.18(2) Uiso 0.5 1 d D U P X -1
C3_47^a C 0.952(3) 0.8173(19) 0.406(2) 0.24(3) Uiso 0.5 1 d D U P X -1
H3A_47^a H 0.938958 0.838201 0.365272 0.366 Uiso 0.5 1 d DR U P X -1
H3B_47^a H 0.991018 0.792210 0.406612 0.366 Uiso 0.5 1 d DR U P X -1
H3C_47^a H 0.907238 0.799090 0.406612 0.366 Uiso 0.5 1 d DR U P X -1
N1_48^b N 0.964(5) 0.081(3) 1.466(5) 0.28(5) Uiso 0.25 1 d D U P Y 2
C2_48^b C 0.925(5) 0.049(3) 1.435(4) 0.26(5) Uiso 0.25 1 d D U P Y 2
C3_48^b C 0.890(5) 0.000(3) 1.408(4) 0.15(3) Uiso 0.25 1 d D U P Y 2
H3A_48^b H 0.870967 0.001625 1.359250 0.224 Uiso 0.25 1 d DR U P Y 2
H3B_48^b H 0.927447 -0.027455 1.423580 0.224 Uiso 0.25 1 d DR U P Y 2
H3C_48^b H 0.848127 -0.006565 1.423580 0.224 Uiso 0.25 1 d DR U P Y 2
C2_49 C 0.500000 0.385(2) 1.000000 0.217(19) Uiso 1 2 d DS U P . .
N1_49^b N 0.482(3) 0.4232(18) 0.9717(19) 0.190(17) Uiso 0.5 1 d D U P Z -2
C3_49^b C 0.5270(14) 0.344(2) 1.0488(10) 0.24(3) Uiso 0.5 1 d D U P Z -2
H3A_49^b H 0.579690 0.350249 1.076845 0.358 Uiso 0.5 1 d DR U P Z -2
H3B_49^b H 0.496111 0.342369 1.076945 0.358 Uiso 0.5 1 d DR U P Z -2
H3C_49^b H 0.523421 0.310659 1.025685 0.358 Uiso 0.5 1 d DR U P Z -2
N1_50^c N 0.655(4) 0.055(3) 0.512(4) 0.17(3) Uiso 0.25 1 d D U P A 3
C2_50^c C 0.636(4) 0.033(3) 0.461(4) 0.20(4) Uiso 0.25 1 d D U P A 3
C3_50^c C 0.631(4) -0.003(3) 0.408(4) 0.17(3) Uiso 0.25 1 d D U P A 3
H3A_50^c H 0.606116 0.013515 0.364344 0.250 Uiso 0.25 1 d DR U P A 3
H3B_50^c H 0.682346 -0.013425 0.411694 0.250 Uiso 0.25 1 d DR U P A 3
H3C_50^c H 0.602536 -0.033295 0.411694 0.250 Uiso 0.25 1 d DR U P A 3

loop_
_atom_site_aniso_label
_atom_site_aniso_U_11
_atom_site_aniso_U_22
_atom_site_aniso_U_33
_atom_site_aniso_U_23
_atom_site_aniso_U_13
_atom_site_aniso_U_12
O_1 0.167(12) 0.090(7) 0.201(13) 0.060(8) 0.032(10) 0.032(7)
C_1 0.132(14) 0.092(9) 0.190(15) 0.024(9) 0.014(11) 0.020(9)
CA_1 0.20(3) 0.123(17) 0.24(2) 0.019(14) -0.054(19) 0.053(17)
O_2 0.118(8) 0.080(7) 0.197(11) 0.042(8) 0.004(8) 0.001(6)
N_2 0.107(8) 0.089(7) 0.169(10) 0.039(7) 0.039(7) 0.026(7)
C_2 0.108(8) 0.059(8) 0.177(12) 0.041(9) 0.041(8) 0.008(7)
CA_2 0.118(9) 0.098(10) 0.159(11) 0.024(9) 0.045(7) 0.000(9)
CB_2 0.18(2) 0.136(15) 0.20(2) -0.013(13) 0.043(15) 0.043(14)
N_3 0.123(9) 0.089(8) 0.196(11) 0.043(9) 0.068(9) 0.029(8)
O_3^a 0.19(3) 0.13(3) 0.19(4) 0.07(3) 0.13(3) 0.08(2)
C_3^a 0.20(2) 0.11(2) 0.15(2) 0.036(18) 0.098(16) 0.067(16)
CA_3^a 0.181(19) 0.136(19) 0.158(18) 0.050(16) 0.089(12) 0.069(16)
NT_3^a 0.173(18) 0.132(15) 0.153(15) 0.050(12) 0.068(13) 0.059(12)
S1_3^a 0.231(16) 0.175(13) 0.163(11) 0.024(10) 0.052(10) 0.045(12)
O3_3^a 0.35(5) 0.23(3) 0.13(2) 0.02(2) 0.04(2) -0.05(3)
O2_3^a 0.23(3) 0.28(3) 0.15(2) 0.06(3) 0.033(19) 0.09(3)
C4_3^a 0.27(3) 0.25(3) 0.151(18) 0.030(17) 0.055(18) 0.06(2)
C9_3^a 0.31(4) 0.26(3) 0.20(3) 0.02(3) 0.10(3) 0.09(4)
C8_3^a 0.33(5) 0.30(4) 0.21(4) 0.03(3) 0.12(3) 0.08(4)
C7_3^a 0.34(5) 0.34(4) 0.23(3) 0.05(3) 0.14(3) 0.07(4)
C6_3^a 0.28(4) 0.34(4) 0.22(3) 0.08(3) 0.11(3) 0.07(4)
C5_3^a 0.25(3) 0.29(3) 0.19(3) 0.06(2) 0.07(2) 0.05(3)
Cl10_3^a 0.58(6) 0.47(5) 0.28(3) 0.07(3) 0.25(4) 0.15(5)
CB_3^a 0.15(2) 0.144(15) 0.20(2) 0.058(13) 0.093(17) 0.058(14)
CG_3^a 0.134(19) 0.14(2) 0.22(2) 0.040(15) 0.081(16) 0.036(14)
CD_3^a 0.17(3) 0.19(3) 0.33(5) 0.03(3) 0.13(3) 0.00(3)
S1_3^b 0.172(11) 0.168(10) 0.142(9) 0.034(8) 0.055(8) 0.059(10)
O_3^b 0.20(2) 0.090(18) 0.14(3) 0.024(17) 0.081(19) 0.075(19)
O2_3^b 0.21(3) 0.19(2) 0.16(2) 0.04(2) 0.040(16) 0.08(2)
O3_3^b 0.17(2) 0.160(13) 0.15(2) 0.023(14) 0.026(17) 0.049(15)
NT_3^b 0.153(18) 0.120(13) 0.150(12) 0.047(10) 0.065(12) 0.052(13)
C_3^b 0.186(16) 0.10(2) 0.16(2) 0.041(17) 0.106(17) 0.075(15)
CA_3^b 0.166(18) 0.14(2) 0.131(17) 0.052(16) 0.073(13) 0.061(16)
C4_3^b 0.23(2) 0.26(3) 0.15(2) 0.04(2) 0.087(18) 0.08(2)
C5_3^b 0.24(3) 0.31(3) 0.17(3) 0.06(3) 0.11(2) 0.06(3)
C6_3^b 0.29(4) 0.34(4) 0.24(4) 0.03(3) 0.16(3) 0.04(3)
C7_3^b 0.29(4) 0.40(5) 0.26(4) 0.03(4) 0.15(3) 0.09(3)
C8_3^b 0.25(4) 0.36(4) 0.25(4) 0.03(3) 0.12(3) 0.11(3)
C9_3^b 0.30(4) 0.29(4) 0.16(3) 0.00(3) 0.12(3) 0.12(3)
Cl10_3^b 0.49(5) 0.61(6) 0.39(4) 0.04(4) 0.33(4) 0.16(5)
CB_3^b 0.15(2) 0.131(16) 0.21(2) 0.055(13) 0.088(18) 0.047(15)
CG_3^b 0.133(15) 0.13(2) 0.24(3) 0.023(17) 0.089(19) 0.020(18)
CD_3^b 0.15(3) 0.16(3) 0.35(6) 0.00(3) 0.13(4) -0.02(3)
O_4 0.118(8) 0.081(6) 0.155(9) 0.040(6) 0.049(7) 0.037(6)
N_4 0.173(11) 0.077(8) 0.168(11) 0.039(8) 0.086(10) 0.051(8)
C_4 0.102(9) 0.074(7) 0.148(9) 0.031(7) 0.052(7) 0.035(7)
CA_4 0.140(10) 0.072(9) 0.153(9) 0.025(8) 0.057(8) 0.030(8)
CB_4 0.119(9) 0.099(12) 0.177(16) 0.030(12) 0.038(9) 0.032(10)
O_5 0.110(8) 0.128(9) 0.171(10) 0.051(8) 0.044(7) 0.042(7)
N_5 0.112(8) 0.080(6) 0.147(9) 0.034(7) 0.052(7) 0.029(6)
NT_5 0.102(8) 0.095(8) 0.191(11) 0.040(7) 0.065(7) 0.027(6)
C_5 0.092(11) 0.109(8) 0.173(12) 0.050(8) 0.048(9) 0.026(8)
S1_5^a 0.108(8) 0.103(10) 0.234(12) 0.050(9) 0.093(8) 0.019(6)
O2_5^a 0.141(18) 0.09(2) 0.244(19) 0.078(19) 0.106(13) 0.022(13)
O3_5^a 0.10(2) 0.106(15) 0.22(3) 0.038(16) 0.078(18) 0.020(11)
C4_5^a 0.145(15) 0.123(13) 0.26(2) 0.019(16) 0.121(14) -0.009(11)
C5_5^a 0.16(2) 0.123(13) 0.31(3) 0.01(2) 0.11(2) -0.015(14)
C6_5^a 0.19(2) 0.145(18) 0.33(4) -0.02(2) 0.12(2) -0.030(17)
C7_5^a 0.17(2) 0.169(18) 0.30(3) -0.03(2) 0.13(2) -0.044(16)
C8_5^a 0.158(18) 0.187(18) 0.26(3) -0.02(2) 0.118(17) -0.022(16)
C9_5^a 0.132(16) 0.151(18) 0.25(3) -0.01(2) 0.124(16) -0.007(14)
Cl10_5^a 0.28(3) 0.28(3) 0.55(5) -0.10(3) 0.10(3) -0.15(2)
S1_5^b 0.132(11) 0.098(9) 0.200(11) 0.029(7) 0.086(8) 0.025(7)
O2_5^b 0.18(3) 0.07(2) 0.25(3) 0.054(17) 0.105(15) 0.027(15)
O3_5^b 0.15(3) 0.116(19) 0.17(3) 0.040(14) 0.08(2) 0.047(17)
C4_5^b 0.134(15) 0.134(15) 0.26(2) -0.002(16) 0.110(15) -0.013(12)
C5_5^b 0.17(2) 0.138(17) 0.28(3) -0.015(19) 0.116(18) -0.010(15)
C6_5^b 0.18(2) 0.14(2) 0.31(3) -0.02(2) 0.127(19) -0.036(16)
C7_5^b 0.16(2) 0.17(2) 0.31(3) -0.03(2) 0.104(19) -0.046(17)
C8_5^b 0.15(2) 0.18(2) 0.27(3) -0.01(2) 0.100(17) -0.019(17)
C9_5^b 0.130(16) 0.16(2) 0.24(3) -0.016(19) 0.107(15) -0.004(14)
Cl10_5^b 0.192(15) 0.33(3) 0.41(3) -0.16(3) 0.123(17) -0.087(18)
CA_5 0.079(9) 0.119(8) 0.169(12) 0.034(8) 0.038(9) 0.020(7)
CB_5 0.116(9) 0.088(10) 0.167(14) 0.026(9) 0.059(9) 0.017(7)
CD_5 0.139(16) 0.138(15) 0.21(2) -0.042(14) 0.090(15) -0.018(13)
CG_5 0.098(9) 0.091(10) 0.167(11) 0.018(9) 0.043(8) 0.026(7)
O_6 0.126(9) 0.085(6) 0.156(10) 0.042(7) 0.027(7) 0.040(6)
N_6 0.129(11) 0.086(7) 0.161(10) 0.051(7) 0.057(8) 0.045(7)
C_6 0.099(10) 0.073(7) 0.134(11) 0.028(8) 0.019(8) 0.026(7)
CA_6 0.164(15) 0.101(8) 0.162(11) 0.039(9) 0.078(10) 0.046(10)
CB_6 0.26(3) 0.110(14) 0.156(11) 0.043(10) 0.060(15) 0.070(16)
S1_7 0.127(3) 0.095(3) 0.146(4) 0.014(3) 0.040(3) 0.004(3)
O2_7 0.108(7) 0.100(7) 0.165(9) 0.017(7) 0.037(7) -0.009(6)
O_7 0.130(9) 0.104(8) 0.145(10) 0.041(7) 0.026(7) 0.023(7)
O3_7 0.123(7) 0.132(10) 0.132(9) -0.007(7) 0.011(6) 0.001(7)
N_7 0.098(8) 0.084(8) 0.129(9) 0.033(7) 0.024(7) 0.018(6)
NT_7 0.105(7) 0.087(6) 0.121(8) 0.016(5) 0.017(6) 0.009(6)
C_7 0.096(9) 0.118(12) 0.124(12) 0.047(9) 0.010(8) 0.013(8)
CA_7 0.105(9) 0.103(8) 0.131(12) 0.030(9) 0.023(9) 0.008(8)
CD_7 0.103(9) 0.129(14) 0.152(14) 0.041(11) 0.010(9) -0.003(10)
CB_7 0.088(8) 0.108(11) 0.137(10) 0.031(7) 0.035(6) 0.013(7)
C5_7 0.218(17) 0.127(13) 0.23(2) -0.014(13) 0.077(13) 0.045(13)
C4_7 0.188(14) 0.106(11) 0.193(15) 0.013(10) 0.092(12) 0.023(11)
CG_7 0.098(8) 0.104(11) 0.119(10) 0.033(7) 0.014(6) 0.010(8)
N6_7^a 0.246(19) 0.108(15) 0.28(2) -0.008(16) 0.047(16) 0.020(14)
C7_7^a 0.255(19) 0.105(15) 0.30(2) 0.002(15) 0.030(16) 0.021(12)
O8_7^a 0.29(3) 0.12(2) 0.33(3) 0.03(2) 0.02(3) 0.01(2)
C9_7^a 0.263(19) 0.117(18) 0.31(2) 0.004(17) 0.021(16) 0.014(14)
C10_7^a 0.26(2) 0.12(2) 0.31(3) 0.01(2) 0.01(2) 0.004(17)
C11_7^a 0.26(2) 0.12(2) 0.31(3) 0.01(2) 0.01(2) 0.008(17)
N6_7^b 0.25(2) 0.106(14) 0.28(2) -0.008(16) 0.040(16) 0.019(14)
C7_7^b 0.254(19) 0.102(13) 0.30(2) -0.001(16) 0.033(16) 0.020(12)
O8_7^b 0.30(3) 0.104(14) 0.31(3) -0.03(2) 0.02(3) 0.039(17)
C9_7^b 0.262(19) 0.115(18) 0.30(2) 0.009(17) 0.019(17) 0.010(13)
C10_7^b 0.27(2) 0.12(2) 0.31(3) 0.01(2) 0.01(2) 0.004(16)
C11_7^b 0.26(2) 0.12(2) 0.32(3) 0.01(2) 0.00(2) 0.012(16)
O_8 0.101(7) 0.140(10) 0.222(14) 0.101(10) 0.062(8) 0.045(7)
N_8 0.082(7) 0.098(9) 0.142(11) 0.042(8) 0.008(6) 0.012(6)
C_8 0.090(9) 0.109(9) 0.181(14) 0.067(8) 0.050(8) 0.021(7)
CA_8 0.108(9) 0.123(9) 0.150(13) 0.059(8) 0.034(9) 0.022(8)
CB_8 0.116(14) 0.108(11) 0.36(4) 0.078(18) 0.101(19) 0.029(11)
S1_9 0.088(3) 0.106(3) 0.143(4) 0.024(3) 0.016(2) 0.007(2)
O_9 0.099(7) 0.084(6) 0.124(8) 0.022(5) 0.025(6) 0.014(5)
O2_9 0.117(8) 0.102(6) 0.169(10) 0.026(7) 0.053(8) 0.016(6)
O3_9 0.110(8) 0.172(12) 0.162(7) 0.045(8) 0.049(7) 0.016(8)
N_9 0.100(8) 0.107(8) 0.168(12) 0.048(7) 0.050(7) 0.033(7)
NT_9 0.107(7) 0.078(7) 0.122(8) 0.011(7) 0.023(6) 0.012(6)
C_9 0.079(8) 0.079(7) 0.113(8) 0.019(6) 0.026(6) 0.002(6)
C4_9^a 0.107(15) 0.115(11) 0.211(15) -0.009(13) 0.034(15) 0.002(13)
C5_9^a 0.13(2) 0.128(17) 0.214(17) -0.016(14) -0.001(18) -0.012(19)
C6_9^a 0.14(2) 0.148(16) 0.22(2) -0.040(16) 0.01(2) 0.01(2)
C7_9^a 0.16(3) 0.131(16) 0.26(2) -0.061(16) -0.01(2) 0.00(2)
C8_9^a 0.20(3) 0.124(17) 0.28(2) -0.026(17) 0.00(2) -0.02(2)
C9_9^a 0.15(2) 0.112(13) 0.24(2) -0.006(15) 0.01(2) -0.013(17)
Cl10_9^a 0.28(2) 0.26(2) 0.40(3) -0.19(2) -0.04(2) -0.04(2)
C4_9^b 0.131(16) 0.118(14) 0.245(18) 0.005(15) 0.013(17) -0.020(14)
C5_9^b 0.17(2) 0.13(2) 0.245(18) -0.033(17) 0.003(18) -0.007(15)
C6_9^b 0.18(2) 0.16(2) 0.28(2) -0.040(18) -0.02(2) -0.007(17)
C7_9^b 0.19(3) 0.12(2) 0.32(2) -0.03(2) -0.01(2) -0.017(18)
C8_9^b 0.17(3) 0.12(2) 0.32(2) 0.01(2) 0.00(2) -0.044(18)
C9_9^b 0.15(2) 0.12(2) 0.28(2) 0.024(19) 0.02(2) -0.040(17)
Cl10_9^b 0.26(2) 0.165(15) 0.48(4) 0.03(2) -0.12(2) -0.073(14)
CA_9 0.108(10) 0.081(9) 0.119(9) 0.016(7) 0.007(7) 0.015(7)
CB_9 0.129(10) 0.095(10) 0.131(10) 0.038(9) 0.028(9) 0.036(8)
CD_9 0.21(2) 0.17(2) 0.185(15) 0.052(14) 0.103(18) 0.072(18)
CG_9 0.155(12) 0.114(11) 0.177(13) 0.037(9) 0.078(12) 0.041(10)
O_10 0.099(6) 0.066(6) 0.106(6) 0.014(5) 0.009(5) 0.007(5)
N_10 0.086(6) 0.069(5) 0.104(7) 0.029(5) 0.019(5) 0.013(6)
C_10 0.081(6) 0.061(8) 0.104(8) 0.007(7) 0.020(6) 0.003(6)
CA_10 0.086(7) 0.083(8) 0.108(8) 0.020(7) 0.024(6) 0.009(7)
CB_10 0.123(13) 0.119(11) 0.095(10) 0.000(8) 0.007(9) 0.049(10)
S1_11 0.129(3) 0.108(3) 0.104(3) 0.012(3) 0.033(2) 0.020(3)
O_11 0.114(7) 0.074(6) 0.114(7) 0.008(5) 0.037(6) 0.019(5)
O2_11 0.141(9) 0.137(9) 0.129(9) 0.011(8) 0.018(7) 0.048(8)
O3_11 0.133(9) 0.132(8) 0.139(9) 0.010(7) 0.040(7) -0.010(7)
N_11 0.086(6) 0.077(7) 0.107(7) 0.015(6) 0.023(6) 0.010(6)
NT_11 0.108(8) 0.105(7) 0.101(6) 0.025(5) 0.033(5) 0.022(5)
C_11 0.109(9) 0.083(9) 0.100(10) 0.004(7) 0.033(8) 0.011(7)
C4_11^a 0.171(14) 0.081(17) 0.118(9) 0.012(13) 0.054(10) 0.016(14)
C5_11^a 0.197(18) 0.14(2) 0.115(11) 0.004(19) 0.065(11) 0.04(2)
C6_11^a 0.202(19) 0.17(3) 0.128(14) 0.00(2) 0.080(15) 0.02(3)
C7_11^a 0.209(19) 0.14(2) 0.167(14) 0.00(2) 0.096(15) 0.02(2)
C8_11^a 0.184(18) 0.15(2) 0.181(15) 0.01(2) 0.087(14) 0.01(2)
C9_11^a 0.169(14) 0.138(19) 0.158(14) 0.002(18) 0.069(12) 0.007(17)
Cl10_11^a 0.28(2) 0.219(17) 0.230(14) 0.025(14) 0.171(15) 0.051(16)
C4_11^b 0.171(18) 0.088(13) 0.106(13) 0.004(13) 0.051(12) 0.008(13)
C5_11^b 0.18(2) 0.103(13) 0.127(19) -0.005(15) 0.065(14) -0.016(15)
C6_11^b 0.20(2) 0.143(16) 0.14(2) 0.008(18) 0.086(16) 0.000(18)
C7_11^b 0.21(2) 0.151(17) 0.15(2) -0.004(19) 0.083(17) 0.006(19)
C8_11^b 0.21(2) 0.131(16) 0.17(2) -0.024(18) 0.093(16) 0.003(19)
C9_11^b 0.20(2) 0.093(13) 0.13(2) -0.017(16) 0.068(16) 0.004(16)
Cl10_11^b 0.45(4) 0.181(15) 0.29(2) -0.027(16) 0.27(3) 0.012(19)
CA_11 0.096(9) 0.102(9) 0.113(9) 0.020(7) 0.038(7) 0.018(7)
CB_11 0.096(10) 0.103(8) 0.134(10) 0.027(7) 0.049(8) 0.021(7)
CD_11 0.131(14) 0.100(11) 0.23(2) 0.006(11) 0.092(15) -0.004(9)
CG_11 0.090(8) 0.092(9) 0.127(10) 0.022(7) 0.037(8) 0.014(7)
O_12 0.100(6) 0.064(5) 0.112(6) 0.019(5) 0.035(5) 0.021(5)
N_12 0.108(7) 0.078(7) 0.098(7) 0.014(6) 0.036(6) 0.019(6)
C_12 0.096(8) 0.065(6) 0.115(7) 0.018(6) 0.046(6) 0.023(6)
CA_12 0.113(8) 0.053(7) 0.114(7) 0.011(6) 0.041(7) 0.015(6)
CB_12 0.115(8) 0.084(10) 0.137(12) 0.028(10) 0.038(8) -0.007(9)
Cl10_13 0.168(7) 0.361(16) 0.51(2) -0.262(16) 0.153(10) -0.127(9)
S1_13 0.082(2) 0.095(3) 0.132(3) 0.017(2) 0.035(2) 0.016(2)
O_13 0.116(8) 0.111(8) 0.149(9) 0.055(7) 0.035(7) 0.050(7)
O2_13 0.083(6) 0.105(8) 0.153(8) 0.030(6) 0.038(5) 0.022(5)
O3_13 0.096(7) 0.096(7) 0.150(9) 0.011(6) 0.044(6) 0.021(5)
N_13 0.104(7) 0.053(5) 0.102(6) 0.020(5) 0.029(5) 0.024(5)
NT_13 0.074(6) 0.087(7) 0.120(8) 0.012(6) 0.025(5) 0.020(5)
C_13 0.110(11) 0.100(8) 0.117(9) 0.026(7) 0.031(8) 0.040(8)
C4_13 0.091(8) 0.114(8) 0.163(13) -0.002(9) 0.044(7) -0.001(6)
C9_13 0.088(8) 0.161(13) 0.167(16) -0.013(12) 0.042(8) 0.007(8)
C8_13 0.090(11) 0.226(17) 0.27(2) -0.077(18) 0.055(12) -0.014(11)
C7_13 0.113(11) 0.205(16) 0.33(3) -0.115(18) 0.109(12) -0.056(11)
C6_13 0.136(12) 0.137(13) 0.36(3) -0.069(16) 0.117(13) -0.031(10)
C5_13 0.113(11) 0.111(10) 0.30(3) -0.022(14) 0.063(13) -0.004(8)
CA_13 0.103(10) 0.098(7) 0.122(10) 0.026(6) 0.034(8) 0.018(7)
CB_13 0.091(8) 0.085(9) 0.117(10) 0.014(8) 0.035(7) 0.017(6)
CD_13 0.092(9) 0.095(10) 0.119(11) -0.003(8) 0.035(8) 0.015(8)
CG_13 0.083(7) 0.085(8) 0.100(8) 0.021(6) 0.024(6) 0.030(6)
O_14 0.164(11) 0.063(6) 0.220(14) 0.020(7) 0.056(10) 0.046(7)
N_14 0.105(9) 0.083(6) 0.132(8) 0.013(6) 0.036(6) 0.034(6)
C_14 0.122(12) 0.076(8) 0.150(12) 0.007(9) 0.039(9) 0.025(8)
CA_14 0.155(13) 0.083(7) 0.131(10) 0.026(7) 0.052(9) 0.058(9)
CB_14 0.21(2) 0.080(11) 0.142(10) -0.007(9) 0.059(13) 0.039(12)
Cl10_15 0.341(13) 0.366(15) 0.175(6) 0.080(8) 0.138(8) 0.185(12)
S1_15 0.114(3) 0.088(3) 0.121(3) 0.015(2) 0.017(2) 0.023(2)
O_15 0.138(10) 0.123(9) 0.182(12) 0.076(9) 0.058(9) 0.063(8)
O2_15 0.126(8) 0.071(6) 0.144(8) 0.027(6) 0.031(7) 0.022(6)
O3_15 0.126(7) 0.104(8) 0.143(9) 0.025(7) 0.008(6) 0.024(6)
N_15 0.128(9) 0.060(7) 0.128(9) 0.002(6) 0.035(7) 0.026(6)
NT_15 0.118(8) 0.068(6) 0.125(8) 0.023(5) 0.029(6) 0.035(6)
C_15 0.113(11) 0.093(11) 0.160(14) 0.050(9) 0.039(9) 0.034(8)
C4_15 0.143(10) 0.085(10) 0.099(8) 0.008(7) 0.015(7) 0.028(8)
C9_15 0.202(17) 0.156(17) 0.115(11) 0.021(11) 0.043(11) 0.082(15)
C8_15 0.218(19) 0.176(19) 0.124(13) 0.043(13) 0.056(12) 0.074(16)
C7_15 0.192(17) 0.169(19) 0.130(13) 0.016(12) 0.048(12) 0.062(14)
C6_15 0.157(14) 0.099(12) 0.131(11) 0.008(10) 0.036(9) 0.031(11)
C5_15 0.119(10) 0.084(10) 0.118(10) -0.002(8) 0.015(7) 0.007(8)
CA_15 0.124(11) 0.082(8) 0.137(12) 0.035(8) 0.046(9) 0.026(8)
CB_15 0.117(9) 0.071(9) 0.126(9) 0.021(7) 0.031(7) 0.019(7)
CD_15 0.134(10) 0.060(9) 0.168(14) 0.022(9) 0.017(10) 0.004(8)
CG_15 0.126(10) 0.067(9) 0.142(11) 0.007(7) 0.036(7) 0.014(8)
O_16 0.244(16) 0.170(13) 0.215(14) 0.096(12) 0.122(13) 0.135(13)
N_16 0.129(10) 0.111(10) 0.166(13) 0.058(9) 0.055(9) 0.050(8)
C_16 0.207(18) 0.136(12) 0.186(17) 0.090(12) 0.100(12) 0.095(12)
CA_16 0.145(12) 0.140(11) 0.186(16) 0.076(11) 0.071(11) 0.078(11)
CB_16 0.143(17) 0.179(17) 0.32(4) 0.10(2) 0.11(2) 0.069(14)
N_17 0.28(2) 0.115(13) 0.211(18) 0.062(12) 0.064(13) 0.113(15)

loop_
_atom_type_symbol
_atom_type_description
_atom_type_scat_dispersion_real
_atom_type_scat_dispersion_imag
_atom_type_scat_source
C C 0.0002 0.0005 'International Tables Vol C Tables 4.2.6.8 and 6.1.1.4'
H H 0.0000 0.0000 'International Tables Vol C Tables 4.2.6.8 and 6.1.1.4'
N N 0.0009 0.0011 'International Tables Vol C Tables 4.2.6.8 and 6.1.1.4'
O O 0.0025 0.0021 'International Tables Vol C Tables 4.2.6.8 and 6.1.1.4'
S S 0.0518 0.0472 'International Tables Vol C Tables 4.2.6.8 and 6.1.1.4'
Cl Cl 0.0642 0.0611 'International Tables Vol C Tables 4.2.6.8 and 6.1.1.4'

loop_
_geom_angle_atom_site_label_1
_geom_angle_atom_site_label_2
_geom_angle_atom_site_label_3
_geom_angle
_geom_angle_site_symmetry_1
_geom_angle_site_symmetry_3
O_1 C_1 N_2 123.1(16) . .
O_1 C_1 CA_1 119.0(18) . .
N_2 C_1 CA_1 116.4(16) . .
C_1 CA_1 HA1_1 109.5 . .
C_1 CA_1 HA2_1 109.5 . .
HA1_1 CA_1 HA2_1 109.5 . .
C_1 CA_1 HA3_1 109.5 . .
HA1_1 CA_1 HA3_1 109.5 . .
HA2_1 CA_1 HA3_1 109.5 . .
C_1 N_2 CA_2 121.6(14) . .
C_1 N_2 H0_2 119.2 . .
CA_2 N_2 H0_2 119.2 . .
O_2 C_2 N_3 124.0(16) . .
O_2 C_2 CA_2 117.2(16) . .
N_3 C_2 CA_2 118.8(14) . .
N_2 CA_2 C_2 109.2(14) . .
N_2 CA_2 CB_2 111.3(16) . .
C_2 CA_2 CB_2 111.4(16) . .
N_2 CA_2 HA_2 108.3 . .
C_2 CA_2 HA_2 108.3 . .
CB_2 CA_2 HA_2 108.3 . .
CA_2 CB_2 HB1_2 109.5 . .
CA_2 CB_2 HB2_2 109.5 . .
HB1_2 CB_2 HB2_2 109.5 . .
CA_2 CB_2 HB3_2 109.5 . .
HB1_2 CB_2 HB3_2 109.5 . .
HB2_2 CB_2 HB3_2 109.5 . .
C_2 N_3 CG_3^a 129(2) . .
C_2 N_3 CG_3^b 118(2) . .
C_2 N_3 H0_3^a 115.3 . .
CG_3^a N_3 H0_3^a 115.3 . .
O_3^a C_3^a N_4 122(3) . .
O_3^a C_3^a CA_3^a 120(3) . .
N_4 C_3^a CA_3^a 118(3) . .
NT_3^a CA_3^a C_3^a 117(3) . .
NT_3^a CA_3^a HA1_3^a 108.0 . .
C_3^a CA_3^a HA1_3^a 108.0 . .
NT_3^a CA_3^a HA2_3^a 108.0 . .
C_3^a CA_3^a HA2_3^a 108.0 . .
HA1_3^a CA_3^a HA2_3^a 107.2 . .
CA_3^a NT_3^a CB_3^a 112(3) . .
CA_3^a NT_3^a S1_3^a 115(3) . .
CB_3^a NT_3^a S1_3^a 116(2) . .
O2_3^a S1_3^a O3_3^a 120.0(18) . .
O2_3^a S1_3^a NT_3^a 104(2) . .
O3_3^a S1_3^a NT_3^a 106.6(19) . .
O2_3^a S1_3^a C4_3^a 108.5(12) . .
O3_3^a S1_3^a C4_3^a 107.5(13) . .
NT_3^a S1_3^a C4_3^a 109.8(19) . .
C5_3^a C4_3^a C9_3^a 121.0(12) . .
C5_3^a C4_3^a S1_3^a 120.8(14) . .
C9_3^a C4_3^a S1_3^a 117.9(14) . .
C8_3^a C9_3^a C4_3^a 119.5(15) . .
C8_3^a C9_3^a H9_3^a 120.2 . .
C4_3^a C9_3^a H9_3^a 120.2 . .
C9_3^a C8_3^a C7_3^a 119.1(15) . .
C9_3^a C8_3^a H8_3^a 120.5 . .
C7_3^a C8_3^a H8_3^a 120.5 . .
C6_3^a C7_3^a C8_3^a 122.0(13) . .
C6_3^a C7_3^a Cl10_3^a 120.0(16) . .
C8_3^a C7_3^a Cl10_3^a 118.0(16) . .
C7_3^a C6_3^a C5_3^a 118.8(15) . .
C7_3^a C6_3^a H6_3^a 120.6 . .
C5_3^a C6_3^a H6_3^a 120.6 . .
C4_3^a C5_3^a C6_3^a 119.6(15) . .
C4_3^a C5_3^a H5_3^a 120.2 . .
C6_3^a C5_3^a H5_3^a 120.2 . .
NT_3^a CB_3^a CG_3^a 112(3) . .
NT_3^a CB_3^a HB1_3^a 109.3 . .
CG_3^a CB_3^a HB1_3^a 109.3 . .
NT_3^a CB_3^a HB2_3^a 109.3 . .
CG_3^a CB_3^a HB2_3^a 109.3 . .
HB1_3^a CB_3^a HB2_3^a 107.9 . .
N_3 CG_3^a CB_3^a 112(3) . .
N_3 CG_3^a CD_3^a 114(3) . .
CB_3^a CG_3^a CD_3^a 107(3) . .
N_3 CG_3^a HG_3^a 107.9 . .
CB_3^a CG_3^a HG_3^a 107.9 . .
CD_3^a CG_3^a HG_3^a 107.9 . .
CG_3^a CD_3^a HD1_3^a 109.5 . .
CG_3^a CD_3^a HD2_3^a 109.5 . .
HD1_3^a CD_3^a HD2_3^a 109.5 . .
CG_3^a CD_3^a HD3_3^a 109.5 . .
HD1_3^a CD_3^a HD3_3^a 109.5 . .
HD2_3^a CD_3^a HD3_3^a 109.5 . .
O2_3^b S1_3^b O3_3^b 125.5(18) . .
O2_3^b S1_3^b NT_3^b 101.6(18) . .
O3_3^b S1_3^b NT_3^b 107.5(17) . .
O2_3^b S1_3^b C4_3^b 108.5(12) . .
O3_3^b S1_3^b C4_3^b 107.6(12) . .
NT_3^b S1_3^b C4_3^b 104.0(16) . .
CA_3^b NT_3^b CB_3^b 114(3) . .
CA_3^b NT_3^b S1_3^b 116(2) . .
CB_3^b NT_3^b S1_3^b 114(2) . .
O_3^b C_3^b N_4 120(3) . .
O_3^b C_3^b CA_3^b 116(3) . .
N_4 C_3^b CA_3^b 123(2) . .
NT_3^b CA_3^b C_3^b 117(3) . .
NT_3^b CA_3^b HA3_3^b 107.9 . .
C_3^b CA_3^b HA3_3^b 107.9 . .
NT_3^b CA_3^b HA4_3^b 107.9 . .
C_3^b CA_3^b HA4_3^b 107.9 . .
HA3_3^b CA_3^b HA4_3^b 107.2 . .
C5_3^b C4_3^b C9_3^b 121.5(12) . .
C5_3^b C4_3^b S1_3^b 119.6(14) . .
C9_3^b C4_3^b S1_3^b 118.7(14) . .
C4_3^b C5_3^b C6_3^b 120.2(15) . .
C4_3^b C5_3^b H5A_3^b 119.9 . .
C6_3^b C5_3^b H5A_3^b 119.9 . .
C7_3^b C6_3^b C5_3^b 117.8(15) . .
C7_3^b C6_3^b H6A_3^b 121.1 . .
C5_3^b C6_3^b H6A_3^b 121.1 . .
C8_3^b C7_3^b C6_3^b 122.2(13) . .
C8_3^b C7_3^b Cl10_3^b 119.1(15) . .
C6_3^b C7_3^b Cl10_3^b 118.6(15) . .
C9_3^b C8_3^b C7_3^b 119.8(15) . .
C9_3^b C8_3^b H8A_3^b 120.1 . .
C7_3^b C8_3^b H8A_3^b 120.1 . .
C8_3^b C9_3^b C4_3^b 118.4(15) . .
C8_3^b C9_3^b H9A_3^b 120.8 . .
C4_3^b C9_3^b H9A_3^b 120.8 . .
NT_3^b CB_3^b CG_3^b 109(3) . .
NT_3^b CB_3^b HB3_3^b 109.8 . .
CG_3^b CB_3^b HB3_3^b 109.8 . .
NT_3^b CB_3^b HB4_3^b 109.8 . .
CG_3^b CB_3^b HB4_3^b 109.8 . .
HB3_3^b CB_3^b HB4_3^b 108.3 . .
N_3 CG_3^b CD_3^b 113(3) . .
N_3 CG_3^b CB_3^b 102(3) . .
CD_3^b CG_3^b CB_3^b 113(3) . .
N_3 CG_3^b HG1_3^b 109.3 . .
CD_3^b CG_3^b HG1_3^b 109.3 . .
CB_3^b CG_3^b HG1_3^b 109.3 . .
CG_3^b CD_3^b HD4_3^b 109.5 . .
CG_3^b CD_3^b HD5_3^b 109.5 . .
HD4_3^b CD_3^b HD5_3^b 109.5 . .
CG_3^b CD_3^b HD6_3^b 109.5 . .
HD4_3^b CD_3^b HD6_3^b 109.5 . .
HD5_3^b CD_3^b HD6_3^b 109.5 . .
C_3^a N_4 CA_4 120.3(18) . .
C_3^b N_4 CA_4 118.6(17) . .
C_3^a N_4 H0_4^a 119.8 . .
CA_4 N_4 H0_4^a 119.8 . .
O_4 C_4 N_5 125.7(15) . .
O_4 C_4 CA_4 118.8(14) . .
N_5 C_4 CA_4 115.5(13) . .
N_4 CA_4 CB_4 113.8(14) . .
N_4 CA_4 C_4 113.9(14) . .
CB_4 CA_4 C_4 108.4(14) . .
N_4 CA_4 HA_4 106.8 . .
CB_4 CA_4 HA_4 106.8 . .
C_4 CA_4 HA_4 106.8 . .
CA_4 CB_4 HB1_4 109.5 . .
CA_4 CB_4 HB2_4 109.5 . .
HB1_4 CB_4 HB2_4 109.5 . .
CA_4 CB_4 HB3_4 109.5 . .
HB1_4 CB_4 HB3_4 109.5 . .
HB2_4 CB_4 HB3_4 109.5 . .
C_4 N_5 CG_5 121.2(13) . .
C_4 N_5 H0_5 119.4 . .
CG_5 N_5 H0_5 119.4 . .
CA_5 NT_5 CB_5 113.7(12) . .
CA_5 NT_5 S1_5^a 117.7(13) . .
CB_5 NT_5 S1_5^a 120.0(13) . .
CA_5 NT_5 S1_5^b 112.6(13) . .
CB_5 NT_5 S1_5^b 113.9(13) . .
O_5 C_5 N_6 121.0(16) . .
O_5 C_5 CA_5 118.5(17) . .
N_6 C_5 CA_5 120.5(15) . .
O2_5^a S1_5^a O3_5^a 120.3(16) . .
O2_5^a S1_5^a NT_5 110.1(17) . .
O3_5^a S1_5^a NT_5 107(2) . .
O2_5^a S1_5^a C4_5^a 107.7(11) . .
O3_5^a S1_5^a C4_5^a 107.2(12) . .
NT_5 S1_5^a C4_5^a 103.3(14) . .
C9_5^a C4_5^a C5_5^a 121.4(12) . .
C9_5^a C4_5^a S1_5^a 120.1(14) . .
C5_5^a C4_5^a S1_5^a 118.4(13) . .
C6_5^a C5_5^a C4_5^a 118.9(14) . .
C6_5^a C5_5^a H5_5^a 120.5 . .
C4_5^a C5_5^a H5_5^a 120.5 . .
C5_5^a C6_5^a C7_5^a 119.3(15) . .
C5_5^a C6_5^a H6_5^a 120.4 . .
C7_5^a C6_5^a H6_5^a 120.4 . .
C6_5^a C7_5^a C8_5^a 122.2(13) . .
C6_5^a C7_5^a Cl10_5^a 118.8(15) . .
C8_5^a C7_5^a Cl10_5^a 118.9(15) . .
C9_5^a C8_5^a C7_5^a 118.4(14) . .
C9_5^a C8_5^a H8_5^a 120.8 . .
C7_5^a C8_5^a H8_5^a 120.8 . .
C8_5^a C9_5^a C4_5^a 119.8(14) . .
C8_5^a C9_5^a H9_5^a 120.1 . .
C4_5^a C9_5^a H9_5^a 120.1 . .
O2_5^b S1_5^b O3_5^b 122.3(17) . .
O2_5^b S1_5^b NT_5 106.2(19) . .
O3_5^b S1_5^b NT_5 105(2) . .
O2_5^b S1_5^b C4_5^b 108.3(12) . .
O3_5^b S1_5^b C4_5^b 106.9(13) . .
NT_5 S1_5^b C4_5^b 107.3(14) . .
C9_5^b C4_5^b C5_5^b 121.4(12) . .
C9_5^b C4_5^b S1_5^b 120.2(14) . .
C5_5^b C4_5^b S1_5^b 118.4(13) . .
C6_5^b C5_5^b C4_5^b 119.3(14) . .
C6_5^b C5_5^b H5A_5^b 120.3 . .
C4_5^b C5_5^b H5A_5^b 120.3 . .
C5_5^b C6_5^b C7_5^b 119.0(14) . .
C5_5^b C6_5^b H6A_5^b 120.5 . .
C7_5^b C6_5^b H6A_5^b 120.5 . .
C6_5^b C7_5^b C8_5^b 121.9(13) . .
C6_5^b C7_5^b Cl10_5^b 118.9(15) . .
C8_5^b C7_5^b Cl10_5^b 119.2(15) . .
C9_5^b C8_5^b C7_5^b 118.8(14) . .
C9_5^b C8_5^b H8A_5^b 120.6 . .
C7_5^b C8_5^b H8A_5^b 120.6 . .
C8_5^b C9_5^b C4_5^b 119.6(14) . .
C8_5^b C9_5^b H9A_5^b 120.2 . .
C4_5^b C9_5^b H9A_5^b 120.2 . .
NT_5 CA_5 C_5 118.9(15) . .
NT_5 CA_5 HA1_5 107.6 . .
C_5 CA_5 HA1_5 107.6 . .
NT_5 CA_5 HA2_5 107.6 . .
C_5 CA_5 HA2_5 107.6 . .
HA1_5 CA_5 HA2_5 107.0 . .
NT_5 CB_5 CG_5 112.0(13) . .
NT_5 CB_5 HB1_5 109.2 . .
CG_5 CB_5 HB1_5 109.2 . .
NT_5 CB_5 HB2_5 109.2 . .
CG_5 CB_5 HB2_5 109.2 . .
HB1_5 CB_5 HB2_5 107.9 . .
CG_5 CD_5 HD1_5 109.5 . .
CG_5 CD_5 HD2_5 109.5 . .
HD1_5 CD_5 HD2_5 109.5 . .
CG_5 CD_5 HD3_5 109.5 . .
HD1_5 CD_5 HD3_5 109.5 . .
HD2_5 CD_5 HD3_5 109.5 . .
N_5 CG_5 CB_5 107.4(14) . .
N_5 CG_5 CD_5 110.9(14) . .
CB_5 CG_5 CD_5 108.4(14) . .
N_5 CG_5 HG_5 110.0 . .
CB_5 CG_5 HG_5 110.0 . .
CD_5 CG_5 HG_5 110.0 . .
C_5 N_6 CA_6 119.3(14) . .
C_5 N_6 H0_6 120.4 . .
CA_6 N_6 H0_6 120.4 . .
O_6 C_6 N_7 123.3(14) . .
O_6 C_6 CA_6 119.6(14) . .
N_7 C_6 CA_6 116.8(12) . .
N_6 CA_6 CB_6 108.8(15) . .
N_6 CA_6 C_6 112.0(14) . .
CB_6 CA_6 C_6 111.7(18) . .
N_6 CA_6 HA_6 108.1 . .
CB_6 CA_6 HA_6 108.1 . .
C_6 CA_6 HA_6 108.1 . .
CA_6 CB_6 HB1_6 109.5 . .
CA_6 CB_6 HB2_6 109.5 . .
HB1_6 CB_6 HB2_6 109.5 . .
CA_6 CB_6 HB3_6 109.5 . .
HB1_6 CB_6 HB3_6 109.5 . .
HB2_6 CB_6 HB3_6 109.5 . .
O2_7 S1_7 O3_7 119.6(8) . .
O2_7 S1_7 NT_7 107.9(7) . .
O3_7 S1_7 NT_7 107.0(8) . .
O2_7 S1_7 C4_7 108.4(9) . .
O3_7 S1_7 C4_7 107.4(10) . .
NT_7 S1_7 C4_7 105.7(8) . .
C_6 N_7 CG_7 126.3(13) . .
C_6 N_7 H0_7 116.8 . .
CG_7 N_7 H0_7 116.8 . .
CA_7 NT_7 CB_7 115.9(13) . .
CA_7 NT_7 S1_7 117.0(11) . .
CB_7 NT_7 S1_7 116.7(10) . .
O_7 C_7 N_8 122.9(15) . .
O_7 C_7 CA_7 114.6(14) . .
N_8 C_7 CA_7 122.5(13) . .
NT_7 CA_7 C_7 116.6(13) . .
NT_7 CA_7 HA1_7 108.1 . .
C_7 CA_7 HA1_7 108.1 . .
NT_7 CA_7 HA2_7 108.1 . .
C_7 CA_7 HA2_7 108.1 . .
HA1_7 CA_7 HA2_7 107.3 . .
CG_7 CD_7 HD1_7 109.5 . .
CG_7 CD_7 HD2_7 109.5 . .
HD1_7 CD_7 HD2_7 109.5 . .
CG_7 CD_7 HD3_7 109.5 . .
HD1_7 CD_7 HD3_7 109.5 . .
HD2_7 CD_7 HD3_7 109.5 . .
NT_7 CB_7 CG_7 114.0(13) . .
NT_7 CB_7 HB1_7 108.8 . .
CG_7 CB_7 HB1_7 108.8 . .
NT_7 CB_7 HB2_7 108.8 . .
CG_7 CB_7 HB2_7 108.8 . .
HB1_7 CB_7 HB2_7 107.6 . .
N6_7^b C5_7 C4_7 109(3) . .
N6_7^a C5_7 C4_7 113(3) . .
N6_7^a C5_7 H5A_7^a 109.1 . .
C4_7 C5_7 H5A_7^a 109.1 . .
N6_7^a C5_7 H5B_7^a 109.1 . .
C4_7 C5_7 H5B_7^a 109.1 . .
H5A_7^a C5_7 H5B_7^a 107.8 . .
C5_7 C4_7 S1_7 114.7(17) . .
C5_7 C4_7 H4A_7 108.6 . .
S1_7 C4_7 H4A_7 108.6 . .
C5_7 C4_7 H4B_7 108.6 . .
S1_7 C4_7 H4B_7 108.6 . .
H4A_7 C4_7 H4B_7 107.6 . .
CB_7 CG_7 N_7 111.3(14) . .
CB_7 CG_7 CD_7 111.4(15) . .
N_7 CG_7 CD_7 110.4(13) . .
CB_7 CG_7 HG_7 107.9 . .
N_7 CG_7 HG_7 107.9 . .
CD_7 CG_7 HG_7 107.9 . .
C7_7^a N6_7^a C5_7 126(4) . .
C7_7^a N6_7^a H6_7^a 117.2 . .
C5_7 N6_7^a H6_7^a 117.2 . .
O8_7^a C7_7^a N6_7^a 120(3) . .
O8_7^a C7_7^a C9_7^a 124(3) . .
N6_7^a C7_7^a C9_7^a 117(3) . .
C11_7^a C9_7^a C10_7^a 119(2) . .
C11_7^a C9_7^a C7_7^a 120(2) . .
C10_7^a C9_7^a C7_7^a 121(2) . .
C10_7^a C10_7^a C9_7^a 120.2(12) 2_656 .
C10_7^a C10_7^a H10_7^a 119.9 2_656 .
C9_7^a C10_7^a H10_7^a 119.9 . .
C9_7^a C11_7^a C11_7^a_$1 120.7(12) . 2_656
C9_7^a C11_7^a H11_7^a 119.6 . .
C11_7^a C11_7^a H11_7^a 119.6 2_656 .
C7_7^b N6_7^b C5_7 124(3) . .
C7_7^b N6_7^b H6A_7^b 118.2 . .
C5_7 N6_7^b H6A_7^b 118.2 . .
O8_7^b C7_7^b N6_7^b 127(3) . .
O8_7^b C7_7^b C9_7^b 116(3) . .
N6_7^b C7_7^b C9_7^b 116(3) . .
C11_7^b C9_7^b C10_7^b 122(2) . .
C11_7^b C9_7^b C7_7^b 127(2) . .
C10_7^b C9_7^b C7_7^b 111(2) . .
C10_7^b C10_7^b C9_7^b 119.0(12) 2_656 .
C10_7^b C10_7^b C9_7^b 119.0(12) 2_656 .
C10_7^b C10_7^b C9_7^b 119.0(12) 2_656 .
C10_7^b C10_7^b C9_7^b 119.0(12) 2_656 .
C10_7^b C10_7^b H10B_7^b 120.3 2_656 .
C10_7^b C10_7^b H10B_7^b 120.3 2_656 .
C10_7^b C10_7^b H10B_7^b 120.3 2_656 .
C10_7^b C10_7^b H10B_7^b 120.3 2_656 .
C9_7^b C10_7^b H10B_7^b 120.7 . .
C9_7^b C11_7^b H11B_7^b 120.9 . .
C11_7^b C11_7^b H11B_7^b 120.0 2_656 .
C11_7^b C11_7^b H11B_7^b 120.0 2_656 .
C11_7^b C11_7^b H11B_7^b 120.0 2_656 .
C_7 N_8 CA_8 121.1(13) . .
C_7 N_8 H0_8 119.4 . .
CA_8 N_8 H0_8 119.4 . .
O_8 C_8 N_9 123.3(17) . .
O_8 C_8 CA_8 118.6(16) . .
N_9 C_8 CA_8 118.1(14) . .
N_8 CA_8 CB_8 110.8(13) . .
N_8 CA_8 C_8 111.8(14) . .
CB_8 CA_8 C_8 111.6(17) . .
N_8 CA_8 HA_8 107.4 . .
CB_8 CA_8 HA_8 107.4 . .
C_8 CA_8 HA_8 107.4 . .
CA_8 CB_8 HB1_8 109.5 . .
CA_8 CB_8 HB2_8 109.5 . .
HB1_8 CB_8 HB2_8 109.5 . .
CA_8 CB_8 HB3_8 109.5 . .
HB1_8 CB_8 HB3_8 109.5 . .
HB2_8 CB_8 HB3_8 109.5 . .
O2_9 S1_9 O3_9 119.7(7) . .
O2_9 S1_9 NT_9 108.2(7) . .
O3_9 S1_9 NT_9 105.4(7) . .
O2_9 S1_9 C4_9^a 106.8(7) . .
O3_9 S1_9 C4_9^a 112.6(7) . .
NT_9 S1_9 C4_9^a 102.7(10) . .
O2_9 S1_9 C4_9^b 110.7(8) . .
O3_9 S1_9 C4_9^b 96.7(6) . .
NT_9 S1_9 C4_9^b 116.1(10) . .
C_8 N_9 CG_9 125.6(15) . .
C_8 N_9 H0_9 117.2 . .
CG_9 N_9 H0_9 117.2 . .
CA_9 NT_9 CB_9 112.6(12) . .
CA_9 NT_9 S1_9 114.1(11) . .
CB_9 NT_9 S1_9 117.5(10) . .
O_9 C_9 N_10 121.9(12) . .
O_9 C_9 CA_9 116.7(13) . .
N_10 C_9 CA_9 121.3(12) . .
C9_9^a C4_9^a C5_9^a 119.2(8) . .
C9_9^a C4_9^a S1_9 122.1(7) . .
C5_9^a C4_9^a S1_9 118.2(7) . .
C6_9^a C5_9^a C4_9^a 121.1(9) . .
C6_9^a C5_9^a H5_9^a 119.4 . .
C4_9^a C5_9^a H5_9^a 119.4 . .
C7_9^a C6_9^a C5_9^a 118.7(9) . .
C7_9^a C6_9^a H6_9^a 120.6 . .
C5_9^a C6_9^a H6_9^a 120.6 . .
C8_9^a C7_9^a C6_9^a 121.0(9) . .
C8_9^a C7_9^a Cl10_9^a 120.5(10) . .
C6_9^a C7_9^a Cl10_9^a 118.4(9) . .
C7_9^a C8_9^a C9_9^a 119.7(10) . .
C7_9^a C8_9^a H8_9^a 120.1 . .
C9_9^a C8_9^a H8_9^a 120.1 . .
C4_9^a C9_9^a C8_9^a 120.2(9) . .
C4_9^a C9_9^a H9_9^a 119.9 . .
C8_9^a C9_9^a H9_9^a 119.9 . .
C5_9^b C4_9^b C9_9^b 123.8(9) . .
C5_9^b C4_9^b S1_9 122.1(8) . .
C9_9^b C4_9^b S1_9 114.0(7) . .
C4_9^b C5_9^b C6_9^b 117.4(9) . .
C4_9^b C5_9^b H5A_9^b 121.3 . .
C6_9^b C5_9^b H5A_9^b 121.3 . .
C7_9^b C6_9^b C5_9^b 118.8(9) . .
C7_9^b C6_9^b H6A_9^b 120.6 . .
C5_9^b C6_9^b H6A_9^b 120.6 . .
C6_9^b C7_9^b C8_9^b 123.6(9) . .
C6_9^b C7_9^b Cl10_9^b 121.2(10) . .
C8_9^b C7_9^b Cl10_9^b 115.2(9) . .
C9_9^b C8_9^b C7_9^b 117.4(9) . .
C9_9^b C8_9^b H8A_9^b 121.3 . .
C7_9^b C8_9^b H8A_9^b 121.3 . .
C8_9^b C9_9^b C4_9^b 119.0(9) . .
C8_9^b C9_9^b H9A_9^b 120.5 . .
C4_9^b C9_9^b H9A_9^b 120.5 . .
C_9 CA_9 NT_9 118.0(13) . .
C_9 CA_9 HA1_9 107.8 . .
NT_9 CA_9 HA1_9 107.8 . .
C_9 CA_9 HA2_9 107.8 . .
NT_9 CA_9 HA2_9 107.8 . .
HA1_9 CA_9 HA2_9 107.2 . .
CG_9 CB_9 NT_9 112.3(14) . .
CG_9 CB_9 HB1_9 109.2 . .
NT_9 CB_9 HB1_9 109.2 . .
CG_9 CB_9 HB2_9 109.2 . .
NT_9 CB_9 HB2_9 109.2 . .
HB1_9 CB_9 HB2_9 107.9 . .
CG_9 CD_9 HD1_9 109.5 . .
CG_9 CD_9 HD2_9 109.5 . .
HD1_9 CD_9 HD2_9 109.5 . .
CG_9 CD_9 HD3_9 109.5 . .
HD1_9 CD_9 HD3_9 109.5 . .
HD2_9 CD_9 HD3_9 109.5 . .
N_9 CG_9 CB_9 110.1(15) . .
N_9 CG_9 CD_9 111.6(16) . .
CB_9 CG_9 CD_9 109.9(18) . .
N_9 CG_9 HG_9 108.4 . .
CB_9 CG_9 HG_9 108.4 . .
CD_9 CG_9 HG_9 108.4 . .
C_9 N_10 CA_10 119.2(11) . .
C_9 N_10 H0_10 120.4 . .
CA_10 N_10 H0_10 120.4 . .
O_10 C_10 N_11 124.6(12) . .
O_10 C_10 CA_10 118.6(12) . .
N_11 C_10 CA_10 116.8(11) . .
N_10 CA_10 CB_10 109.2(11) . .
N_10 CA_10 C_10 113.7(11) . .
CB_10 CA_10 C_10 109.4(12) . .
N_10 CA_10 HA_10 108.1 . .
CB_10 CA_10 HA_10 108.1 . .
C_10 CA_10 HA_10 108.1 . .
CA_10 CB_10 HB1_10 109.5 . .
CA_10 CB_10 HB2_10 109.5 . .
HB1_10 CB_10 HB2_10 109.5 . .
CA_10 CB_10 HB3_10 109.5 . .
HB1_10 CB_10 HB3_10 109.5 . .
HB2_10 CB_10 HB3_10 109.5 . .
O3_11 S1_11 O2_11 119.4(8) . .
O3_11 S1_11 NT_11 106.6(7) . .
O2_11 S1_11 NT_11 107.4(7) . .
O3_11 S1_11 C4_11^b 109.5(8) . .
O2_11 S1_11 C4_11^b 108.6(8) . .
NT_11 S1_11 C4_11^b 104.3(9) . .
O3_11 S1_11 C4_11^a 108.6(8) . .
O2_11 S1_11 C4_11^a 103.4(7) . .
NT_11 S1_11 C4_11^a 111.6(9) . .
C_10 N_11 CG_11 123.5(12) . .
C_10 N_11 H0_11 118.2 . .
CG_11 N_11 H0_11 118.2 . .
CB_11 NT_11 CA_11 117.1(12) . .
CB_11 NT_11 S1_11 117.0(10) . .
CA_11 NT_11 S1_11 115.3(11) . .
O_11 C_11 N_12 123.1(13) . .
O_11 C_11 CA_11 115.9(13) . .
N_12 C_11 CA_11 121.0(12) . .
C9_11^a C4_11^a C5_11^a 121.6(11) . .
C9_11^a C4_11^a S1_11 122.9(14) . .
C5_11^a C4_11^a S1_11 115.5(11) . .
C6_11^a C5_11^a C4_11^a 118.7(14) . .
C6_11^a C5_11^a H5A_11^a 120.7 . .
C4_11^a C5_11^a H5A_11^a 120.7 . .
C5_11^a C6_11^a C7_11^a 119.5(14) . .
C5_11^a C6_11^a H6A_11^a 120.2 . .
C7_11^a C6_11^a H6A_11^a 120.2 . .
C8_11^a C7_11^a C6_11^a 122.0(12) . .
C8_11^a C7_11^a Cl10_11^a 120.2(14) . .
C6_11^a C7_11^a Cl10_11^a 117.7(14) . .
C7_11^a C8_11^a C9_11^a 118.4(14) . .
C7_11^a C8_11^a H8A_11^a 120.8 . .
C9_11^a C8_11^a H8A_11^a 120.8 . .
C4_11^a C9_11^a C8_11^a 119.8(14) . .
C4_11^a C9_11^a H9A_11^a 120.1 . .
C8_11^a C9_11^a H9A_11^a 120.1 . .
C5_11^b C4_11^b C9_11^b 119.1(11) . .
C5_11^b C4_11^b S1_11 123.8(12) . .
C9_11^b C4_11^b S1_11 117.0(11) . .
C4_11^b C5_11^b C6_11^b 120.9(14) . .
C4_11^b C5_11^b H5_11^b 119.6 . .
C6_11^b C5_11^b H5_11^b 119.6 . .
C7_11^b C6_11^b C5_11^b 119.1(14) . .
C7_11^b C6_11^b H6_11^b 120.4 . .
C5_11^b C6_11^b H6_11^b 120.4 . .
C6_11^b C7_11^b C8_11^b 120.6(12) . .
C6_11^b C7_11^b Cl10_11^b 121.0(14) . .
C8_11^b C7_11^b Cl10_11^b 118.4(14) . .
C9_11^b C8_11^b C7_11^b 120.5(14) . .
C9_11^b C8_11^b H8_11^b 119.7 . .
C7_11^b C8_11^b H8_11^b 119.7 . .
C8_11^b C9_11^b C4_11^b 119.7(14) . .
C8_11^b C9_11^b H9_11^b 120.2 . .
C4_11^b C9_11^b H9_11^b 120.2 . .
NT_11 CA_11 C_11 118.4(12) . .
NT_11 CA_11 HA1_11 107.7 . .
C_11 CA_11 HA1_11 107.7 . .
NT_11 CA_11 HA2_11 107.7 . .
C_11 CA_11 HA2_11 107.7 . .
HA1_11 CA_11 HA2_11 107.1 . .
NT_11 CB_11 CG_11 111.7(12) . .
NT_11 CB_11 HB1_11 109.3 . .
CG_11 CB_11 HB1_11 109.3 . .
NT_11 CB_11 HB2_11 109.3 . .
CG_11 CB_11 HB2_11 109.3 . .
HB1_11 CB_11 HB2_11 107.9 . .
CG_11 CD_11 HD1_11 109.5 . .
CG_11 CD_11 HD2_11 109.5 . .
HD1_11 CD_11 HD2_11 109.5 . .
CG_11 CD_11 HD3_11 109.5 . .
HD1_11 CD_11 HD3_11 109.5 . .
HD2_11 CD_11 HD3_11 109.5 . .
N_11 CG_11 CB_11 109.0(12) . .
N_11 CG_11 CD_11 110.7(12) . .
CB_11 CG_11 CD_11 112.4(14) . .
N_11 CG_11 HG_11 108.2 . .
CB_11 CG_11 HG_11 108.2 . .
CD_11 CG_11 HG_11 108.2 . .
C_11 N_12 CA_12 117.8(11) . .
C_11 N_12 H0_12 121.1 . .
CA_12 N_12 H0_12 121.1 . .
O_12 C_12 N_13 121.6(13) . .
O_12 C_12 CA_12 120.9(12) . .
N_13 C_12 CA_12 117.5(11) . .
N_12 CA_12 C_12 113.5(11) . .
N_12 CA_12 CB_12 110.8(11) . .
C_12 CA_12 CB_12 110.7(12) . .
N_12 CA_12 HA_12 107.2 . .
C_12 CA_12 HA_12 107.2 . .
CB_12 CA_12 HA_12 107.2 . .
CA_12 CB_12 HB1_12 109.5 . .
CA_12 CB_12 HB2_12 109.5 . .
HB1_12 CB_12 HB2_12 109.5 . .
CA_12 CB_12 HB3_12 109.5 . .
HB1_12 CB_12 HB3_12 109.5 . .
HB2_12 CB_12 HB3_12 109.5 . .
O2_13 S1_13 O3_13 120.5(7) . .
O2_13 S1_13 NT_13 106.7(6) . .
O3_13 S1_13 NT_13 106.5(6) . .
O2_13 S1_13 C4_13 107.7(6) . .
O3_13 S1_13 C4_13 107.0(6) . .
NT_13 S1_13 C4_13 108.0(7) . .
C_12 N_13 CG_13 124.5(11) . .
C_12 N_13 H0_13 117.7 . .
CG_13 N_13 H0_13 117.7 . .
CA_13 NT_13 CB_13 112.7(12) . .
CA_13 NT_13 S1_13 116.2(10) . .
CB_13 NT_13 S1_13 116.3(9) . .
O_13 C_13 N_14 122.9(14) . .
O_13 C_13 CA_13 115.7(14) . .
N_14 C_13 CA_13 121.4(13) . .
C9_13 C4_13 C5_13 121.0(9) . .
C9_13 C4_13 S1_13 120.6(9) . .
C5_13 C4_13 S1_13 118.4(9) . .
C4_13 C9_13 C8_13 120.9(12) . .
C4_13 C9_13 H9_13 119.6 . .
C8_13 C9_13 H9_13 119.6 . .
C7_13 C8_13 C9_13 117.6(11) . .
C7_13 C8_13 H8_13 121.2 . .
C9_13 C8_13 H8_13 121.2 . .
C6_13 C7_13 C8_13 122.2(11) . .
C6_13 C7_13 Cl10_13 119.3(12) . .
C8_13 C7_13 Cl10_13 118.3(12) . .
C5_13 C6_13 C7_13 119.6(12) . .
C5_13 C6_13 H6_13 120.2 . .
C7_13 C6_13 H6_13 120.2 . .
C6_13 C5_13 C4_13 118.8(11) . .
C6_13 C5_13 H5_13 120.6 . .
C4_13 C5_13 H5_13 120.6 . .
NT_13 CA_13 C_13 116.7(13) . .
NT_13 CA_13 HA1_13 108.1 . .
C_13 CA_13 HA1_13 108.1 . .
NT_13 CA_13 HA2_13 108.1 . .
C_13 CA_13 HA2_13 108.1 . .
HA1_13 CA_13 HA2_13 107.3 . .
NT_13 CB_13 CG_13 110.9(11) . .
NT_13 CB_13 HB1_13 109.4 . .
CG_13 CB_13 HB1_13 109.4 . .
NT_13 CB_13 HB2_13 109.4 . .
CG_13 CB_13 HB2_13 109.4 . .
HB1_13 CB_13 HB2_13 108.0 . .
CG_13 CD_13 HD1_13 109.5 . .
CG_13 CD_13 HD2_13 109.5 . .
HD1_13 CD_13 HD2_13 109.5 . .
CG_13 CD_13 HD3_13 109.5 . .
HD1_13 CD_13 HD3_13 109.5 . .
HD2_13 CD_13 HD3_13 109.5 . .
N_13 CG_13 CD_13 111.9(11) . .
N_13 CG_13 CB_13 109.7(11) . .
CD_13 CG_13 CB_13 109.8(12) . .
N_13 CG_13 HG_13 108.4 . .
CD_13 CG_13 HG_13 108.4 . .
CB_13 CG_13 HG_13 108.4 . .
C_13 N_14 CA_14 121.0(13) . .
C_13 N_14 H0_14 119.5 . .
CA_14 N_14 H0_14 119.5 . .
O_14 C_14 N_15 122.1(15) . .
O_14 C_14 CA_14 118.7(14) . .
N_15 C_14 CA_14 119.1(13) . .
N_14 CA_14 CB_14 111.3(13) . .
N_14 CA_14 C_14 111.0(13) . .
CB_14 CA_14 C_14 111.8(17) . .
N_14 CA_14 HA_14 107.5 . .
CB_14 CA_14 HA_14 107.5 . .
C_14 CA_14 HA_14 107.5 . .
CA_14 CB_14 HB1_14 109.5 . .
CA_14 CB_14 HB2_14 109.5 . .
HB1_14 CB_14 HB2_14 109.5 . .
CA_14 CB_14 HB3_14 109.5 . .
HB1_14 CB_14 HB3_14 109.5 . .
HB2_14 CB_14 HB3_14 109.5 . .
O3_15 S1_15 O2_15 121.1(7) . .
O3_15 S1_15 NT_15 105.8(7) . .
O2_15 S1_15 NT_15 107.7(7) . .
O3_15 S1_15 C4_15 107.7(6) . .
O2_15 S1_15 C4_15 107.3(6) . .
NT_15 S1_15 C4_15 106.5(7) . .
C_14 N_15 CG_15 127.6(13) . .
C_14 N_15 H0_15 116.2 . .
CG_15 N_15 H0_15 116.2 . .
CB_15 NT_15 CA_15 113.2(12) . .
CB_15 NT_15 S1_15 116.3(9) . .
CA_15 NT_15 S1_15 115.2(11) . .
O_15 C_15 N_16 122.1(14) . .
O_15 C_15 CA_15 115.5(14) . .
N_16 C_15 CA_15 122.3(13) . .
C9_15 C4_15 C5_15 119.1(9) . .
C9_15 C4_15 S1_15 121.9(9) . .
C5_15 C4_15 S1_15 119.0(8) . .
C8_15 C9_15 C4_15 122.1(11) . .
C8_15 C9_15 H9_15 119.0 . .
C4_15 C9_15 H9_15 119.0 . .
C9_15 C8_15 C7_15 117.7(11) . .
C9_15 C8_15 H8_15 121.2 . .
C7_15 C8_15 H8_15 121.2 . .
C6_15 C7_15 C8_15 120.4(11) . .
C6_15 C7_15 Cl10_15 122.2(11) . .
C8_15 C7_15 Cl10_15 117.3(10) . .
C7_15 C6_15 C5_15 121.6(11) . .
C7_15 C6_15 H6_15 119.2 . .
C5_15 C6_15 H6_15 119.2 . .
C6_15 C5_15 C4_15 119.1(10) . .
C6_15 C5_15 H5_15 120.5 . .
C4_15 C5_15 H5_15 120.5 . .
NT_15 CA_15 C_15 116.0(13) . .
NT_15 CA_15 HA1_15 108.3 . .
C_15 CA_15 HA1_15 108.3 . .
NT_15 CA_15 HA2_15 108.3 . .
C_15 CA_15 HA2_15 108.3 . .
HA1_15 CA_15 HA2_15 107.4 . .
NT_15 CB_15 CG_15 112.8(13) . .
NT_15 CB_15 HB1_15 109.0 . .
CG_15 CB_15 HB1_15 109.0 . .
NT_15 CB_15 HB2_15 109.0 . .
CG_15 CB_15 HB2_15 109.0 . .
HB1_15 CB_15 HB2_15 107.8 . .
CG_15 CD_15 HD1_15 109.5 . .
CG_15 CD_15 HD2_15 109.5 . .
HD1_15 CD_15 HD2_15 109.5 . .
CG_15 CD_15 HD3_15 109.5 . .
HD1_15 CD_15 HD3_15 109.5 . .
HD2_15 CD_15 HD3_15 109.5 . .
N_15 CG_15 CD_15 112.4(14) . .
N_15 CG_15 CB_15 111.5(13) . .
CD_15 CG_15 CB_15 111.4(14) . .
N_15 CG_15 HG_15 107.0 . .
CD_15 CG_15 HG_15 107.0 . .
CB_15 CG_15 HG_15 107.0 . .
C_15 N_16 CA_16 120.3(14) . .
C_15 N_16 H0_16 119.8 . .
CA_16 N_16 H0_16 119.8 . .
O_16 C_16 N_17 121(2) . .
O_16 C_16 CA_16 118.2(19) . .
N_17 C_16 CA_16 120.1(16) . .
N_16 CA_16 CB_16 110.8(14) . .
N_16 CA_16 C_16 111.3(17) . .
CB_16 CA_16 C_16 108.7(19) . .
N_16 CA_16 HA_16 108.7 . .
CB_16 CA_16 HA_16 108.7 . .
C_16 CA_16 HA_16 108.7 . .
CA_16 CB_16 HB1_16 109.5 . .
CA_16 CB_16 HB2_16 109.5 . .
HB1_16 CB_16 HB2_16 109.5 . .
CA_16 CB_16 HB3_16 109.5 . .
HB1_16 CB_16 HB3_16 109.5 . .
HB2_16 CB_16 HB3_16 109.5 . .
C_16 N_17 H0A_17 120.0 . .
C_16 N_17 H0B_17 120.0 . .
H0A_17 N_17 H0B_17 120.0 . .
O11_21^a C12_21^a C13_21^a 106(3) . .
O11_21^a C12_21^a H12A_21^a 110.6 . .
C13_21^a C12_21^a H12A_21^a 110.6 . .
O11_21^a C12_21^a H12B_21^a 110.6 . .
C13_21^a C12_21^a H12B_21^a 110.6 . .
H12A_21^a C12_21^a H12B_21^a 108.7 . .
C12_21^a C13_21^a C14_21^a 103(3) . .
C12_21^a C13_21^a H13A_21^a 111.2 . .
C14_21^a C13_21^a H13A_21^a 111.2 . .
C12_21^a C13_21^a H13B_21^a 111.2 . .
C14_21^a C13_21^a H13B_21^a 111.2 . .
H13A_21^a C13_21^a H13B_21^a 109.1 . .
C15_21^a C14_21^a C13_21^a 107(3) . .
C15_21^a C14_21^a H14A_21^a 110.3 . .
C13_21^a C14_21^a H14A_21^a 110.3 . .
C15_21^a C14_21^a H14B_21^a 110.3 . .
C13_21^a C14_21^a H14B_21^a 110.3 . .
H14A_21^a C14_21^a H14B_21^a 108.5 . .
O11_21^a C15_21^a C14_21^a 107(3) . .
O11_21^a C15_21^a H15A_21^a 110.4 . .
C14_21^a C15_21^a H15A_21^a 110.4 . .
O11_21^a C15_21^a H15B_21^a 110.4 . .
C14_21^a C15_21^a H15B_21^a 110.4 . .
H15A_21^a C15_21^a H15B_21^a 108.6 . .
C15_21^a O11_21^a C12_21^a 110(3) . .
O11_22^a C12_22^a C13_22^a 108(3) . .
O11_22^a C12_22^a H12A_22^a 110.2 . .
C13_22^a C12_22^a H12A_22^a 110.2 . .
O11_22^a C12_22^a H12B_22^a 110.2 . .
C13_22^a C12_22^a H12B_22^a 110.2 . .
H12A_22^a C12_22^a H12B_22^a 108.5 . .
C14_22^a C13_22^a C12_22^a 106(3) . .
C14_22^a C13_22^a H13A_22^a 110.6 . .
C12_22^a C13_22^a H13A_22^a 110.6 . .
C14_22^a C13_22^a H13B_22^a 110.6 . .
C12_22^a C13_22^a H13B_22^a 110.6 . .
H13A_22^a C13_22^a H13B_22^a 108.7 . .
C15_22^a C14_22^a C13_22^a 105(3) . .
C15_22^a C14_22^a H14A_22^a 110.8 . .
C13_22^a C14_22^a H14A_22^a 110.8 . .
C15_22^a C14_22^a H14B_22^a 110.8 . .
C13_22^a C14_22^a H14B_22^a 110.8 . .
H14A_22^a C14_22^a H14B_22^a 108.8 . .
O11_22^a C15_22^a C14_22^a 109(3) . .
O11_22^a C15_22^a H15A_22^a 110.0 . .
C14_22^a C15_22^a H15A_22^a 110.0 . .
O11_22^a C15_22^a H15B_22^a 110.0 . .
C14_22^a C15_22^a H15B_22^a 110.0 . .
H15A_22^a C15_22^a H15B_22^a 108.3 . .
C15_22^a O11_22^a C12_22^a 109(3) . .
C15_24^b O11_24^b C12_24^b 105(4) . .
O11_24^b C12_24^b C13_24^b 101(4) . .
O11_24^b C12_24^b H12A_24^b 111.5 . .
C13_24^b C12_24^b H12A_24^b 111.5 . .
O11_24^b C12_24^b H12B_24^b 111.5 . .
C13_24^b C12_24^b H12B_24^b 111.5 . .
H12A_24^b C12_24^b H12B_24^b 109.3 . .
C12_24^b C13_24^b C14_24^b 103(4) . .
C12_24^b C13_24^b H13A_24^b 111.2 . .
C14_24^b C13_24^b H13A_24^b 111.2 . .
C12_24^b C13_24^b H13B_24^b 111.2 . .
C14_24^b C13_24^b H13B_24^b 111.2 . .
H13A_24^b C13_24^b H13B_24^b 109.1 . .
C15_24^b C14_24^b C13_24^b 105(3) . .
C15_24^b C14_24^b H14A_24^b 110.8 . .
C13_24^b C14_24^b H14A_24^b 110.8 . .
C15_24^b C14_24^b H14B_24^b 110.8 . .
C13_24^b C14_24^b H14B_24^b 110.8 . .
H14A_24^b C14_24^b H14B_24^b 108.9 . .
O11_24^b C15_24^b C14_24^b 107(3) . .
O11_24^b C15_24^b H15A_24^b 110.3 . .
C14_24^b C15_24^b H15A_24^b 110.3 . .
O11_24^b C15_24^b H15B_24^b 110.3 . .
C14_24^b C15_24^b H15B_24^b 110.3 . .
H15A_24^b C15_24^b H15B_24^b 108.5 . .
O11_25^a C12_25^a C13_25^a 106(3) . .
O11_25^a C12_25^a H12A_25^a 110.5 . .
C13_25^a C12_25^a H12A_25^a 110.5 . .
O11_25^a C12_25^a H12B_25^a 110.5 . .
C13_25^a C12_25^a H12B_25^a 110.5 . .
H12A_25^a C12_25^a H12B_25^a 108.7 . .
C12_25^a C13_25^a C14_25^a 101(3) . .
C12_25^a C13_25^a H13A_25^a 111.7 . .
C14_25^a C13_25^a H13A_25^a 111.7 . .
C12_25^a C13_25^a H13B_25^a 111.7 . .
C14_25^a C13_25^a H13B_25^a 111.7 . .
H13A_25^a C13_25^a H13B_25^a 109.4 . .
C15_25^a C14_25^a C13_25^a 102(3) . .
C15_25^a C14_25^a H14A_25^a 111.3 . .
C13_25^a C14_25^a H14A_25^a 111.3 . .
C15_25^a C14_25^a H14B_25^a 111.3 . .
C13_25^a C14_25^a H14B_25^a 111.3 . .
H14A_25^a C14_25^a H14B_25^a 109.2 . .
O11_25^a C15_25^a C14_25^a 109(3) . .
O11_25^a C15_25^a H15A_25^a 109.9 . .
C14_25^a C15_25^a H15A_25^a 109.9 . .
O11_25^a C15_25^a H15B_25^a 109.9 . .
C14_25^a C15_25^a H15B_25^a 109.9 . .
H15A_25^a C15_25^a H15B_25^a 108.3 . .
C12_25^a O11_25^a C15_25^a 106(3) . .
C12_26^b O11_26^b C15_26^b 110(3) . .
O11_26^b C12_26^b C13_26^b 107(3) . .
O11_26^b C12_26^b H12A_26^b 110.4 . .
C13_26^b C12_26^b H12A_26^b 110.4 . .
O11_26^b C12_26^b H12B_26^b 110.4 . .
C13_26^b C12_26^b H12B_26^b 110.4 . .
H12A_26^b C12_26^b H12B_26^b 108.6 . .
C12_26^b C13_26^b C14_26^b 103(3) . .
C12_26^b C13_26^b H13C_26^b 111.3 . .
C14_26^b C13_26^b H13C_26^b 111.3 . .
C12_26^b C13_26^b H13D_26^b 111.3 . .
C14_26^b C13_26^b H13D_26^b 111.3 . .
H13C_26^b C13_26^b H13D_26^b 109.2 . .
C15_26^b C14_26^b C13_26^b 105(4) . .
C15_26^b C14_26^b H14C_26^b 110.6 . .
C13_26^b C14_26^b H14C_26^b 110.6 . .
C15_26^b C14_26^b H14D_26^b 110.6 . .
C13_26^b C14_26^b H14D_26^b 110.6 . .
H14C_26^b C14_26^b H14D_26^b 108.8 . .
O11_26^b C15_26^b C14_26^b 107(3) . .
O11_26^b C15_26^b H15C_26^b 110.4 . .
C14_26^b C15_26^b H15C_26^b 110.4 . .
O11_26^b C15_26^b H15D_26^b 110.4 . .
C14_26^b C15_26^b H15D_26^b 110.4 . .
H15C_26^b C15_26^b H15D_26^b 108.6 . .
C15_27^b O11_27^b C12_27^b 109(3) . .
O11_27^b C12_27^b C13_27^b 103(3) . .
O11_27^b C12_27^b H12A_27^b 111.1 . .
C13_27^b C12_27^b H12A_27^b 111.1 . .
O11_27^b C12_27^b H12B_27^b 111.1 . .
C13_27^b C12_27^b H12B_27^b 111.1 . .
H12A_27^b C12_27^b H12B_27^b 109.1 . .
C14_27^b C13_27^b C12_27^b 103(3) . .
C14_27^b C13_27^b H13A_27^b 111.2 . .
C12_27^b C13_27^b H13A_27^b 111.2 . .
C14_27^b C13_27^b H13B_27^b 111.2 . .
C12_27^b C13_27^b H13B_27^b 111.2 . .
H13A_27^b C13_27^b H13B_27^b 109.1 . .
C15_27^b C14_27^b C13_27^b 104(3) . .
C15_27^b C14_27^b H14A_27^b 110.9 . .
C13_27^b C14_27^b H14A_27^b 110.9 . .
C15_27^b C14_27^b H14B_27^b 110.9 . .
C13_27^b C14_27^b H14B_27^b 110.9 . .
H14A_27^b C14_27^b H14B_27^b 109.0 . .
O11_27^b C15_27^b C14_27^b 108(3) . .
O11_27^b C15_27^b H15A_27^b 110.2 . .
C14_27^b C15_27^b H15A_27^b 110.2 . .
O11_27^b C15_27^b H15B_27^b 110.2 . .
C14_27^b C15_27^b H15B_27^b 110.2 . .
H15A_27^b C15_27^b H15B_27^b 108.5 . .
O11_29^b C12_29^b C13_29^b 107(3) . .
O11_29^b C12_29^b H12A_29^b 110.4 . .
C13_29^b C12_29^b H12A_29^b 110.4 . .
O11_29^b C12_29^b H12B_29^b 110.4 . .
C13_29^b C12_29^b H12B_29^b 110.4 . .
H12A_29^b C12_29^b H12B_29^b 108.6 . .
C12_29^b C13_29^b C14_29^b 105(3) . .
C12_29^b C13_29^b H13A_29^b 110.7 . .
C14_29^b C13_29^b H13A_29^b 110.7 . .
C12_29^b C13_29^b H13B_29^b 110.7 . .
C14_29^b C13_29^b H13B_29^b 110.7 . .
H13A_29^b C13_29^b H13B_29^b 108.8 . .
C15_29^b C14_29^b C13_29^b 101(3) . .
C15_29^b C14_29^b H14A_29^b 111.6 . .
C13_29^b C14_29^b H14A_29^b 111.6 . .
C15_29^b C14_29^b H14B_29^b 111.6 . .
C13_29^b C14_29^b H14B_29^b 111.6 . .
H14A_29^b C14_29^b H14B_29^b 109.4 . .
O11_29^b C15_29^b C14_29^b 103(3) . .
O11_29^b C15_29^b H15A_29^b 111.1 . .
C14_29^b C15_29^b H15A_29^b 111.1 . .
O11_29^b C15_29^b H15B_29^b 111.1 . .
C14_29^b C15_29^b H15B_29^b 111.1 . .
H15A_29^b C15_29^b H15B_29^b 109.1 . .
C12_29^b O11_29^b C15_29^b 106(3) . .
O11_31^a C12_31^a C13_31^a 103(3) . .
O11_31^a C12_31^a H12A_31^a 111.1 . .
C13_31^a C12_31^a H12A_31^a 111.1 . .
O11_31^a C12_31^a H12B_31^a 111.1 . .
C13_31^a C12_31^a H12B_31^a 111.1 . .
H12A_31^a C12_31^a H12B_31^a 109.1 . .
C12_31^a C13_31^a C14_31^a 104(3) . .
C12_31^a C13_31^a H13A_31^a 111.0 . .
C14_31^a C13_31^a H13A_31^a 111.0 . .
C12_31^a C13_31^a H13B_31^a 111.0 . .
C14_31^a C13_31^a H13B_31^a 111.0 . .
H13A_31^a C13_31^a H13B_31^a 109.0 . .
C15_31^a C14_31^a C13_31^a 101(3) . .
C15_31^a C14_31^a H14A_31^a 111.5 . .
C13_31^a C14_31^a H14A_31^a 111.5 . .
C15_31^a C14_31^a H14B_31^a 111.5 . .
C13_31^a C14_31^a H14B_31^a 111.5 . .
H14A_31^a C14_31^a H14B_31^a 109.3 . .
O11_31^a C15_31^a C14_31^a 110(3) . .
O11_31^a C15_31^a H15A_31^a 109.6 . .
C14_31^a C15_31^a H15A_31^a 109.6 . .
O11_31^a C15_31^a H15B_31^a 109.6 . .
C14_31^a C15_31^a H15B_31^a 109.6 . .
H15A_31^a C15_31^a H15B_31^a 108.2 . .
C15_31^a O11_31^a C12_31^a 109(3) . .
O11_34^a C12_34^a C13_34^a 102(3) . .
O11_34^a C12_34^a H12A_34^a 111.4 . .
C13_34^a C12_34^a H12A_34^a 111.4 . .
O11_34^a C12_34^a H12B_34^a 111.4 . .
C13_34^a C12_34^a H12B_34^a 111.4 . .
H12A_34^a C12_34^a H12B_34^a 109.3 . .
C12_34^a C13_34^a C14_34^a 103(3) . .
C12_34^a C13_34^a H13A_34^a 111.1 . .
C14_34^a C13_34^a H13A_34^a 111.1 . .
C12_34^a C13_34^a H13B_34^a 111.1 . .
C14_34^a C13_34^a H13B_34^a 111.1 . .
H13A_34^a C13_34^a H13B_34^a 109.1 . .
C15_34^a C14_34^a C13_34^a 106(3) . .
C15_34^a C14_34^a H14A_34^a 110.4 . .
C13_34^a C14_34^a H14A_34^a 110.4 . .
C15_34^a C14_34^a H14B_34^a 110.4 . .
C13_34^a C14_34^a H14B_34^a 110.4 . .
H14A_34^a C14_34^a H14B_34^a 108.6 . .
O11_34^a C15_34^a C14_34^a 103(3) . .
O11_34^a C15_34^a H15A_34^a 111.2 . .
C14_34^a C15_34^a H15A_34^a 111.2 . .
O11_34^a C15_34^a H15B_34^a 111.2 . .
C14_34^a C15_34^a H15B_34^a 111.2 . .
H15A_34^a C15_34^a H15B_34^a 109.2 . .
C15_34^a O11_34^a C12_34^a 106(3) . .
O11_35^b C12_35^b C13_35^b 104(3) . .
O11_35^b C12_35^b H14A_35^b 111.0 . .
C13_35^b C12_35^b H14A_35^b 111.0 . .
O11_35^b C12_35^b H14B_35^b 111.0 . .
C13_35^b C12_35^b H14B_35^b 111.0 . .
H14A_35^b C12_35^b H14B_35^b 109.0 . .
C12_35^b C13_35^b C14_35^b 102(3) . .
C12_35^b C13_35^b H13A_35^b 111.4 . .
C14_35^b C13_35^b H13A_35^b 111.4 . .
C12_35^b C13_35^b H13B_35^b 111.4 . .
C14_35^b C13_35^b H13B_35^b 111.4 . .
H13A_35^b C13_35^b H13B_35^b 109.2 . .
C15_35^b C14_35^b C13_35^b 105(3) . .
C15_35^b C14_35^b H12A_35^b 110.8 . .
C13_35^b C14_35^b H12A_35^b 110.8 . .
C15_35^b C14_35^b H12B_35^b 110.8 . .
C13_35^b C14_35^b H12B_35^b 110.8 . .
H12A_35^b C14_35^b H12B_35^b 108.9 . .
O11_35^b C15_35^b C14_35^b 111(3) . .
O11_35^b C15_35^b H15A_35^b 109.5 . .
C14_35^b C15_35^b H15A_35^b 109.5 . .
O11_35^b C15_35^b H15B_35^b 109.5 . .
C14_35^b C15_35^b H15B_35^b 109.5 . .
H15A_35^b C15_35^b H15B_35^b 108.1 . .
C15_35^b O11_35^b C12_35^b 105(3) . .
N1_41^a C2_41^a C3_41^a 168(8) . .
C2_41^a C3_41^a H3A_41^a 109.3 . .
C2_41^a C3_41^a H3B_41^a 109.5 . .
H3A_41^a C3_41^a H3B_41^a 109.5 . .
C2_41^a C3_41^a H3C_41^a 109.6 . .
H3A_41^a C3_41^a H3C_41^a 109.5 . .
H3B_41^a C3_41^a H3C_41^a 109.5 . .
N1_42^a C2_42^a C3_42^a 156(3) . .
C2_42^a C3_42^a H3A_42^a 109.0 . .
C2_42^a C3_42^a H3B_42^a 110.1 . .
H3A_42^a C3_42^a H3B_42^a 109.5 . .
C2_42^a C3_42^a H3C_42^a 109.3 . .
H3A_42^a C3_42^a H3C_42^a 109.5 . .
H3B_42^a C3_42^a H3C_42^a 109.5 . .
N1_43^b C2_43^b C3_43^b 166(5) . .
C2_43^b C3_43^b H3A_43^b 109.6 . .
C2_43^b C3_43^b H3B_43^b 109.2 . .
H3A_43^b C3_43^b H3B_43^b 109.5 . .
C2_43^b C3_43^b H3C_43^b 109.5 . .
H3A_43^b C3_43^b H3C_43^b 109.5 . .
H3B_43^b C3_43^b H3C_43^b 109.5 . .
N1_44^b C2_44^b C3_44^b 165(3) . .
C2_44^b C3_44^b H3A_44^b 109.8 . .
C2_44^b C3_44^b H3B_44^b 109.3 . .
H3A_44^b C3_44^b H3B_44^b 109.5 . .
C2_44^b C3_44^b H3C_44^b 109.3 . .
H3A_44^b C3_44^b H3C_44^b 109.5 . .
H3B_44^b C3_44^b H3C_44^b 109.5 . .
N1_45^a C2_45^a C3_45^a 166(4) . .
C2_45^a C3_45^a H3A_45^a 109.3 . .
C2_45^a C3_45^a H3B_45^a 109.3 . .
H3A_45^a C3_45^a H3B_45^a 109.5 . .
C2_45^a C3_45^a H3C_45^a 109.8 . .
H3A_45^a C3_45^a H3C_45^a 109.5 . .
H3B_45^a C3_45^a H3C_45^a 109.5 . .
N1_46^b C2_46^b C3_46^b 169(7) . .
C2_46^b C3_46^b H3A_46^b 109.3 . .
C2_46^b C3_46^b H3B_46^b 109.5 . .
H3A_46^b C3_46^b H3B_46^b 109.5 . .
C2_46^b C3_46^b H3C_46^b 109.5 . .
H3A_46^b C3_46^b H3C_46^b 109.5 . .
H3B_46^b C3_46^b H3C_46^b 109.5 . .
N1_47 C2_47^a C3_47^a 165(3) . .
C2_47^a C3_47^a H3A_47^a 109.4 . .
C2_47^a C3_47^a H3B_47^a 109.6 . .
H3A_47^a C3_47^a H3B_47^a 109.5 . .
C2_47^a C3_47^a H3C_47^a 109.4 . .
H3A_47^a C3_47^a H3C_47^a 109.5 . .
H3B_47^a C3_47^a H3C_47^a 109.5 . .
C2_48^b N1_48^b N1_48^b_$5 133(5) . 2_758
N1_48^b C2_48^b C3_48^b 166(4) . .
C2_48^b C3_48^b H3A_48^b 109.3 . .
C2_48^b C3_48^b H3B_48^b 109.5 . .
H3A_48^b C3_48^b H3B_48^b 109.5 . .
C2_48^b C3_48^b H3C_48^b 109.6 . .
H3A_48^b C3_48^b H3C_48^b 109.5 . .
H3B_48^b C3_48^b H3C_48^b 109.5 . .
N1_49^b C2_49 C3_49^b 167(3) . .
C2_49 C3_49^b H3A_49^b 109.5 . .
C2_49 C3_49^b H3B_49^b 109.5 . .
H3A_49^b C3_49^b H3B_49^b 109.5 . .
C2_49 C3_49^b H3C_49^b 109.5 . .
H3A_49^b C3_49^b H3C_49^b 109.5 . .
H3B_49^b C3_49^b H3C_49^b 109.5 . .
N1_50^c C2_50^c C3_50^c 163(5) . .
C2_50^c C3_50^c H3A_50^c 109.6 . .
C2_50^c C3_50^c H3B_50^c 109.4 . .
H3A_50^c C3_50^c H3B_50^c 109.5 . .
C2_50^c C3_50^c H3C_50^c 109.5 . .
H3A_50^c C3_50^c H3C_50^c 109.5 . .
H3B_50^c C3_50^c H3C_50^c 109.5 . .

loop_
_geom_bond_atom_site_label_1
_geom_bond_atom_site_label_2
_geom_bond_distance
_geom_bond_site_symmetry_2
O_1 C_1 1.242(18) .
C_1 N_2 1.331(19) .
C_1 CA_1 1.55(2) .
CA_1 HA1_1 0.9800 .
CA_1 HA2_1 0.9800 .
CA_1 HA3_1 0.9800 .
O_2 C_2 1.243(17) .
N_2 CA_2 1.478(18) .
N_2 H0_2 0.8800 .
C_2 N_3 1.320(18) .
C_2 CA_2 1.514(19) .
CA_2 CB_2 1.53(2) .
CA_2 HA_2 1.0000 .
CB_2 HB1_2 0.9800 .
CB_2 HB2_2 0.9800 .
CB_2 HB3_2 0.9800 .
N_3 CG_3^a 1.46(3) .
N_3 CG_3^b 1.48(3) .
N_3 H0_3^a 0.8800 .
O_3^a C_3^a 1.23(3) .
C_3^a N_4 1.32(2) .
C_3^a CA_3^a 1.50(3) .
CA_3^a NT_3^a 1.46(3) .
CA_3^a HA1_3^a 0.9900 .
CA_3^a HA2_3^a 0.9900 .
NT_3^a CB_3^a 1.48(3) .
NT_3^a S1_3^a 1.65(2) .
S1_3^a O2_3^a 1.44(2) .
S1_3^a O3_3^a 1.44(2) .
S1_3^a C4_3^a 1.757(16) .
C4_3^a C5_3^a 1.38(2) .
C4_3^a C9_3^a 1.41(2) .
C9_3^a C8_3^a 1.364(19) .
C9_3^a H9_3^a 0.9500 .
C8_3^a C7_3^a 1.40(2) .
C8_3^a H8_3^a 0.9500 .
C7_3^a C6_3^a 1.38(2) .
C7_3^a Cl10_3^a 1.732(18) .
C6_3^a C5_3^a 1.40(2) .
C6_3^a H6_3^a 0.9500 .
C5_3^a H5_3^a 0.9500 .
CB_3^a CG_3^a 1.53(3) .
CB_3^a HB1_3^a 0.9900 .
CB_3^a HB2_3^a 0.9900 .
CG_3^a CD_3^a 1.53(3) .
CG_3^a HG_3^a 1.0000 .
CD_3^a HD1_3^a 0.9800 .
CD_3^a HD2_3^a 0.9800 .
CD_3^a HD3_3^a 0.9800 .
S1_3^b O2_3^b 1.390(18) .
S1_3^b O3_3^b 1.42(2) .
S1_3^b NT_3^b 1.66(2) .
S1_3^b C4_3^b 1.780(16) .
O_3^b C_3^b 1.23(2) .
NT_3^b CA_3^b 1.44(2) .
NT_3^b CB_3^b 1.49(3) .
C_3^b N_4 1.36(2) .
C_3^b CA_3^b 1.52(3) .
CA_3^b HA3_3^b 0.9900 .
CA_3^b HA4_3^b 0.9900 .
C4_3^b C5_3^b 1.37(2) .
C4_3^b C9_3^b 1.40(2) .
C5_3^b C6_3^b 1.397(19) .
C5_3^b H5A_3^b 0.9500 .
C6_3^b C7_3^b 1.39(2) .
C6_3^b H6A_3^b 0.9500 .
C7_3^b C8_3^b 1.38(2) .
C7_3^b Cl10_3^b 1.744(18) .
C8_3^b C9_3^b 1.383(19) .
C8_3^b H8A_3^b 0.9500 .
C9_3^b H9A_3^b 0.9500 .
CB_3^b CG_3^b 1.53(3) .
CB_3^b HB3_3^b 0.9900 .
CB_3^b HB4_3^b 0.9900 .
CG_3^b CD_3^b 1.52(3) .
CG_3^b HG1_3^b 1.0000 .
CD_3^b HD4_3^b 0.9800 .
CD_3^b HD5_3^b 0.9800 .
CD_3^b HD6_3^b 0.9800 .
O_4 C_4 1.221(15) .
N_4 CA_4 1.461(17) .
N_4 H0_4^a 0.8800 .
C_4 N_5 1.307(17) .
C_4 CA_4 1.525(19) .
CA_4 CB_4 1.52(2) .
CA_4 HA_4 1.0000 .
CB_4 HB1_4 0.9800 .
CB_4 HB2_4 0.9800 .
CB_4 HB3_4 0.9800 .
O_5 C_5 1.232(17) .
N_5 CG_5 1.473(18) .
N_5 H0_5 0.8800 .
NT_5 CA_5 1.475(17) .
NT_5 CB_5 1.501(17) .
NT_5 S1_5^a 1.631(7) .
NT_5 S1_5^b 1.632(7) .
C_5 N_6 1.332(18) .
C_5 CA_5 1.49(2) .
S1_5^a O2_5^a 1.433(19) .
S1_5^a O3_5^a 1.448(19) .
S1_5^a C4_5^a 1.766(16) .
C4_5^a C9_5^a 1.39(2) .
C4_5^a C5_5^a 1.40(2) .
C5_5^a C6_5^a 1.379(19) .
C5_5^a H5_5^a 0.9500 .
C6_5^a C7_5^a 1.38(2) .
C6_5^a H6_5^a 0.9500 .
C7_5^a C8_5^a 1.39(2) .
C7_5^a Cl10_5^a 1.731(18) .
C8_5^a C9_5^a 1.379(19) .
C8_5^a H8_5^a 0.9500 .
C9_5^a H9_5^a 0.9500 .
S1_5^b O2_5^b 1.410(19) .
S1_5^b O3_5^b 1.447(19) .
S1_5^b C4_5^b 1.772(16) .
C4_5^b C9_5^b 1.39(2) .
C4_5^b C5_5^b 1.39(2) .
C5_5^b C6_5^b 1.384(19) .
C5_5^b H5A_5^b 0.9500 .
C6_5^b C7_5^b 1.39(2) .
C6_5^b H6A_5^b 0.9500 .
C7_5^b C8_5^b 1.40(2) .
C7_5^b Cl10_5^b 1.730(18) .
C8_5^b C9_5^b 1.378(19) .
C8_5^b H8A_5^b 0.9500 .
C9_5^b H9A_5^b 0.9500 .
CA_5 HA1_5 0.9900 .
CA_5 HA2_5 0.9900 .
CB_5 CG_5 1.523(19) .
CB_5 HB1_5 0.9900 .
CB_5 HB2_5 0.9900 .
CD_5 CG_5 1.55(2) .
CD_5 HD1_5 0.9800 .
CD_5 HD2_5 0.9800 .
CD_5 HD3_5 0.9800 .
CG_5 HG_5 1.0000 .
O_6 C_6 1.236(15) .
N_6 CA_6 1.449(18) .
N_6 H0_6 0.8800 .
C_6 N_7 1.289(16) .
C_6 CA_6 1.531(19) .
CA_6 CB_6 1.49(2) .
CA_6 HA_6 1.0000 .
CB_6 HB1_6 0.9800 .
CB_6 HB2_6 0.9800 .
CB_6 HB3_6 0.9800 .
S1_7 O2_7 1.405(12) .
S1_7 O3_7 1.441(12) .
S1_7 NT_7 1.630(13) .
S1_7 C4_7 1.777(17) .
O_7 C_7 1.261(16) .
N_7 CG_7 1.467(17) .
N_7 H0_7 0.8800 .
NT_7 CA_7 1.453(17) .
NT_7 CB_7 1.461(17) .
C_7 N_8 1.267(17) .
C_7 CA_7 1.546(19) .
CA_7 HA1_7 0.9900 .
CA_7 HA2_7 0.9900 .
CD_7 CG_7 1.533(19) .
CD_7 HD1_7 0.9800 .
CD_7 HD2_7 0.9800 .
CD_7 HD3_7 0.9800 .
CB_7 CG_7 1.466(19) .
CB_7 HB1_7 0.9900 .
CB_7 HB2_7 0.9900 .
C5_7 N6_7^b 1.45(3) .
C5_7 N6_7^a 1.46(3) .
C5_7 C4_7 1.53(2) .
C5_7 H5A_7^a 0.9900 .
C5_7 H5B_7^a 0.9900 .
C4_7 H4A_7 0.9900 .
C4_7 H4B_7 0.9900 .
CG_7 HG_7 1.0000 .
N6_7^a C7_7^a 1.34(3) .
N6_7^a H6_7^a 0.8800 .
C7_7^a O8_7^a 1.25(3) .
C7_7^a C9_7^a 1.51(2) .
C9_7^a C11_7^a 1.38(3) .
C9_7^a C10_7^a 1.40(2) .
C10_7^a C10_7^a_$1 1.39(3) 2_656
C10_7^a H10_7^a 0.9500 .
C11_7^a C11_7^a_$1 1.40(3) 2_656
C11_7^a H11_7^a 0.9500 .
N6_7^b C7_7^b 1.31(3) .
N6_7^b H6A_7^b 0.8800 .
C7_7^b O8_7^b 1.25(3) .
C7_7^b C9_7^b 1.48(2) .
C9_7^b C11_7^b 1.37(2) .
C9_7^b C10_7^b 1.40(3) .
C10_7^b C10_7^b_$1 1.37(3) 2_656
C10_7^b C10_7^b_$1 1.37(3) 2_656
C10_7^b C10_7^b_$1 1.37(3) 2_656
C10_7^b C10_7^b_$1 1.37(3) 2_656
C10_7^b H10B_7^b 0.9501 .
C11_7^b C11_7^b_$1 1.40(3) 2_656
C11_7^b C11_7^b_$1 1.40(3) 2_656
C11_7^b C11_7^b_$1 1.40(3) 2_656
C11_7^b H11B_7^b 0.9501 .
O_8 C_8 1.248(16) .
N_8 CA_8 1.471(18) .
N_8 H0_8 0.8800 .
C_8 N_9 1.293(18) .
C_8 CA_8 1.53(2) .
CA_8 CB_8 1.49(2) .
CA_8 HA_8 1.0000 .
CB_8 HB1_8 0.9800 .
CB_8 HB2_8 0.9800 .
CB_8 HB3_8 0.9800 .
S1_9 O2_9 1.413(9) .
S1_9 O3_9 1.441(10) .
S1_9 NT_9 1.616(12) .
S1_9 C4_9^a 1.772(10) .
S1_9 C4_9^b 1.796(10) .
O_9 C_9 1.247(14) .
N_9 CG_9 1.473(19) .
N_9 H0_9 0.8800 .
NT_9 CA_9 1.487(16) .
NT_9 CB_9 1.489(17) .
C_9 N_10 1.317(15) .
C_9 CA_9 1.470(17) .
C4_9^a C9_9^a 1.387(7) .
C4_9^a C5_9^a 1.394(7) .
C5_9^a C6_9^a 1.388(7) .
C5_9^a H5_9^a 0.9500 .
C6_9^a C7_9^a 1.387(7) .
C6_9^a H6_9^a 0.9500 .
C7_9^a C8_9^a 1.386(7) .
C7_9^a Cl10_9^a 1.757(13) .
C8_9^a C9_9^a 1.390(7) .
C8_9^a H8_9^a 0.9500 .
C9_9^a H9_9^a 0.9500 .
C4_9^b C5_9^b 1.367(7) .
C4_9^b C9_9^b 1.400(7) .
C5_9^b C6_9^b 1.398(7) .
C5_9^b H5A_9^b 0.9500 .
C6_9^b C7_9^b 1.386(7) .
C6_9^b H6A_9^b 0.9500 .
C7_9^b C8_9^b 1.391(7) .
C7_9^b Cl10_9^b 1.714(13) .
C8_9^b C9_9^b 1.374(7) .
C8_9^b H8A_9^b 0.9500 .
C9_9^b H9A_9^b 0.9500 .
CA_9 HA1_9 0.9900 .
CA_9 HA2_9 0.9900 .
CB_9 CG_9 1.48(2) .
CB_9 HB1_9 0.9900 .
CB_9 HB2_9 0.9900 .
CD_9 CG_9 1.55(2) .
CD_9 HD1_9 0.9800 .
CD_9 HD2_9 0.9800 .
CD_9 HD3_9 0.9800 .
CG_9 HG_9 1.0000 .
O_10 C_10 1.225(14) .
N_10 CA_10 1.471(15) .
N_10 H0_10 0.8800 .
C_10 N_11 1.330(15) .
C_10 CA_10 1.522(16) .
CA_10 CB_10 1.511(18) .
CA_10 HA_10 1.0000 .
CB_10 HB1_10 0.9800 .
CB_10 HB2_10 0.9800 .
CB_10 HB3_10 0.9800 .
S1_11 O3_11 1.421(11) .
S1_11 O2_11 1.459(10) .
S1_11 NT_11 1.633(13) .
S1_11 C4_11^b 1.745(12) .
S1_11 C4_11^a 1.767(12) .
O_11 C_11 1.250(15) .
N_11 CG_11 1.442(16) .
N_11 H0_11 0.8800 .
NT_11 CB_11 1.456(17) .
NT_11 CA_11 1.458(16) .
C_11 N_12 1.327(16) .
C_11 CA_11 1.513(17) .
C4_11^a C9_11^a 1.353(18) .
C4_11^a C5_11^a 1.43(2) .
C5_11^a C6_11^a 1.353(18) .
C5_11^a H5A_11^a 0.9500 .
C6_11^a C7_11^a 1.40(2) .
C6_11^a H6A_11^a 0.9500 .
C7_11^a C8_11^a 1.38(2) .
C7_11^a Cl10_11^a 1.732(16) .
C8_11^a C9_11^a 1.402(17) .
C8_11^a H8A_11^a 0.9500 .
C9_11^a H9A_11^a 0.9500 .
C4_11^b C5_11^b 1.363(17) .
C4_11^b C9_11^b 1.439(18) .
C5_11^b C6_11^b 1.403(17) .
C5_11^b H5_11^b 0.9500 .
C6_11^b C7_11^b 1.38(2) .
C6_11^b H6_11^b 0.9500 .
C7_11^b C8_11^b 1.40(2) .
C7_11^b Cl10_11^b 1.738(17) .
C8_11^b C9_11^b 1.349(17) .
C8_11^b H8_11^b 0.9500 .
C9_11^b H9_11^b 0.9500 .
CA_11 HA1_11 0.9900 .
CA_11 HA2_11 0.9900 .
CB_11 CG_11 1.519(18) .
CB_11 HB1_11 0.9900 .
CB_11 HB2_11 0.9900 .
CD_11 CG_11 1.552(19) .
CD_11 HD1_11 0.9800 .
CD_11 HD2_11 0.9800 .
CD_11 HD3_11 0.9800 .
CG_11 HG_11 1.0000 .
O_12 C_12 1.235(14) .
N_12 CA_12 1.470(15) .
N_12 H0_12 0.8800 .
C_12 N_13 1.326(15) .
C_12 CA_12 1.487(17) .
CA_12 CB_12 1.491(18) .
CA_12 HA_12 1.0000 .
CB_12 HB1_12 0.9800 .
CB_12 HB2_12 0.9800 .
CB_12 HB3_12 0.9800 .
Cl10_13 C7_13 1.725(14) .
S1_13 O2_13 1.421(9) .
S1_13 O3_13 1.438(9) .
S1_13 NT_13 1.623(12) .
S1_13 C4_13 1.770(10) .
O_13 C_13 1.227(15) .
N_13 CG_13 1.454(15) .
N_13 H0_13 0.8800 .
NT_13 CA_13 1.480(16) .
NT_13 CB_13 1.489(16) .
C_13 N_14 1.329(17) .
C_13 CA_13 1.529(19) .
C4_13 C9_13 1.361(15) .
C4_13 C5_13 1.412(15) .
C9_13 C8_13 1.395(15) .
C9_13 H9_13 0.9500 .
C8_13 C7_13 1.394(18) .
C8_13 H8_13 0.9500 .
C7_13 C6_13 1.380(17) .
C6_13 C5_13 1.379(15) .
C6_13 H6_13 0.9500 .
C5_13 H5_13 0.9500 .
CA_13 HA1_13 0.9900 .
CA_13 HA2_13 0.9900 .
CB_13 CG_13 1.526(17) .
CB_13 HB1_13 0.9900 .
CB_13 HB2_13 0.9900 .
CD_13 CG_13 1.524(17) .
CD_13 HD1_13 0.9800 .
CD_13 HD2_13 0.9800 .
CD_13 HD3_13 0.9800 .
CG_13 HG_13 1.0000 .
O_14 C_14 1.243(16) .
N_14 CA_14 1.477(17) .
N_14 H0_14 0.8800 .
C_14 N_15 1.301(17) .
C_14 CA_14 1.508(19) .
CA_14 CB_14 1.495(19) .
CA_14 HA_14 1.0000 .
CB_14 HB1_14 0.9800 .
CB_14 HB2_14 0.9800 .
CB_14 HB3_14 0.9800 .
Cl10_15 C7_15 1.735(14) .
S1_15 O3_15 1.431(10) .
S1_15 O2_15 1.436(9) .
S1_15 NT_15 1.643(12) .
S1_15 C4_15 1.767(10) .
O_15 C_15 1.241(16) .
N_15 CG_15 1.445(17) .
N_15 H0_15 0.8800 .
NT_15 CB_15 1.470(17) .
NT_15 CA_15 1.475(16) .
C_15 N_16 1.341(18) .
C_15 CA_15 1.504(19) .
C4_15 C9_15 1.383(14) .
C4_15 C5_15 1.408(14) .
C9_15 C8_15 1.364(15) .
C9_15 H9_15 0.9500 .
C8_15 C7_15 1.432(17) .
C8_15 H8_15 0.9500 .
C7_15 C6_15 1.346(16) .
C6_15 C5_15 1.374(14) .
C6_15 H6_15 0.9500 .
C5_15 H5_15 0.9500 .
CA_15 HA1_15 0.9900 .
CA_15 HA2_15 0.9900 .
CB_15 CG_15 1.519(18) .
CB_15 HB1_15 0.9900 .
CB_15 HB2_15 0.9900 .
CD_15 CG_15 1.514(19) .
CD_15 HD1_15 0.9800 .
CD_15 HD2_15 0.9800 .
CD_15 HD3_15 0.9800 .
CG_15 HG_15 1.0000 .
O_16 C_16 1.251(19) .
N_16 CA_16 1.438(18) .
N_16 H0_16 0.8800 .
C_16 N_17 1.332(18) .
C_16 CA_16 1.53(2) .
CA_16 CB_16 1.53(2) .
CA_16 HA_16 1.0000 .
CB_16 HB1_16 0.9800 .
CB_16 HB2_16 0.9800 .
CB_16 HB3_16 0.9800 .
N_17 H0A_17 0.8800 .
N_17 H0B_17 0.8800 .
C12_21^a O11_21^a 1.42(3) .
C12_21^a C13_21^a 1.51(3) .
C12_21^a H12A_21^a 0.9900 .
C12_21^a H12B_21^a 0.9900 .
C13_21^a C14_21^a 1.52(3) .
C13_21^a H13A_21^a 0.9900 .
C13_21^a H13B_21^a 0.9900 .
C14_21^a C15_21^a 1.48(3) .
C14_21^a H14A_21^a 0.9900 .
C14_21^a H14B_21^a 0.9900 .
C15_21^a O11_21^a 1.41(3) .
C15_21^a H15A_21^a 0.9900 .
C15_21^a H15B_21^a 0.9900 .
C12_22^a O11_22^a 1.44(3) .
C12_22^a C13_22^a 1.50(3) .
C12_22^a H12A_22^a 0.9900 .
C12_22^a H12B_22^a 0.9900 .
C13_22^a C14_22^a 1.50(3) .
C13_22^a H13A_22^a 0.9900 .
C13_22^a H13B_22^a 0.9900 .
C14_22^a C15_22^a 1.47(3) .
C14_22^a H14A_22^a 0.9900 .
C14_22^a H14B_22^a 0.9900 .
C15_22^a O11_22^a 1.42(3) .
C15_22^a H15A_22^a 0.9900 .
C15_22^a H15B_22^a 0.9900 .
O11_24^b C15_24^b 1.43(3) .
O11_24^b C12_24^b 1.44(3) .
C12_24^b C13_24^b 1.51(3) .
C12_24^b H12A_24^b 0.9900 .
C12_24^b H12B_24^b 0.9900 .
C13_24^b C14_24^b 1.52(3) .
C13_24^b H13A_24^b 0.9900 .
C13_24^b H13B_24^b 0.9900 .
C14_24^b C15_24^b 1.47(3) .
C14_24^b H14A_24^b 0.9900 .
C14_24^b H14B_24^b 0.9900 .
C15_24^b H15A_24^b 0.9900 .
C15_24^b H15B_24^b 0.9900 .
C12_25^a O11_25^a 1.43(3) .
C12_25^a C13_25^a 1.49(3) .
C12_25^a H12A_25^a 0.9900 .
C12_25^a H12B_25^a 0.9900 .
C13_25^a C14_25^a 1.53(3) .
C13_25^a H13A_25^a 0.9900 .
C13_25^a H13B_25^a 0.9900 .
C14_25^a C15_25^a 1.48(3) .
C14_25^a H14A_25^a 0.9900 .
C14_25^a H14B_25^a 0.9900 .
C15_25^a O11_25^a 1.44(3) .
C15_25^a H15A_25^a 0.9900 .
C15_25^a H15B_25^a 0.9900 .
O11_26^b C12_26^b 1.43(3) .
O11_26^b C15_26^b 1.44(3) .
C12_26^b C13_26^b 1.51(3) .
C12_26^b H12A_26^b 0.9900 .
C12_26^b H12B_26^b 0.9900 .
C13_26^b C14_26^b 1.51(3) .
C13_26^b H13C_26^b 0.9900 .
C13_26^b H13D_26^b 0.9900 .
C14_26^b C15_26^b 1.47(3) .
C14_26^b H14C_26^b 0.9900 .
C14_26^b H14D_26^b 0.9900 .
C15_26^b H15C_26^b 0.9900 .
C15_26^b H15D_26^b 0.9900 .
O11_27^b C15_27^b 1.42(3) .
O11_27^b C12_27^b 1.43(3) .
C12_27^b C13_27^b 1.51(3) .
C12_27^b H12A_27^b 0.9900 .
C12_27^b H12B_27^b 0.9900 .
C13_27^b C14_27^b 1.50(3) .
C13_27^b H13A_27^b 0.9900 .
C13_27^b H13B_27^b 0.9900 .
C14_27^b C15_27^b 1.47(3) .
C14_27^b H14A_27^b 0.9900 .
C14_27^b H14B_27^b 0.9900 .
C15_27^b H15A_27^b 0.9900 .
C15_27^b H15B_27^b 0.9900 .
C12_29^b O11_29^b 1.44(3) .
C12_29^b C13_29^b 1.47(3) .
C12_29^b H12A_29^b 0.9900 .
C12_29^b H12B_29^b 0.9900 .
C13_29^b C14_29^b 1.52(3) .
C13_29^b H13A_29^b 0.9900 .
C13_29^b H13B_29^b 0.9900 .
C14_29^b C15_29^b 1.47(3) .
C14_29^b H14A_29^b 0.9900 .
C14_29^b H14B_29^b 0.9900 .
C15_29^b O11_29^b 1.45(3) .
C15_29^b H15A_29^b 0.9900 .
C15_29^b H15B_29^b 0.9900 .
C12_31^a O11_31^a 1.45(3) .
C12_31^a C13_31^a 1.50(3) .
C12_31^a H12A_31^a 0.9900 .
C12_31^a H12B_31^a 0.9900 .
C13_31^a C14_31^a 1.52(3) .
C13_31^a H13A_31^a 0.9900 .
C13_31^a H13B_31^a 0.9900 .
C14_31^a C15_31^a 1.47(3) .
C14_31^a H14A_31^a 0.9900 .
C14_31^a H14B_31^a 0.9900 .
C15_31^a O11_31^a 1.40(3) .
C15_31^a H15A_31^a 0.9900 .
C15_31^a H15B_31^a 0.9900 .
C12_34^a O11_34^a 1.44(3) .
C12_34^a C13_34^a 1.50(3) .
C12_34^a H12A_34^a 0.9900 .
C12_34^a H12B_34^a 0.9900 .
C13_34^a C14_34^a 1.53(3) .
C13_34^a H13A_34^a 0.9900 .
C13_34^a H13B_34^a 0.9900 .
C14_34^a C15_34^a 1.47(3) .
C14_34^a H14A_34^a 0.9900 .
C14_34^a H14B_34^a 0.9900 .
C15_34^a O11_34^a 1.43(3) .
C15_34^a H15A_34^a 0.9900 .
C15_34^a H15B_34^a 0.9900 .
C12_35^b O11_35^b 1.45(3) .
C12_35^b C13_35^b 1.51(3) .
C12_35^b H14A_35^b 0.9900 .
C12_35^b H14B_35^b 0.9900 .
C13_35^b C14_35^b 1.53(3) .
C13_35^b H13A_35^b 0.9900 .
C13_35^b H13B_35^b 0.9900 .
C14_35^b C15_35^b 1.43(3) .
C14_35^b H12A_35^b 0.9900 .
C14_35^b H12B_35^b 0.9900 .
C15_35^b O11_35^b 1.42(3) .
C15_35^b H15A_35^b 0.9900 .
C15_35^b H15B_35^b 0.9900 .
N1_41^a C2_41^a 1.153(14) .
C2_41^a C3_41^a 1.452(8) .
C3_41^a H3A_41^a 0.9799 .
C3_41^a H3B_41^a 0.9799 .
C3_41^a H3C_41^a 0.9799 .
N1_42^a C2_42^a 1.174(13) .
C2_42^a C3_42^a 1.457(8) .
C3_42^a H3A_42^a 0.9800 .
C3_42^a H3B_42^a 0.9800 .
C3_42^a H3C_42^a 0.9799 .
N1_43^b C2_43^b 1.157(13) .
C2_43^b C3_43^b 1.452(8) .
C3_43^b H3A_43^b 0.9800 .
C3_43^b H3B_43^b 0.9800 .
C3_43^b H3C_43^b 0.9800 .
N1_44^b C2_44^b 1.155(12) .
C2_44^b C3_44^b 1.454(8) .
C3_44^b H3A_44^b 0.9800 .
C3_44^b H3B_44^b 0.9799 .
C3_44^b H3C_44^b 0.9800 .
N1_45^a C2_45^a 1.155(13) .
C2_45^a C3_45^a 1.453(8) .
C3_45^a H3A_45^a 0.9800 .
C3_45^a H3B_45^a 0.9801 .
C3_45^a H3C_45^a 0.9801 .
N1_46^b C2_46^b 1.153(13) .
C2_46^b C3_46^b 1.452(8) .
C3_46^b H3A_46^b 0.9800 .
C3_46^b H3B_46^b 0.9799 .
C3_46^b H3C_46^b 0.9799 .
N1_47 C2_47^a 1.157(13) .
C2_47^a C3_47^a 1.452(8) .
C3_47^a H3A_47^a 0.9799 .
C3_47^a H3B_47^a 0.9799 .
C3_47^a H3C_47^a 0.9799 .
N1_48^b C2_48^b 1.156(13) .
N1_48^b N1_48^b_$5 1.60(12) 2_758
C2_48^b C3_48^b 1.453(8) .
C3_48^b H3A_48^b 0.9800 .
C3_48^b H3B_48^b 0.9801 .
C3_48^b H3C_48^b 0.9798 .
C2_49 N1_49^b 1.159(12) .
C2_49 C3_49^b 1.450(8) .
C3_49^b H3A_49^b 0.9800 .
C3_49^b H3B_49^b 0.9799 .
C3_49^b H3C_49^b 0.9799 .
N1_50^c C2_50^c 1.158(14) .
C2_50^c C3_50^c 1.455(8) .
C3_50^c H3A_50^c 0.9799 .
C3_50^c H3B_50^c 0.9800 .
C3_50^c H3C_50^c 0.9800 .

loop_
_geom_torsion_atom_site_label_1
_geom_torsion_atom_site_label_2
_geom_torsion_atom_site_label_3
_geom_torsion_atom_site_label_4
_geom_torsion
_geom_torsion_site_symmetry_1
_geom_torsion_site_symmetry_4
O_1 C_1 N_2 CA_2 10(3) . .
CA_1 C_1 N_2 CA_2 176(2) . .
C_1 N_2 CA_2 C_2 -68(2) . .
C_1 N_2 CA_2 CB_2 169(2) . .
O_2 C_2 CA_2 N_2 156.5(15) . .
N_3 C_2 CA_2 N_2 -27(2) . .
O_2 C_2 CA_2 CB_2 -80(2) . .
N_3 C_2 CA_2 CB_2 97(2) . .
O_2 C_2 N_3 CG_3^a -10(3) . .
CA_2 C_2 N_3 CG_3^a 173(2) . .
O_2 C_2 N_3 CG_3^b 17(3) . .
CA_2 C_2 N_3 CG_3^b -159(2) . .
O_3^a C_3^a CA_3^a NT_3^a -176(6) . .
N_4 C_3^a CA_3^a NT_3^a 5(8) . .
C_3^a CA_3^a NT_3^a CB_3^a -131(5) . .
C_3^a CA_3^a NT_3^a S1_3^a 95(5) . .
CA_3^a NT_3^a S1_3^a O2_3^a -179(3) . .
CB_3^a NT_3^a S1_3^a O2_3^a 50(3) . .
CA_3^a NT_3^a S1_3^a O3_3^a -51(3) . .
CB_3^a NT_3^a S1_3^a O3_3^a 177(3) . .
CA_3^a NT_3^a S1_3^a C4_3^a 65(3) . .
CB_3^a NT_3^a S1_3^a C4_3^a -66(3) . .
O2_3^a S1_3^a C4_3^a C5_3^a -25(3) . .
O3_3^a S1_3^a C4_3^a C5_3^a -156(3) . .
NT_3^a S1_3^a C4_3^a C5_3^a 89(2) . .
O2_3^a S1_3^a C4_3^a C9_3^a 148(3) . .
O3_3^a S1_3^a C4_3^a C9_3^a 17(3) . .
NT_3^a S1_3^a C4_3^a C9_3^a -99(2) . .
C5_3^a C4_3^a C9_3^a C8_3^a 0.3(10) . .
S1_3^a C4_3^a C9_3^a C8_3^a -173(2) . .
C4_3^a C9_3^a C8_3^a C7_3^a -0.2(13) . .
C9_3^a C8_3^a C7_3^a C6_3^a -0.1(13) . .
C9_3^a C8_3^a C7_3^a Cl10_3^a 178(3) . .
C8_3^a C7_3^a C6_3^a C5_3^a 0.2(10) . .
Cl10_3^a C7_3^a C6_3^a C5_3^a -178(3) . .
C9_3^a C4_3^a C5_3^a C6_3^a -0.2(4) . .
S1_3^a C4_3^a C5_3^a C6_3^a 172(2) . .
C7_3^a C6_3^a C5_3^a C4_3^a -0.1(4) . .
CA_3^a NT_3^a CB_3^a CG_3^a 78(4) . .
S1_3^a NT_3^a CB_3^a CG_3^a -149(3) . .
C_2 N_3 CG_3^a CB_3^a -121(3) . .
C_2 N_3 CG_3^a CD_3^a 118(4) . .
NT_3^a CB_3^a CG_3^a N_3 64(4) . .
NT_3^a CB_3^a CG_3^a CD_3^a -171(4) . .
O2_3^b S1_3^b NT_3^b CA_3^b -171(2) . .
O3_3^b S1_3^b NT_3^b CA_3^b -38(3) . .
C4_3^b S1_3^b NT_3^b CA_3^b 76(2) . .
O2_3^b S1_3^b NT_3^b CB_3^b 53(3) . .
O3_3^b S1_3^b NT_3^b CB_3^b -173(2) . .
C4_3^b S1_3^b NT_3^b CB_3^b -59(3) . .
CB_3^b NT_3^b CA_3^b C_3^b -144(4) . .
S1_3^b NT_3^b CA_3^b C_3^b 81(4) . .
O_3^b C_3^b CA_3^b NT_3^b -167(4) . .
N_4 C_3^b CA_3^b NT_3^b 9(7) . .
O2_3^b S1_3^b C4_3^b C5_3^b -21(3) . .
O3_3^b S1_3^b C4_3^b C5_3^b -160(2) . .
NT_3^b S1_3^b C4_3^b C5_3^b 86(2) . .
O2_3^b S1_3^b C4_3^b C9_3^b 163(3) . .
O3_3^b S1_3^b C4_3^b C9_3^b 25(3) . .
NT_3^b S1_3^b C4_3^b C9_3^b -89(2) . .
C9_3^b C4_3^b C5_3^b C6_3^b 0.0(5) . .
S1_3^b C4_3^b C5_3^b C6_3^b -175(2) . .
C4_3^b C5_3^b C6_3^b C7_3^b 0.0(4) . .
C5_3^b C6_3^b C7_3^b C8_3^b 0.1(10) . .
C5_3^b C6_3^b C7_3^b Cl10_3^b -177(3) . .
C6_3^b C7_3^b C8_3^b C9_3^b -0.2(14) . .
Cl10_3^b C7_3^b C8_3^b C9_3^b 177(3) . .
C7_3^b C8_3^b C9_3^b C4_3^b 0.2(13) . .
C5_3^b C4_3^b C9_3^b C8_3^b -0.1(10) . .
S1_3^b C4_3^b C9_3^b C8_3^b 175(2) . .
CA_3^b NT_3^b CB_3^b CG_3^b 74(4) . .
S1_3^b NT_3^b CB_3^b CG_3^b -149(3) . .
C_2 N_3 CG_3^b CD_3^b 105(4) . .
C_2 N_3 CG_3^b CB_3^b -133(3) . .
NT_3^b CB_3^b CG_3^b N_3 56(4) . .
NT_3^b CB_3^b CG_3^b CD_3^b 178(4) . .
O_3^a C_3^a N_4 CA_4 14(8) . .
CA_3^a C_3^a N_4 CA_4 -167(4) . .
O_3^b C_3^b N_4 CA_4 -11(6) . .
CA_3^b C_3^b N_4 CA_4 173(4) . .
C_3^a N_4 CA_4 CB_4 152(4) . .
C_3^b N_4 CA_4 CB_4 178(3) . .
C_3^a N_4 CA_4 C_4 -83(4) . .
C_3^b N_4 CA_4 C_4 -57(3) . .
O_4 C_4 CA_4 N_4 150.4(14) . .
N_5 C_4 CA_4 N_4 -31.1(18) . .
O_4 C_4 CA_4 CB_4 -81.9(17) . .
N_5 C_4 CA_4 CB_4 96.6(16) . .
O_4 C_4 N_5 CG_5 -5(2) . .
CA_4 C_4 N_5 CG_5 176.3(13) . .
CA_5 NT_5 S1_5^a O2_5^a -164.0(17) . .
CB_5 NT_5 S1_5^a O2_5^a 50(2) . .
CA_5 NT_5 S1_5^a O3_5^a -32(2) . .
CB_5 NT_5 S1_5^a O3_5^a -177.6(18) . .
CA_5 NT_5 S1_5^a C4_5^a 81.2(16) . .
CB_5 NT_5 S1_5^a C4_5^a -64.7(18) . .
O2_5^a S1_5^a C4_5^a C9_5^a 155(2) . .
O3_5^a S1_5^a C4_5^a C9_5^a 24(3) . .
NT_5 S1_5^a C4_5^a C9_5^a -88(2) . .
O2_5^a S1_5^a C4_5^a C5_5^a -28(3) . .
O3_5^a S1_5^a C4_5^a C5_5^a -159(3) . .
NT_5 S1_5^a C4_5^a C5_5^a 88(2) . .
C9_5^a C4_5^a C5_5^a C6_5^a 0.0(4) . .
S1_5^a C4_5^a C5_5^a C6_5^a -177(2) . .
C4_5^a C5_5^a C6_5^a C7_5^a -0.1(4) . .
C5_5^a C6_5^a C7_5^a C8_5^a 0.1(10) . .
C5_5^a C6_5^a C7_5^a Cl10_5^a -176(2) . .
C6_5^a C7_5^a C8_5^a C9_5^a -0.1(13) . .
Cl10_5^a C7_5^a C8_5^a C9_5^a 176(3) . .
C7_5^a C8_5^a C9_5^a C4_5^a 0.1(13) . .
C5_5^a C4_5^a C9_5^a C8_5^a 0.0(10) . .
S1_5^a C4_5^a C9_5^a C8_5^a 177(2) . .
CA_5 NT_5 S1_5^b O2_5^b 177.3(17) . .
CB_5 NT_5 S1_5^b O2_5^b 46(2) . .
CA_5 NT_5 S1_5^b O3_5^b -52(2) . .
CB_5 NT_5 S1_5^b O3_5^b 176.8(18) . .
CA_5 NT_5 S1_5^b C4_5^b 61.6(16) . .
CB_5 NT_5 S1_5^b C4_5^b -69.7(17) . .
O2_5^b S1_5^b C4_5^b C9_5^b 154(2) . .
O3_5^b S1_5^b C4_5^b C9_5^b 21(3) . .
NT_5 S1_5^b C4_5^b C9_5^b -92(2) . .
O2_5^b S1_5^b C4_5^b C5_5^b -28(3) . .
O3_5^b S1_5^b C4_5^b C5_5^b -161(3) . .
NT_5 S1_5^b C4_5^b C5_5^b 87(2) . .
C9_5^b C4_5^b C5_5^b C6_5^b 0.0(4) . .
S1_5^b C4_5^b C5_5^b C6_5^b -178(2) . .
C4_5^b C5_5^b C6_5^b C7_5^b 0.0(4) . .
C5_5^b C6_5^b C7_5^b C8_5^b 0.1(10) . .
C5_5^b C6_5^b C7_5^b Cl10_5^b -179(2) . .
C6_5^b C7_5^b C8_5^b C9_5^b -0.1(13) . .
Cl10_5^b C7_5^b C8_5^b C9_5^b 179(2) . .
C7_5^b C8_5^b C9_5^b C4_5^b 0.1(13) . .
C5_5^b C4_5^b C9_5^b C8_5^b -0.1(10) . .
S1_5^b C4_5^b C9_5^b C8_5^b 178(2) . .
CB_5 NT_5 CA_5 C_5 -131.2(17) . .
S1_5^a NT_5 CA_5 C_5 80.9(19) . .
S1_5^b NT_5 CA_5 C_5 97.4(18) . .
O_5 C_5 CA_5 NT_5 -174.9(14) . .
N_6 C_5 CA_5 NT_5 4(3) . .
CA_5 NT_5 CB_5 CG_5 72.8(19) . .
S1_5^a NT_5 CB_5 CG_5 -140.1(16) . .
S1_5^b NT_5 CB_5 CG_5 -156.4(15) . .
C_4 N_5 CG_5 CB_5 -122.9(15) . .
C_4 N_5 CG_5 CD_5 118.9(17) . .
NT_5 CB_5 CG_5 N_5 68.7(17) . .
NT_5 CB_5 CG_5 CD_5 -171.4(17) . .
O_5 C_5 N_6 CA_6 2(3) . .
CA_5 C_5 N_6 CA_6 -176.9(16) . .
C_5 N_6 CA_6 CB_6 169.3(19) . .
C_5 N_6 CA_6 C_6 -67(2) . .
O_6 C_6 CA_6 N_6 152.7(17) . .
N_7 C_6 CA_6 N_6 -33(2) . .
O_6 C_6 CA_6 CB_6 -85(2) . .
N_7 C_6 CA_6 CB_6 89(2) . .
O_6 C_6 N_7 CG_7 -7(3) . .
CA_6 C_6 N_7 CG_7 178.9(15) . .
O2_7 S1_7 NT_7 CA_7 -167.6(12) . .
O3_7 S1_7 NT_7 CA_7 -37.7(14) . .
C4_7 S1_7 NT_7 CA_7 76.5(14) . .
O2_7 S1_7 NT_7 CB_7 48.9(14) . .
O3_7 S1_7 NT_7 CB_7 178.7(12) . .
C4_7 S1_7 NT_7 CB_7 -67.0(15) . .
CB_7 NT_7 CA_7 C_7 -129.4(17) . .
S1_7 NT_7 CA_7 C_7 86.8(18) . .
O_7 C_7 CA_7 NT_7 -177.7(16) . .
N_8 C_7 CA_7 NT_7 4(3) . .
CA_7 NT_7 CB_7 CG_7 71.7(19) . .
S1_7 NT_7 CB_7 CG_7 -144.3(13) . .
N6_7^b C5_7 C4_7 S1_7 76(5) . .
N6_7^a C5_7 C4_7 S1_7 65(4) . .
O2_7 S1_7 C4_7 C5_7 58.9(19) . .
O3_7 S1_7 C4_7 C5_7 -71.7(18) . .
NT_7 S1_7 C4_7 C5_7 174.3(16) . .
NT_7 CB_7 CG_7 N_7 67.2(17) . .
NT_7 CB_7 CG_7 CD_7 -169.2(14) . .
C_6 N_7 CG_7 CB_7 -121.9(18) . .
C_6 N_7 CG_7 CD_7 113.9(19) . .
C4_7 C5_7 N6_7^a C7_7^a -129(5) . .
C5_7 N6_7^a C7_7^a O8_7^a 1(7) . .
C5_7 N6_7^a C7_7^a C9_7^a -177(6) . .
O8_7^a C7_7^a C9_7^a C11_7^a 153(4) . .
N6_7^a C7_7^a C9_7^a C11_7^a -29(4) . .
O8_7^a C7_7^a C9_7^a C10_7^a -28(4) . .
N6_7^a C7_7^a C9_7^a C10_7^a 150(4) . .
C11_7^a C9_7^a C10_7^a C10_7^a -0.1(19) . 2_656
C7_7^a C9_7^a C10_7^a C10_7^a -179(3) . 2_656
C10_7^a C9_7^a C11_7^a C11_7^a -1.3(19) . 2_656
C7_7^a C9_7^a C11_7^a C11_7^a 178(3) . 2_656
C4_7 C5_7 N6_7^b C7_7^b -154(6) . .
C5_7 N6_7^b C7_7^b O8_7^b -18(8) . .
C5_7 N6_7^b C7_7^b C9_7^b 161(7) . .
O8_7^b C7_7^b C9_7^b C11_7^b -176(4) . .
N6_7^b C7_7^b C9_7^b C11_7^b 5(4) . .
O8_7^b C7_7^b C9_7^b C10_7^b 3(4) . .
N6_7^b C7_7^b C9_7^b C10_7^b -176(4) . .
C11_7^b C9_7^b C10_7^b C10_7^b 0(2) . 2_656
C7_7^b C9_7^b C10_7^b C10_7^b -179(3) . 2_656
C11_7^b C9_7^b C10_7^b C10_7^b 0(2) . 2_656
C7_7^b C9_7^b C10_7^b C10_7^b -179(3) . 2_656
C11_7^b C9_7^b C10_7^b C10_7^b 0(2) . 2_656
C7_7^b C9_7^b C10_7^b C10_7^b -179(3) . 2_656
C11_7^b C9_7^b C10_7^b C10_7^b 0(2) . 2_656
C7_7^b C9_7^b C10_7^b C10_7^b -179(3) . 2_656
C10_7^b C9_7^b C11_7^b C11_7^b -1(2) . 2_656
C7_7^b C9_7^b C11_7^b C11_7^b 178(3) . 2_656
C10_7^b C9_7^b C11_7^b C11_7^b -1(2) . 2_656
C7_7^b C9_7^b C11_7^b C11_7^b 178(3) . 2_656
C10_7^b C9_7^b C11_7^b C11_7^b -1(2) . 2_656
C7_7^b C9_7^b C11_7^b C11_7^b 178(3) . 2_656
O_7 C_7 N_8 CA_8 8(3) . .
CA_7 C_7 N_8 CA_8 -173.5(17) . .
C_7 N_8 CA_8 CB_8 162(2) . .
C_7 N_8 CA_8 C_8 -73(2) . .
O_8 C_8 CA_8 N_8 153.1(16) . .
N_9 C_8 CA_8 N_8 -26(2) . .
O_8 C_8 CA_8 CB_8 -82(2) . .
N_9 C_8 CA_8 CB_8 99(2) . .
O_8 C_8 N_9 CG_9 -1(3) . .
CA_8 C_8 N_9 CG_9 177.2(15) . .
O2_9 S1_9 NT_9 CA_9 -173.8(10) . .
O3_9 S1_9 NT_9 CA_9 -44.6(12) . .
C4_9^a S1_9 NT_9 CA_9 73.4(11) . .
C4_9^b S1_9 NT_9 CA_9 61.1(12) . .
O2_9 S1_9 NT_9 CB_9 51.2(13) . .
O3_9 S1_9 NT_9 CB_9 -179.6(12) . .
C4_9^a S1_9 NT_9 CB_9 -61.5(12) . .
C4_9^b S1_9 NT_9 CB_9 -73.9(13) . .
O2_9 S1_9 C4_9^a C9_9^a 161.0(16) . .
O3_9 S1_9 C4_9^a C9_9^a 27.6(19) . .
NT_9 S1_9 C4_9^a C9_9^a -85.3(18) . .
O2_9 S1_9 C4_9^a C5_9^a -27.0(18) . .
O3_9 S1_9 C4_9^a C5_9^a -160.4(15) . .
NT_9 S1_9 C4_9^a C5_9^a 86.7(16) . .
C9_9^a C4_9^a C5_9^a C6_9^a 0.1(4) . .
S1_9 C4_9^a C5_9^a C6_9^a -172.2(16) . .
C4_9^a C5_9^a C6_9^a C7_9^a 0.4(4) . .
C5_9^a C6_9^a C7_9^a C8_9^a -1.0(9) . .
C5_9^a C6_9^a C7_9^a Cl10_9^a 176.3(15) . .
C6_9^a C7_9^a C8_9^a C9_9^a 1.2(12) . .
Cl10_9^a C7_9^a C8_9^a C9_9^a -176.0(17) . .
C5_9^a C4_9^a C9_9^a C8_9^a 0.2(9) . .
S1_9 C4_9^a C9_9^a C8_9^a 172.1(18) . .
C7_9^a C8_9^a C9_9^a C4_9^a -0.8(12) . .
O2_9 S1_9 C4_9^b C5_9^b -48(2) . .
O3_9 S1_9 C4_9^b C5_9^b -173.3(18) . .
NT_9 S1_9 C4_9^b C5_9^b 75.8(19) . .
O2_9 S1_9 C4_9^b C9_9^b 130.2(16) . .
O3_9 S1_9 C4_9^b C9_9^b 4.8(17) . .
NT_9 S1_9 C4_9^b C9_9^b -106.0(16) . .
C9_9^b C4_9^b C5_9^b C6_9^b 0.0(4) . .
S1_9 C4_9^b C5_9^b C6_9^b 178.0(18) . .
C4_9^b C5_9^b C6_9^b C7_9^b -0.2(4) . .
C5_9^b C6_9^b C7_9^b C8_9^b 0.6(9) . .
C5_9^b C6_9^b C7_9^b Cl10_9^b -177.9(16) . .
C6_9^b C7_9^b C8_9^b C9_9^b -0.7(12) . .
Cl10_9^b C7_9^b C8_9^b C9_9^b 177.9(17) . .
C7_9^b C8_9^b C9_9^b C4_9^b 0.5(12) . .
C5_9^b C4_9^b C9_9^b C8_9^b -0.1(9) . .
S1_9 C4_9^b C9_9^b C8_9^b -178.3(18) . .
O_9 C_9 CA_9 NT_9 -180.0(14) . .
N_10 C_9 CA_9 NT_9 2(2) . .
CB_9 NT_9 CA_9 C_9 -125.9(16) . .
S1_9 NT_9 CA_9 C_9 97.0(16) . .
CA_9 NT_9 CB_9 CG_9 77.7(17) . .
S1_9 NT_9 CB_9 CG_9 -146.6(12) . .
C_8 N_9 CG_9 CB_9 -129.4(18) . .
C_8 N_9 CG_9 CD_9 108(2) . .
NT_9 CB_9 CG_9 N_9 62.8(18) . .
NT_9 CB_9 CG_9 CD_9 -173.9(15) . .
O_9 C_9 N_10 CA_10 6(2) . .
CA_9 C_9 N_10 CA_10 -175.9(14) . .
C_9 N_10 CA_10 CB_10 168.8(14) . .
C_9 N_10 CA_10 C_10 -68.8(16) . .
O_10 C_10 CA_10 N_10 154.1(12) . .
N_11 C_10 CA_10 N_10 -27.9(17) . .
O_10 C_10 CA_10 CB_10 -83.6(16) . .
N_11 C_10 CA_10 CB_10 94.4(15) . .
O_10 C_10 N_11 CG_11 -2(2) . .
CA_10 C_10 N_11 CG_11 179.8(12) . .
O3_11 S1_11 NT_11 CB_11 177.9(11) . .
O2_11 S1_11 NT_11 CB_11 48.9(13) . .
C4_11^b S1_11 NT_11 CB_11 -66.3(13) . .
C4_11^a S1_11 NT_11 CB_11 -63.7(13) . .
O3_11 S1_11 NT_11 CA_11 -38.4(13) . .
O2_11 S1_11 NT_11 CA_11 -167.4(11) . .
C4_11^b S1_11 NT_11 CA_11 77.4(12) . .
C4_11^a S1_11 NT_11 CA_11 80.0(12) . .
O3_11 S1_11 C4_11^a C9_11^a 89.9(16) . .
O2_11 S1_11 C4_11^a C9_11^a -142.4(15) . .
NT_11 S1_11 C4_11^a C9_11^a -27.3(16) . .
O3_11 S1_11 C4_11^a C5_11^a -92.4(14) . .
O2_11 S1_11 C4_11^a C5_11^a 35.3(15) . .
NT_11 S1_11 C4_11^a C5_11^a 150.4(13) . .
C9_11^a C4_11^a C5_11^a C6_11^a 0.0(5) . .
S1_11 C4_11^a C5_11^a C6_11^a -177.8(14) . .
C4_11^a C5_11^a C6_11^a C7_11^a -0.1(4) . .
C5_11^a C6_11^a C7_11^a C8_11^a 0.2(10) . .
C5_11^a C6_11^a C7_11^a Cl10_11^a -178(2) . .
C6_11^a C7_11^a C8_11^a C9_11^a -0.2(13) . .
Cl10_11^a C7_11^a C8_11^a C9_11^a 178(2) . .
C5_11^a C4_11^a C9_11^a C8_11^a 0.0(10) . .
S1_11 C4_11^a C9_11^a C8_11^a 177.6(16) . .
C7_11^a C8_11^a C9_11^a C4_11^a 0.1(13) . .
O3_11 S1_11 C4_11^b C5_11^b -171.7(15) . .
O2_11 S1_11 C4_11^b C5_11^b -39.7(18) . .
NT_11 S1_11 C4_11^b C5_11^b 74.6(16) . .
O3_11 S1_11 C4_11^b C9_11^b 12.6(17) . .
O2_11 S1_11 C4_11^b C9_11^b 144.5(15) . .
NT_11 S1_11 C4_11^b C9_11^b -101.2(15) . .
C9_11^b C4_11^b C5_11^b C6_11^b -0.1(4) . .
S1_11 C4_11^b C5_11^b C6_11^b -175.8(17) . .
C4_11^b C5_11^b C6_11^b C7_11^b 0.1(4) . .
C5_11^b C6_11^b C7_11^b C8_11^b -0.3(10) . .
C5_11^b C6_11^b C7_11^b Cl10_11^b 178(2) . .
C6_11^b C7_11^b C8_11^b C9_11^b 0.5(13) . .
Cl10_11^b C7_11^b C8_11^b C9_11^b -177(2) . .
C7_11^b C8_11^b C9_11^b C4_11^b -0.5(13) . .
C5_11^b C4_11^b C9_11^b C8_11^b 0.3(10) . .
S1_11 C4_11^b C9_11^b C8_11^b 176.3(17) . .
CB_11 NT_11 CA_11 C_11 -123.3(16) . .
S1_11 NT_11 CA_11 C_11 93.0(16) . .
O_11 C_11 CA_11 NT_11 179.0(14) . .
N_12 C_11 CA_11 NT_11 -2(2) . .
CA_11 NT_11 CB_11 CG_11 76.0(16) . .
S1_11 NT_11 CB_11 CG_11 -141.0(11) . .
C_10 N_11 CG_11 CB_11 -131.1(14) . .
C_10 N_11 CG_11 CD_11 104.8(18) . .
NT_11 CB_11 CG_11 N_11 67.9(15) . .
NT_11 CB_11 CG_11 CD_11 -168.9(14) . .
O_11 C_11 N_12 CA_12 6(2) . .
CA_11 C_11 N_12 CA_12 -172.2(14) . .
C_11 N_12 CA_12 C_12 -74.1(16) . .
C_11 N_12 CA_12 CB_12 160.6(14) . .
O_12 C_12 CA_12 N_12 155.3(12) . .
N_13 C_12 CA_12 N_12 -25.8(17) . .
O_12 C_12 CA_12 CB_12 -79.4(16) . .
N_13 C_12 CA_12 CB_12 99.6(15) . .
O_12 C_12 N_13 CG_13 -5(2) . .
CA_12 C_12 N_13 CG_13 175.9(11) . .
O2_13 S1_13 NT_13 CA_13 -170.3(10) . .
O3_13 S1_13 NT_13 CA_13 -40.5(12) . .
C4_13 S1_13 NT_13 CA_13 74.2(11) . .
O2_13 S1_13 NT_13 CB_13 53.4(12) . .
O3_13 S1_13 NT_13 CB_13 -176.7(10) . .
C4_13 S1_13 NT_13 CB_13 -62.0(11) . .
O2_13 S1_13 C4_13 C9_13 153.9(10) . .
O3_13 S1_13 C4_13 C9_13 23.1(12) . .
NT_13 S1_13 C4_13 C9_13 -91.3(10) . .
O2_13 S1_13 C4_13 C5_13 -27.5(11) . .
O3_13 S1_13 C4_13 C5_13 -158.4(9) . .
NT_13 S1_13 C4_13 C5_13 87.3(10) . .
C5_13 C4_13 C9_13 C8_13 -0.2(9) . .
S1_13 C4_13 C9_13 C8_13 178.3(12) . .
C4_13 C9_13 C8_13 C7_13 -0.2(12) . .
C9_13 C8_13 C7_13 C6_13 0.6(12) . .
C9_13 C8_13 C7_13 Cl10_13 -175.0(14) . .
C8_13 C7_13 C6_13 C5_13 -0.7(9) . .
Cl10_13 C7_13 C6_13 C5_13 174.9(14) . .
C7_13 C6_13 C5_13 C4_13 0.3(4) . .
C9_13 C4_13 C5_13 C6_13 0.1(4) . .
S1_13 C4_13 C5_13 C6_13 -178.4(11) . .
CB_13 NT_13 CA_13 C_13 -131.1(15) . .
S1_13 NT_13 CA_13 C_13 91.1(16) . .
O_13 C_13 CA_13 NT_13 -177.8(14) . .
N_14 C_13 CA_13 NT_13 3(2) . .
CA_13 NT_13 CB_13 CG_13 77.9(15) . .
S1_13 NT_13 CB_13 CG_13 -144.4(10) . .
C_12 N_13 CG_13 CD_13 112.6(15) . .
C_12 N_13 CG_13 CB_13 -125.3(14) . .
NT_13 CB_13 CG_13 N_13 64.1(14) . .
NT_13 CB_13 CG_13 CD_13 -172.4(12) . .
O_13 C_13 N_14 CA_14 4(3) . .
CA_13 C_13 N_14 CA_14 -176.5(15) . .
C_13 N_14 CA_14 CB_14 164.8(17) . .
C_13 N_14 CA_14 C_14 -70(2) . .
O_14 C_14 CA_14 N_14 149.0(17) . .
N_15 C_14 CA_14 N_14 -30(2) . .
O_14 C_14 CA_14 CB_14 -86(2) . .
N_15 C_14 CA_14 CB_14 95.1(19) . .
O_14 C_14 N_15 CG_15 -1(3) . .
CA_14 C_14 N_15 CG_15 178.2(15) . .
O3_15 S1_15 NT_15 CB_15 -178.3(12) . .
O2_15 S1_15 NT_15 CB_15 50.9(13) . .
C4_15 S1_15 NT_15 CB_15 -63.9(12) . .
O3_15 S1_15 NT_15 CA_15 -42.4(13) . .
O2_15 S1_15 NT_15 CA_15 -173.2(11) . .
C4_15 S1_15 NT_15 CA_15 72.0(11) . .
O3_15 S1_15 C4_15 C9_15 27.7(11) . .
O2_15 S1_15 C4_15 C9_15 159.6(9) . .
NT_15 S1_15 C4_15 C9_15 -85.3(9) . .
O3_15 S1_15 C4_15 C5_15 -154.6(9) . .
O2_15 S1_15 C4_15 C5_15 -22.8(10) . .
NT_15 S1_15 C4_15 C5_15 92.3(9) . .
C5_15 C4_15 C9_15 C8_15 -0.6(10) . .
S1_15 C4_15 C9_15 C8_15 177.1(12) . .
C4_15 C9_15 C8_15 C7_15 0.6(12) . .
C9_15 C8_15 C7_15 C6_15 -0.2(12) . .
C9_15 C8_15 C7_15 Cl10_15 -179.0(14) . .
C8_15 C7_15 C6_15 C5_15 -0.1(9) . .
Cl10_15 C7_15 C6_15 C5_15 178.6(13) . .
C7_15 C6_15 C5_15 C4_15 0.1(4) . .
C9_15 C4_15 C5_15 C6_15 0.2(4) . .
S1_15 C4_15 C5_15 C6_15 -177.5(10) . .
CB_15 NT_15 CA_15 C_15 -130.2(17) . .
S1_15 NT_15 CA_15 C_15 92.6(18) . .
O_15 C_15 CA_15 NT_15 -176.0(17) . .
N_16 C_15 CA_15 NT_15 5(3) . .
CA_15 NT_15 CB_15 CG_15 78.6(17) . .
S1_15 NT_15 CB_15 CG_15 -144.7(11) . .
C_14 N_15 CG_15 CD_15 112.0(19) . .
C_14 N_15 CG_15 CB_15 -122.0(18) . .
NT_15 CB_15 CG_15 N_15 62.4(16) . .
NT_15 CB_15 CG_15 CD_15 -171.0(13) . .
O_15 C_15 N_16 CA_16 9(3) . .
CA_15 C_15 N_16 CA_16 -172.0(19) . .
C_15 N_16 CA_16 CB_16 161(2) . .
C_15 N_16 CA_16 C_16 -78(2) . .
O_16 C_16 CA_16 N_16 154.7(19) . .
N_17 C_16 CA_16 N_16 -33(3) . .
O_16 C_16 CA_16 CB_16 -83(2) . .
N_17 C_16 CA_16 CB_16 89(3) . .
O11_21^a C12_21^a C13_21^a C14_21^a 23(12) . .
C12_21^a C13_21^a C14_21^a C15_21^a -10(13) . .
C13_21^a C14_21^a C15_21^a O11_21^a -6(13) . .
C14_21^a C15_21^a O11_21^a C12_21^a 22(11) . .
C13_21^a C12_21^a O11_21^a C15_21^a -29(11) . .
O11_22^a C12_22^a C13_22^a C14_22^a -7(11) . .
C12_22^a C13_22^a C14_22^a C15_22^a 17(10) . .
C13_22^a C14_22^a C15_22^a O11_22^a -22(11) . .
C14_22^a C15_22^a O11_22^a C12_22^a 18(12) . .
C13_22^a C12_22^a O11_22^a C15_22^a -7(12) . .
C15_24^b O11_24^b C12_24^b C13_24^b -44(10) . .
O11_24^b C12_24^b C13_24^b C14_24^b 38(11) . .
C12_24^b C13_24^b C14_24^b C15_24^b -18(15) . .
C12_24^b O11_24^b C15_24^b C14_24^b 33(14) . .
C13_24^b C14_24^b C15_24^b O11_24^b -8(16) . .
O11_25^a C12_25^a C13_25^a C14_25^a -39(7) . .
C12_25^a C13_25^a C14_25^a C15_25^a 36(8) . .
C13_25^a C14_25^a C15_25^a O11_25^a -22(10) . .
C13_25^a C12_25^a O11_25^a C15_25^a 26(8) . .
C14_25^a C15_25^a O11_25^a C12_25^a -2(10) . .
C15_26^b O11_26^b C12_26^b C13_26^b -13(16) . .
O11_26^b C12_26^b C13_26^b C14_26^b 26(13) . .
C12_26^b C13_26^b C14_26^b C15_26^b -29(12) . .
C12_26^b O11_26^b C15_26^b C14_26^b -6(16) . .
C13_26^b C14_26^b C15_26^b O11_26^b 22(14) . .
C15_27^b O11_27^b C12_27^b C13_27^b -28(9) . .
O11_27^b C12_27^b C13_27^b C14_27^b 36(6) . .
C12_27^b C13_27^b C14_27^b C15_27^b -31(7) . .
C12_27^b O11_27^b C15_27^b C14_27^b 8(11) . .
C13_27^b C14_27^b C15_27^b O11_27^b 15(10) . .
O11_29^b C12_29^b C13_29^b C14_29^b 7(10) . .
C12_29^b C13_29^b C14_29^b C15_29^b -30(8) . .
C13_29^b C14_29^b C15_29^b O11_29^b 42(7) . .
C13_29^b C12_29^b O11_29^b C15_29^b 20(10) . .
C14_29^b C15_29^b O11_29^b C12_29^b -39(8) . .
O11_31^a C12_31^a C13_31^a C14_31^a 34(8) . .
C12_31^a C13_31^a C14_31^a C15_31^a -33(9) . .
C13_31^a C14_31^a C15_31^a O11_31^a 20(12) . .
C14_31^a C15_31^a O11_31^a C12_31^a 2(13) . .
C13_31^a C12_31^a O11_31^a C15_31^a -23(11) . .
O11_34^a C12_34^a C13_34^a C14_34^a 30(9) . .
C12_34^a C13_34^a C14_34^a C15_34^a -5(10) . .
C13_34^a C14_34^a C15_34^a O11_34^a -21(10) . .
C14_34^a C15_34^a O11_34^a C12_34^a 42(8) . .
C13_34^a C12_34^a O11_34^a C15_34^a -45(7) . .
O11_35^b C12_35^b C13_35^b C14_35^b 36(7) . .
C12_35^b C13_35^b C14_35^b C15_35^b -22(8) . .
C13_35^b C14_35^b C15_35^b O11_35^b 1(8) . .
C14_35^b C15_35^b O11_35^b C12_35^b 23(7) . .
C13_35^b C12_35^b O11_35^b C15_35^b -36(6) . .
N1_48^b N1_48^b C2_48^b C3_48^b -2(54) 2_758 .
